data_1567303
loop_
_publ_author_name
'Jori, Nadir'
'Rajeshkumar, Thayalan'
'Scopelliti, Rosario'
'\(Zivkovi\'c, Ivica'
'Sienkiewicz, Andrzej'
'Maron, Laurent'
'Mazzanti, Marinella'

_publ_section_title
;
 Cation assisted binding and cleavage of dinitrogen by uranium complexes
;
_journal_issue 32
_journal_name_full 'Chemical Science'
_journal_page_first 9232
_journal_page_last 9242
_journal_paper_doi 10.1039/D2SC02530B
_journal_volume 13
_journal_year 2022
_chemical_formula_moiety 'C144 H324 Cs8 N4 O50 Si12 U4'
_chemical_formula_sum 'C144 H324 Cs8 N4 O50 Si12 U4'
_chemical_formula_weight 5264.53
_space_group_crystal_system triclinic
_space_group_IT_number 2
_space_group_name_Hall '-P 1'
_space_group_name_H-M_alt 'P -1'
_atom_sites_solution_hydrogens geom
_atom_sites_solution_primary dual
_atom_sites_solution_secondary difmap
_audit_creation_date 2021-10-15
_audit_creation_method
;
Olex2 1.5
(compiled 2021.08.20 svn.r13c46975 for OlexSys, GUI svn.r6405)
;
_audit_update_record
;
2022-02-24 deposited with the CCDC.	2022-07-14 downloaded from the CCDC.
;
_cell_angle_alpha 115.8481(18)
_cell_angle_beta 95.2709(16)
_cell_angle_gamma 98.8528(18)
_cell_formula_units_Z 2
_cell_length_a 14.2492(3)
_cell_length_b 30.7972(6)
_cell_length_c 30.9557(5)
_cell_measurement_reflns_used 22725
_cell_measurement_temperature 219.99(10)
_cell_measurement_theta_max 72.6640
_cell_measurement_theta_min 3.3230
_cell_volume 11885.2(5)
_computing_cell_refinement 'CrysAlisPro 1.171.41.118a (Rigaku OD, 2021)'
_computing_data_collection 'CrysAlisPro 1.171.41.118a (Rigaku OD, 2021)'
_computing_data_reduction 'CrysAlisPro 1.171.41.118a (Rigaku OD, 2021)'
_computing_molecular_graphics 'Olex2 1.5 (Dolomanov et al., 2009)'
_computing_publication_material 'Olex2 1.5 (Dolomanov et al., 2009)'
_computing_structure_refinement 'SHELXL 2018/3 (Sheldrick, 2015)'
_computing_structure_solution 'SHELXT  (Sheldrick, 2015)'
_diffrn_ambient_environment N~2~
_diffrn_ambient_temperature 219.99(10)
_diffrn_detector 'CCD plate'
_diffrn_detector_area_resol_mean 5.2817
_diffrn_detector_type AtlasS2
_diffrn_measured_fraction_theta_full 0.999
_diffrn_measured_fraction_theta_max 0.972
_diffrn_measurement_details
;
List of Runs (angles in degrees, time in seconds):

  # Type    Start    End  Width  t~exp~   \w     \q     \k     \f   Frames
#--------------------------------------------------------------------------
  1  \w      5.00  32.00   1.00    3.00    --  -40.91   8.00  72.00   27
  2  \w    -45.00   3.00   1.00    3.00    --  -40.91   8.00  72.00   48
  3  \w   -120.00 -38.00   1.00    3.00    --  -40.91  -8.00-101.00   82
  4  \w    -40.00 124.00   1.00    3.00    --   40.91   8.00  72.00  164
  5  \w     23.00  98.00   1.00   12.00    --  105.15  -8.00-101.00   75
  6  \w    100.00 178.00   1.00   12.00    --  105.15   8.00  72.00   78
  7  \w     28.00  68.00   1.00    3.00    --   40.91-125.00-180.00   40
  8  \w     28.00  86.00   1.00    3.00    --   40.91-125.00 -90.00   58
  9  \w     16.00  41.00   1.00    3.00    --   40.91  -8.00-101.00   25
 10  \w     16.00  82.00   1.00    3.00    --   40.91 -99.00   0.00   66
 11  \w     38.00  66.00   1.00    3.00    --   40.91 -99.00-180.00   28
 12  \w     28.00  55.00   1.00    3.00    --   40.91-125.00  90.00   27
 13  \w     33.00 130.00   1.00   12.00    --  105.15 -45.00-120.00   97
 14  \w    105.00 165.00   1.00   12.00    --  105.15  77.00 -90.00   60
 15  \w     75.00 109.00   1.00   12.00    --  105.15-111.00-150.00   34
 16  \w    103.00 176.00   1.00   12.00    --  105.15  77.00-180.00   73
 17  \w     36.00  63.00   1.00   12.00    --  105.15-111.00  60.00   27
 18  \w     80.00 109.00   1.00   12.00    --  105.15-111.00  60.00   29
 19  \w     24.00  99.00   1.00   12.00    --  105.15 -94.00 -90.00   75
 20  \w     69.00  95.00   1.00   12.00    --  105.15 -61.00-180.00   26
 21  \w     79.00 108.00   1.00   12.00    --  105.15-111.00 120.00   29
 22  \w     32.00 114.00   1.00   12.00    --  105.15 -45.00 120.00   82
 23  \w     30.00  64.00   1.00   12.00    --  105.15-111.00 120.00   34
 24  \w     84.00 109.00   1.00   12.00    --  105.15-111.00 -60.00   25
 25  \w    113.00 173.00   1.00   12.00    --  105.15 111.00-120.00   60
 26  \w     55.00 134.00   1.00   12.00    --  105.15 -77.00 -30.00   79
 27  \w     61.00 109.00   1.00   12.00    --  105.15-111.00-180.00   48
 28  \w     35.00  62.00   1.00   12.00    --  105.15-111.00-150.00   27
;
_diffrn_measurement_device 'four-circle diffractometer'
_diffrn_measurement_device_type 'SuperNova, Dual, Cu at home/near, AtlasS2'
_diffrn_measurement_method '\w scans'
_diffrn_orient_matrix_type 'CrysAlisPro convention (1999,Acta A55,543-557)'
_diffrn_orient_matrix_UB_11 0.0512310000
_diffrn_orient_matrix_UB_12 0.0445109000
_diffrn_orient_matrix_UB_13 -0.0057691000
_diffrn_orient_matrix_UB_21 -0.0945027000
_diffrn_orient_matrix_UB_22 0.0187256000
_diffrn_orient_matrix_UB_23 0.0019013000
_diffrn_orient_matrix_UB_31 0.0285027000
_diffrn_orient_matrix_UB_32 0.0301581000
_diffrn_orient_matrix_UB_33 0.0558752000
_diffrn_radiation_monochromator mirror
_diffrn_radiation_probe x-ray
_diffrn_radiation_type 'Cu K\a'
_diffrn_radiation_wavelength 1.54184
_diffrn_reflns_av_R_equivalents 0.0838
_diffrn_reflns_av_unetI/netI 0.1121
_diffrn_reflns_Laue_measured_fraction_full 0.999
_diffrn_reflns_Laue_measured_fraction_max 0.972
_diffrn_reflns_limit_h_max 17
_diffrn_reflns_limit_h_min -17
_diffrn_reflns_limit_k_max 38
_diffrn_reflns_limit_k_min -38
_diffrn_reflns_limit_l_max 38
_diffrn_reflns_limit_l_min -33
_diffrn_reflns_number 105668
_diffrn_reflns_point_group_measured_fraction_full 0.999
_diffrn_reflns_point_group_measured_fraction_max 0.972
_diffrn_reflns_theta_full 67.684
_diffrn_reflns_theta_max 72.818
_diffrn_reflns_theta_min 2.871
_diffrn_source 'micro-focus sealed X-ray tube'
_diffrn_source_type 'SuperNova (Cu) X-ray Source'
_exptl_absorpt_coefficient_mu 18.051
_exptl_absorpt_correction_T_max 0.787
_exptl_absorpt_correction_T_min 0.191
_exptl_absorpt_correction_type analytical
_exptl_absorpt_process_details
;
CrysAlisPro 1.171.41.118a (Rigaku Oxford Diffraction, 2021)
Analytical numeric absorption correction using a multifaceted crystal
model based on expressions derived by R.C. Clark & J.S. Reid.
(Clark, R. C. & Reid, J. S. (1995). Acta Cryst. A51, 887-897)
Empirical absorption correction using spherical harmonics,
implemented in SCALE3 ABSPACK scaling algorithm.
;
_exptl_crystal_colour 'clear intense yellow'
_exptl_crystal_density_diffrn 1.471
_exptl_crystal_description prism
_exptl_crystal_F_000 5184
_exptl_crystal_size_max 0.596
_exptl_crystal_size_mid 0.081
_exptl_crystal_size_min 0.063
_refine_diff_density_max 2.984
_refine_diff_density_min -2.052
_refine_diff_density_rms 0.209
_refine_ls_extinction_method none
_refine_ls_goodness_of_fit_ref 0.963
_refine_ls_hydrogen_treatment constr
_refine_ls_matrix_type full
_refine_ls_number_parameters 1999
_refine_ls_number_reflns 46105
_refine_ls_number_restraints 2858
_refine_ls_restrained_S_all 0.957
_refine_ls_R_factor_all 0.1044
_refine_ls_R_factor_gt 0.0645
_refine_ls_shift/su_max 0.002
_refine_ls_shift/su_mean 0.000
_refine_ls_structure_factor_coef Fsqd
_refine_ls_weighting_details 'w=1/[\s^2^(Fo^2^)+(0.0853P)^2^] where P=(Fo^2^+2Fc^2^)/3'
_refine_ls_weighting_scheme calc
_refine_ls_wR_factor_gt 0.1541
_refine_ls_wR_factor_ref 0.1807
_reflns_Friedel_coverage 0.000
_reflns_number_gt 29497
_reflns_number_total 46105
_reflns_threshold_expression 'I > 2\s(I)'
_cod_data_source_file d2sc02530b2.cif
_cod_data_source_block nj775_2
_cod_depositor_comments 'Adding full bibliography for 1567298--1567305.cif.'
_cod_original_cell_volume 11885.2(4)
_cod_database_code 1567303
_shelx_shelxl_version_number 2018/3
_chemical_oxdiff_formula 'C72 H162 O25 N2 Cs4 U2 Si6'
_shelx_space_group_comment
;
The symmetry employed for this shelxl refinement is uniquely defined
by the following loop, which should always be used as a source of
symmetry information in preference to the above space-group names.
They are only intended as comments.
;
_shelx_estimated_absorpt_t_max 0.396
_shelx_estimated_absorpt_t_min 0.033
_olex2_refinement_description
;
1. Fixed Uiso
 At 1.5 times of:
  All C(H,H,H) groups
2. Restrained distances
 C206-C205 = C207-C205 = C208-C205
 1.54 with sigma of 0.02
 C206-C207 \\sim C207-C208
 with sigma of 0.02
3. Uiso/Uaniso restraints and constraints
Uanis(O104) \\sim Ueq, Uanis(C51) \\sim Ueq, Uanis(C47) \\sim Ueq, Uanis(C66)
\\sim Ueq, Uanis(C67) \\sim Ueq, Uanis(C68) \\sim Ueq, Uanis(C106) \\sim Ueq,
Uanis(C109) \\sim Ueq, Uanis(C111) \\sim Ueq, Uanis(O204) \\sim Ueq,
Uanis(C143) \\sim Ueq, Uanis(C182) \\sim Ueq, Uanis(C183) \\sim Ueq,
Uanis(C202) \\sim Ueq, Uanis(C222) \\sim Ueq, Uanis(C207) \\sim Ueq,
Uanis(C210) \\sim Ueq: with sigma of 0.01 and sigma for terminal atoms of 0.02
4. Rigid body (RIGU) restrains
 All non-hydrogen atoms
 with sigma for 1-2 distances of 0.001 and sigma for 1-3 distances of 0.001
5.a Me refined with riding coordinates:
 C2(H2A,H2B,H2C), C3(H3A,H3B,H3C), C4(H4A,H4B,H4C), C5(H5A,H5B,H5C), C7(H7A,
 H7B,H7C), C8(H8A,H8B,H8C), C10(H10A,H10B,H10C), C11(H11A,H11B,H11C), C12(H12A,
 H12B,H12C), C22(H22A,H22B,H22C), C23(H23A,H23B,H23C), C24(H24A,H24B,H24C),
 C26(H26A,H26B,H26C), C27(H27A,H27B,H27C), C28(H28A,H28B,H28C), C30(H30A,H30B,
 H30C), C31(H31A,H31B,H31C), C32(H32A,H32B,H32C), C42(H42A,H42B,H42C), C43(H43A,
 H43B,H43C), C44(H44A,H44B,H44C), C46(H46A,H46B,H46C), C47(H47A,H47B,H47C),
 C48(H48A,H48B,H48C), C50(H50A,H50B,H50C), C51(H51A,H51B,H51C), C52(H52A,H52B,
 H52C), C62(H62A,H62B,H62C), C63(H63A,H63B,H63C), C64(H64A,H64B,H64C), C66(H66A,
 H66B,H66C), C67(H67A,H67B,H67C), C68(H68A,H68B,H68C), C70(H70A,H70B,H70C),
 C71(H71A,H71B,H71C), C72(H72A,H72B,H72C), C81(H81A,H81B,H81C), C83(H83A,H83B,
 H83C), C84(H84A,H84B,H84C), C86(H86A,H86B,H86C), C87(H87A,H87B,H87C), C88(H88A,
 H88B,H88C), C90(H90A,H90B,H90C), C91(H91A,H91B,H91C), C92(H92A,H92B,H92C),
 C102(H10D,H10E,H10F), C103(H10G,H10H,H10I), C104(H10J,H10K,H10L), C106(H10M,
 H10N,H10O), C107(H10P,H10Q,H10R), C108(H10S,H10T,H10U), C110(H11D,H11E,H11F),
 C111(H11G,H11H,H11I), C112(H11J,H11K,H11L), C122(H12D,H12E,H12F), C123(H12G,
 H12H,H12I), C124(H12J,H12K,H12L), C126(H12M,H12N,H12O), C127(H12P,H12Q,H12R),
 C128(H12S,H12T,H12U), C130(H13A,H13B,H13C), C131(H13D,H13E,H13F), C132(H13G,
 H13H,H13I), C142(H14A,H14B,H14C), C143(H14D,H14E,H14F), C144(H14G,H14H,H14I),
 C146(H14J,H14K,H14L), C147(H14M,H14N,H14O), C148(H14P,H14Q,H14R), C150(H15A,
 H15B,H15C), C151(H15D,H15E,H15F), C152(H15G,H15H,H15I), C162(H16A,H16B,H16C),
 C163(H16D,H16E,H16F), C164(H16G,H16H,H16I), C166(H16J,H16K,H16L), C167(H16M,
 H16N,H16O), C168(H16P,H16Q,H16R), C170(H17A,H17B,H17C), C171(H17D,H17E,H17F),
 C182(H18A,H18B,H18C), C183(H18D,H18E,H18F), C184(H18G,H18H,H18I), C186(H18J,
 H18K,H18L), C187(H18M,H18N,H18O), C188(H18P,H18Q,H18R), C190(H19A,H19B,H19C),
 C191(H19D,H19E,H19F), C192(H19G,H19H,H19I), C202(H20A,H20B,H20C), C203(H20D,
 H20E,H20F), C204(H20G,H20H,H20I), C206(H20J,H20K,H20L), C207(H20M,H20N,H20O),
 C208(H20P,H20Q,H20R), C210(H21A,H21B,H21C), C211(H21D,H21E,H21F), C212(H21G,
 H21H,H21I), C222(H22D,H22E,H22F), C223(H22G,H22H,H22I), C224(H22J,H22K,H22L),
 C226(H22M,H22N,H22O), C227(H22P,H22Q,H22R), C228(H22S,H22T,H22U), C230(H23D,
 H23E,H23F), C231(H23G,H23H,H23I), C232(H23J,H23K,H23L), C172(H17G,H17H,H17I)
;
_smtbx_masks_special_details
;
A solvent mask was calculated and 200 electrons were 
found in a volume of 1836\%A^3^ in 6 voids per unit cell. 
This is consistent with the presence of 
1[C7H8] per Asymmetric Unit 
which account for 200 electrons 
per unit cell.
;
_smtbx_masks_void_probe_radius 1.2
_smtbx_masks_void_truncation_radius 1.2
_olex2_date_sample_data_collection 2021-10-01
_olex2_submission_special_instructions 'No special instructions were received'
_oxdiff_exptl_absorpt_empirical_details
;
Empirical correction (ABSPACK) includes:
- Absorption correction using spherical harmonics
- Frame scaling
- Detector area scaling
- B-factor correction
;
_oxdiff_exptl_absorpt_empirical_full_max 3.888
_oxdiff_exptl_absorpt_empirical_full_min 0.451

loop_
_space_group_symop_operation_xyz
'x, y, z'
'-x, -y, -z'

loop_
_atom_site_label
_atom_site_type_symbol
_atom_site_fract_x
_atom_site_fract_y
_atom_site_fract_z
_atom_site_U_iso_or_equiv
_atom_site_adp_type
_atom_site_occupancy
_atom_site_site_symmetry_order
_atom_site_calc_flag
_atom_site_refinement_flags_posn
_atom_site_refinement_flags_adp
_atom_site_refinement_flags_occupancy
_atom_site_disorder_assembly
_atom_site_disorder_group
U1 U 0.78661(3) 0.28307(2) 0.19907(2) 0.03972(9) Uani 1 1 d . . . . .
U2 U 0.82664(3) 0.19087(2) 0.22258(2) 0.03844(9) Uani 1 1 d . . . . .
Cs1 Cs 0.90816(5) 0.33115(3) 0.34153(2) 0.05107(17) Uani 1 1 d . . . . .
Cs2 Cs 0.60273(6) 0.29293(3) 0.28818(3) 0.0598(2) Uani 1 1 d . . . . .
Cs3 Cs 0.79803(6) 0.43065(2) 0.30061(3) 0.05430(18) Uani 1 1 d . . . . .
Cs4 Cs 0.64635(6) 0.14071(2) 0.10429(2) 0.05473(19) Uani 1 1 d . . . . .
Si1 Si 0.8717(3) 0.08158(11) 0.11045(12) 0.0567(8) Uani 1 1 d . . . . .
Si2 Si 0.9808(3) 0.21208(13) 0.34066(11) 0.0513(7) Uani 1 1 d . . . . .
Si3 Si 0.5738(2) 0.13542(11) 0.21967(10) 0.0475(7) Uani 1 1 d . . . . .
Si4 Si 0.6864(3) 0.41999(11) 0.39761(10) 0.0499(7) Uani 1 1 d . . . . .
Si5 Si 1.0156(2) 0.38851(11) 0.25614(12) 0.0506(7) Uani 1 1 d . . . . .
Si6 Si 0.6048(3) 0.24520(12) 0.08488(11) 0.0547(8) Uani 1 1 d . . . . .
O1 O 0.8568(6) 0.1258(3) 0.1600(3) 0.0549(15) Uani 1 1 d . . . . .
O2 O 0.7785(8) 0.0683(3) 0.0683(3) 0.076(2) Uani 1 1 d . . . . .
O3 O 0.9747(7) 0.0929(3) 0.0937(3) 0.0664(19) Uani 1 1 d . . . . .
O4 O 0.8725(10) 0.0306(3) 0.1126(4) 0.093(3) Uani 1 1 d . . . . .
O5 O 0.7189(6) 0.3319(3) 0.2284(3) 0.0520(14) Uani 1 1 d . . . . .
O21 O 0.9310(6) 0.2114(3) 0.2919(3) 0.0504(15) Uani 1 1 d . . . . .
O22 O 1.0895(7) 0.2027(4) 0.3398(3) 0.075(2) Uani 1 1 d . . . . .
O23 O 0.9235(7) 0.1727(3) 0.3554(3) 0.0652(19) Uani 1 1 d . . . . .
O24 O 0.9824(7) 0.2664(3) 0.3858(3) 0.0658(19) Uani 1 1 d . . . . .
O41 O 0.6798(6) 0.1436(3) 0.2110(3) 0.0485(13) Uani 1 1 d . . . . .
O42 O 0.5309(7) 0.0797(3) 0.2100(3) 0.068(2) Uani 1 1 d . . . . .
O43 O 0.5546(7) 0.1732(3) 0.2738(3) 0.0573(16) Uani 1 1 d . . . . .
O44 O 0.5102(7) 0.1499(4) 0.1824(3) 0.0628(16) Uani 1 1 d . . . . .
O61 O 0.7558(6) 0.3890(3) 0.3674(3) 0.0558(16) Uani 1 1 d . . . . .
O62 O 0.6913(8) 0.4294(3) 0.4542(3) 0.068(2) Uani 1 1 d . . . . .
O63 O 0.5742(7) 0.3924(3) 0.3680(3) 0.0638(19) Uani 1 1 d . . . . .
O64 O 0.7010(7) 0.4753(3) 0.4004(3) 0.0576(16) Uani 1 1 d . . . . .
O81 O 0.9247(6) 0.3450(3) 0.2376(3) 0.0524(14) Uani 1 1 d . . . . .
O82 O 1.0468(6) 0.4055(3) 0.3141(3) 0.0596(15) Uani 1 1 d . . . . .
O83 O 0.9939(7) 0.4390(3) 0.2554(3) 0.0639(16) Uani 1 1 d . . . . .
O84 O 1.1065(7) 0.3776(3) 0.2273(3) 0.0629(18) Uani 1 1 d . . . . .
O101 O 0.6649(7) 0.2479(3) 0.1316(3) 0.0565(16) Uani 1 1 d . . . . .
O102 O 0.5338(10) 0.2813(5) 0.0936(4) 0.110(3) Uani 1 1 d . . . . .
O103 O 0.6671(11) 0.2639(6) 0.0532(5) 0.115(3) Uani 1 1 d . . . . .
O104 O 0.5369(9) 0.1912(4) 0.0546(4) 0.089(2) Uani 1 1 d . U . . .
N1 N 0.7715(7) 0.2546(3) 0.2497(3) 0.0419(13) Uani 1 1 d . . . . .
N2 N 0.8448(7) 0.2294(3) 0.1728(3) 0.0445(13) Uani 1 1 d . . . . .
C1 C 0.7519(15) 0.0301(7) 0.0196(6) 0.106(4) Uani 1 1 d . . . . .
C2 C 0.698(2) 0.0479(10) -0.0101(6) 0.155(7) Uani 1 1 d . . . . .
H2A H 0.678925 0.022074 -0.043510 0.233 Uiso 1 1 calc R U . . .
H2B H 0.640106 0.056658 0.003084 0.233 Uiso 1 1 calc R U . . .
H2C H 0.737797 0.076775 -0.009318 0.233 Uiso 1 1 calc R U . . .
C3 C 0.8352(17) 0.0159(8) -0.0045(6) 0.126(6) Uani 1 1 d . . . . .
H3A H 0.811974 -0.010259 -0.037481 0.189 Uiso 1 1 calc R U . . .
H3B H 0.873227 0.044354 -0.005426 0.189 Uiso 1 1 calc R U . . .
H3C H 0.874863 0.004380 0.013708 0.189 Uiso 1 1 calc R U . . .
C4 C 0.695(2) -0.0132(8) 0.0197(8) 0.181(8) Uani 1 1 d . . . . .
H4A H 0.675913 -0.039595 -0.013435 0.272 Uiso 1 1 calc R U . . .
H4B H 0.732274 -0.023796 0.039494 0.272 Uiso 1 1 calc R U . . .
H4C H 0.637103 -0.004927 0.033120 0.272 Uiso 1 1 calc R U . . .
C5 C 1.0846(12) 0.1679(5) 0.1416(5) 0.079(4) Uani 1 1 d . . . . .
H5A H 1.122638 0.197038 0.141882 0.119 Uiso 1 1 calc R U . . .
H5B H 1.040453 0.177770 0.164444 0.119 Uiso 1 1 calc R U . . .
H5C H 1.127210 0.150620 0.151079 0.119 Uiso 1 1 calc R U . . .
C6 C 1.0278(10) 0.1341(5) 0.0908(5) 0.061(2) Uani 1 1 d . . . . .
C7 C 0.9631(12) 0.1600(5) 0.0744(5) 0.076(3) Uani 1 1 d . . . . .
H7A H 1.001861 0.187897 0.072859 0.113 Uiso 1 1 calc R U . . .
H7B H 0.925812 0.137214 0.042296 0.113 Uiso 1 1 calc R U . . .
H7C H 0.919684 0.171549 0.097279 0.113 Uiso 1 1 calc R U . . .
C8 C 1.0974(13) 0.1136(6) 0.0562(6) 0.083(4) Uani 1 1 d . . . . .
H8A H 1.136178 0.140253 0.052647 0.124 Uiso 1 1 calc R U . . .
H8B H 1.139256 0.098566 0.069344 0.124 Uiso 1 1 calc R U . . .
H8C H 1.061009 0.088959 0.024564 0.124 Uiso 1 1 calc R U . . .
C9 C 0.9393(19) 0.0132(7) 0.1325(8) 0.111(4) Uani 1 1 d . . . . .
C10 C 1.016(2) 0.0560(10) 0.1748(9) 0.155(8) Uani 1 1 d . . . . .
H10A H 1.061006 0.042328 0.187721 0.233 Uiso 1 1 calc R U . . .
H10B H 1.049890 0.076827 0.162590 0.233 Uiso 1 1 calc R U . . .
H10C H 0.983302 0.075608 0.200476 0.233 Uiso 1 1 calc R U . . .
C11 C 0.996(2) -0.0141(11) 0.0963(9) 0.162(8) Uani 1 1 d . . . . .
H11A H 1.041813 -0.025853 0.111168 0.243 Uiso 1 1 calc R U . . .
H11B H 0.952487 -0.041984 0.068940 0.243 Uiso 1 1 calc R U . . .
H11C H 1.029607 0.007607 0.084953 0.243 Uiso 1 1 calc R U . . .
C12 C 0.888(2) -0.0192(11) 0.1519(11) 0.177(9) Uani 1 1 d . . . . .
H12A H 0.934154 -0.031524 0.165892 0.266 Uiso 1 1 calc R U . . .
H12B H 0.853289 -0.000084 0.176831 0.266 Uiso 1 1 calc R U . . .
H12C H 0.841830 -0.046828 0.125503 0.266 Uiso 1 1 calc R U . . .
C21 C 1.1689(13) 0.2227(9) 0.3232(7) 0.100(4) Uani 1 1 d . . . . .
C22 C 1.1730(17) 0.2774(9) 0.3382(8) 0.123(6) Uani 1 1 d . . . . .
H22A H 1.226486 0.290315 0.326810 0.185 Uiso 1 1 calc R U . . .
H22B H 1.113081 0.281062 0.323846 0.185 Uiso 1 1 calc R U . . .
H22C H 1.181932 0.295632 0.373455 0.185 Uiso 1 1 calc R U . . .
C23 C 1.1552(15) 0.1947(9) 0.2685(7) 0.114(5) Uani 1 1 d . . . . .
H23A H 1.208274 0.208054 0.257152 0.172 Uiso 1 1 calc R U . . .
H23B H 1.153567 0.160103 0.258787 0.172 Uiso 1 1 calc R U . . .
H23C H 1.094868 0.198027 0.254150 0.172 Uiso 1 1 calc R U . . .
C24 C 1.2586(14) 0.2137(11) 0.3438(9) 0.136(7) Uani 1 1 d . . . . .
H24A H 1.313719 0.226660 0.333482 0.204 Uiso 1 1 calc R U . . .
H24B H 1.267463 0.230102 0.379182 0.204 Uiso 1 1 calc R U . . .
H24C H 1.252778 0.178456 0.332294 0.204 Uiso 1 1 calc R U . . .
C25 C 0.9205(18) 0.1228(6) 0.3445(8) 0.101(4) Uani 1 1 d . . . . .
C26 C 0.920(2) 0.0940(8) 0.2946(8) 0.154(7) Uani 1 1 d . . . . .
H26A H 0.918039 0.059964 0.287923 0.231 Uiso 1 1 calc R U . . .
H26B H 0.863893 0.095441 0.275483 0.231 Uiso 1 1 calc R U . . .
H26C H 0.978186 0.106567 0.285877 0.231 Uiso 1 1 calc R U . . .
C27 C 1.0097(18) 0.1200(7) 0.3731(9) 0.127(5) Uani 1 1 d . . . . .
H27A H 1.011545 0.139700 0.407690 0.191 Uiso 1 1 calc R U . . .
H27B H 1.007670 0.085913 0.365947 0.191 Uiso 1 1 calc R U . . .
H27C H 1.066872 0.132649 0.363773 0.191 Uiso 1 1 calc R U . . .
C28 C 0.8341(19) 0.1059(8) 0.3608(10) 0.143(7) Uani 1 1 d . . . . .
H28A H 0.837925 0.126986 0.395306 0.215 Uiso 1 1 calc R U . . .
H28B H 0.776627 0.107522 0.342592 0.215 Uiso 1 1 calc R U . . .
H28C H 0.830935 0.072099 0.355040 0.215 Uiso 1 1 calc R U . . .
C29 C 1.0032(15) 0.2836(6) 0.4378(5) 0.085(3) Uani 1 1 d . . . . .
C30 C 1.0352(17) 0.3393(7) 0.4605(5) 0.109(5) Uani 1 1 d . . . . .
H30A H 1.050130 0.352902 0.495689 0.164 Uiso 1 1 calc R U . . .
H30B H 1.092147 0.347906 0.448499 0.164 Uiso 1 1 calc R U . . .
H30C H 0.983713 0.352890 0.451744 0.164 Uiso 1 1 calc R U . . .
C31 C 0.9113(16) 0.2698(8) 0.4533(6) 0.104(4) Uani 1 1 d . . . . .
H31A H 0.923067 0.280903 0.488189 0.156 Uiso 1 1 calc R U . . .
H31B H 0.862984 0.285359 0.445197 0.156 Uiso 1 1 calc R U . . .
H31C H 0.888467 0.234191 0.436386 0.156 Uiso 1 1 calc R U . . .
C32 C 1.0796(15) 0.2624(8) 0.4526(6) 0.103(5) Uani 1 1 d . . . . .
H32A H 1.090600 0.275087 0.487784 0.155 Uiso 1 1 calc R U . . .
H32B H 1.059098 0.226656 0.437150 0.155 Uiso 1 1 calc R U . . .
H32C H 1.138836 0.271543 0.442580 0.155 Uiso 1 1 calc R U . . .
C41 C 0.5539(15) 0.0323(5) 0.1810(6) 0.086(3) Uani 1 1 d . . . . .
C42 C 0.5776(18) 0.0288(6) 0.1327(6) 0.113(5) Uani 1 1 d . . . . .
H42A H 0.592861 -0.003053 0.113697 0.170 Uiso 1 1 calc R U . . .
H42B H 0.522451 0.032319 0.114602 0.170 Uiso 1 1 calc R U . . .
H42C H 0.632712 0.054901 0.138942 0.170 Uiso 1 1 calc R U . . .
C43 C 0.6416(17) 0.0299(8) 0.2082(8) 0.115(5) Uani 1 1 d . . . . .
H43A H 0.659258 -0.001395 0.189784 0.172 Uiso 1 1 calc R U . . .
H43B H 0.693949 0.056779 0.213158 0.172 Uiso 1 1 calc R U . . .
H43C H 0.629522 0.032877 0.239586 0.172 Uiso 1 1 calc R U . . .
C44 C 0.4699(17) -0.0058(6) 0.1743(7) 0.119(6) Uani 1 1 d . . . . .
H44A H 0.482274 -0.038285 0.154939 0.179 Uiso 1 1 calc R U . . .
H44B H 0.458569 -0.002593 0.205871 0.179 Uiso 1 1 calc R U . . .
H44C H 0.413406 -0.001756 0.157606 0.179 Uiso 1 1 calc R U . . .
C45 C 0.5830(12) 0.1758(6) 0.3207(5) 0.070(3) Uani 1 1 d . . . . .
C46 C 0.5364(18) 0.2147(8) 0.3546(6) 0.118(6) Uani 1 1 d . . . . .
H46A H 0.552456 0.218614 0.387467 0.176 Uiso 1 1 calc R U . . .
H46B H 0.559719 0.245782 0.354274 0.176 Uiso 1 1 calc R U . . .
H46C H 0.466905 0.204717 0.344101 0.176 Uiso 1 1 calc R U . . .
C47 C 0.6903(14) 0.1903(9) 0.3348(7) 0.111(5) Uani 1 1 d . U . . .
H47A H 0.709177 0.192037 0.366518 0.167 Uiso 1 1 calc R U . . .
H47B H 0.718537 0.165873 0.310758 0.167 Uiso 1 1 calc R U . . .
H47C H 0.712932 0.222319 0.336216 0.167 Uiso 1 1 calc R U . . .
C48 C 0.5493(17) 0.1297(7) 0.3233(6) 0.107(5) Uani 1 1 d . . . . .
H48A H 0.571096 0.134238 0.355910 0.161 Uiso 1 1 calc R U . . .
H48B H 0.479373 0.120768 0.315778 0.161 Uiso 1 1 calc R U . . .
H48C H 0.575312 0.103597 0.299914 0.161 Uiso 1 1 calc R U . . .
C49 C 0.4095(11) 0.1475(7) 0.1716(6) 0.080(3) Uani 1 1 d . . . . .
C50 C 0.3924(13) 0.1949(8) 0.1897(9) 0.123(5) Uani 1 1 d . . . . .
H50A H 0.422637 0.213803 0.223799 0.184 Uiso 1 1 calc R U . . .
H50B H 0.419213 0.210875 0.171288 0.184 Uiso 1 1 calc R U . . .
H50C H 0.323394 0.193160 0.186744 0.184 Uiso 1 1 calc R U . . .
C51 C 0.3490(15) 0.1301(11) 0.1997(9) 0.135(6) Uani 1 1 d . U . . .
H51A H 0.352183 0.096172 0.191416 0.202 Uiso 1 1 calc R U . . .
H51B H 0.372511 0.150812 0.234293 0.202 Uiso 1 1 calc R U . . .
H51C H 0.282668 0.131731 0.191636 0.202 Uiso 1 1 calc R U . . .
C52 C 0.3723(15) 0.1127(10) 0.1223(7) 0.148(8) Uani 1 1 d . . . . .
H52A H 0.390728 0.081701 0.115726 0.222 Uiso 1 1 calc R U . . .
H52B H 0.302479 0.107491 0.116497 0.222 Uiso 1 1 calc R U . . .
H52C H 0.398297 0.125206 0.101041 0.222 Uiso 1 1 calc R U . . .
C61 C 0.7173(13) 0.3995(6) 0.4772(5) 0.076(3) Uani 1 1 d . . . . .
C62 C 0.8284(14) 0.4116(8) 0.4897(6) 0.096(4) Uani 1 1 d . . . . .
H62A H 0.849057 0.392394 0.505118 0.144 Uiso 1 1 calc R U . . .
H62B H 0.854746 0.403535 0.459959 0.144 Uiso 1 1 calc R U . . .
H62C H 0.851301 0.446548 0.511734 0.144 Uiso 1 1 calc R U . . .
C63 C 0.6792(15) 0.3464(6) 0.4441(5) 0.088(5) Uani 1 1 d . . . . .
H63A H 0.697218 0.327070 0.460025 0.132 Uiso 1 1 calc R U . . .
H63B H 0.609422 0.339984 0.436149 0.132 Uiso 1 1 calc R U . . .
H63C H 0.705995 0.337191 0.414429 0.132 Uiso 1 1 calc R U . . .
C64 C 0.6765(15) 0.4182(7) 0.5236(5) 0.093(4) Uani 1 1 d . . . . .
H64A H 0.690884 0.399946 0.541209 0.139 Uiso 1 1 calc R U . . .
H64B H 0.705126 0.453068 0.543688 0.139 Uiso 1 1 calc R U . . .
H64C H 0.607069 0.413803 0.515708 0.139 Uiso 1 1 calc R U . . .
C65 C 0.4813(12) 0.4028(7) 0.3745(7) 0.089(3) Uani 1 1 d . . . . .
C66 C 0.4792(17) 0.4544(8) 0.3921(10) 0.140(6) Uani 1 1 d . U . . .
H66A H 0.524491 0.473833 0.422506 0.210 Uiso 1 1 calc R U . . .
H66B H 0.496970 0.464942 0.368096 0.210 Uiso 1 1 calc R U . . .
H66C H 0.414636 0.458948 0.397412 0.210 Uiso 1 1 calc R U . . .
C67 C 0.4153(14) 0.3739(10) 0.3299(8) 0.140(6) Uani 1 1 d . U . . .
H67A H 0.351854 0.380983 0.334328 0.210 Uiso 1 1 calc R U . . .
H67B H 0.436769 0.381945 0.304911 0.210 Uiso 1 1 calc R U . . .
H67C H 0.412193 0.339146 0.320091 0.210 Uiso 1 1 calc R U . . .
C68 C 0.4440(19) 0.3835(12) 0.4059(10) 0.155(6) Uani 1 1 d . U . . .
H68A H 0.484366 0.400840 0.437981 0.232 Uiso 1 1 calc R U . . .
H68B H 0.378584 0.388083 0.408565 0.232 Uiso 1 1 calc R U . . .
H68C H 0.444006 0.348509 0.392222 0.232 Uiso 1 1 calc R U . . .
C69 C 0.7589(12) 0.5238(5) 0.4368(5) 0.071(3) Uani 1 1 d . . . . .
C70 C 0.7046(14) 0.5440(6) 0.4806(5) 0.090(4) Uani 1 1 d . . . . .
H70A H 0.701776 0.522766 0.496316 0.135 Uiso 1 1 calc R U . . .
H70B H 0.738611 0.577226 0.503832 0.135 Uiso 1 1 calc R U . . .
H70C H 0.639577 0.544618 0.468794 0.135 Uiso 1 1 calc R U . . .
C71 C 0.7643(16) 0.5554(6) 0.4123(6) 0.096(4) Uani 1 1 d . . . . .
H71A H 0.801916 0.588120 0.434637 0.145 Uiso 1 1 calc R U . . .
H71B H 0.794772 0.541158 0.383978 0.145 Uiso 1 1 calc R U . . .
H71C H 0.699635 0.557664 0.401927 0.145 Uiso 1 1 calc R U . . .
C72 C 0.8585(13) 0.5180(6) 0.4536(6) 0.090(4) Uani 1 1 d . . . . .
H72A H 0.851519 0.496972 0.469523 0.136 Uiso 1 1 calc R U . . .
H72B H 0.889307 0.503142 0.425534 0.136 Uiso 1 1 calc R U . . .
H72C H 0.897868 0.550201 0.476296 0.136 Uiso 1 1 calc R U . . .
C81 C 1.1497(14) 0.4305(7) 0.3890(6) 0.103(4) Uani 1 1 d . . . . .
H81A H 1.197488 0.456919 0.415400 0.154 Uiso 1 1 calc R U . . .
H81B H 1.094252 0.421890 0.402006 0.154 Uiso 1 1 calc R U . . .
H81C H 1.177429 0.401799 0.373477 0.154 Uiso 1 1 calc R U . . .
C82 C 1.1186(11) 0.4472(5) 0.3525(5) 0.076(3) Uani 1 1 d . . . . .
C83 C 1.2066(11) 0.4587(7) 0.3323(6) 0.092(4) Uani 1 1 d . . . . .
H83A H 1.253313 0.486327 0.358194 0.138 Uiso 1 1 calc R U . . .
H83B H 1.235218 0.430021 0.319257 0.138 Uiso 1 1 calc R U . . .
H83C H 1.187690 0.467250 0.306595 0.138 Uiso 1 1 calc R U . . .
C84 C 1.0720(14) 0.4924(6) 0.3695(6) 0.101(5) Uani 1 1 d . . . . .
H84A H 1.117281 0.520986 0.395048 0.151 Uiso 1 1 calc R U . . .
H84B H 1.054995 0.498971 0.342142 0.151 Uiso 1 1 calc R U . . .
H84C H 1.014226 0.485881 0.381927 0.151 Uiso 1 1 calc R U . . .
C85 C 0.9924(12) 0.4557(6) 0.2180(6) 0.078(3) Uani 1 1 d . . . . .
C86 C 1.1018(14) 0.4753(8) 0.2174(8) 0.106(5) Uani 1 1 d . . . . .
H86A H 1.104547 0.486910 0.192914 0.159 Uiso 1 1 calc R U . . .
H86B H 1.131523 0.502298 0.249200 0.159 Uiso 1 1 calc R U . . .
H86C H 1.136062 0.448722 0.209727 0.159 Uiso 1 1 calc R U . . .
C87 C 0.9467(16) 0.4156(8) 0.1697(6) 0.109(6) Uani 1 1 d . . . . .
H87A H 0.947072 0.428044 0.145858 0.164 Uiso 1 1 calc R U . . .
H87B H 0.982178 0.389341 0.160843 0.164 Uiso 1 1 calc R U . . .
H87C H 0.880651 0.402760 0.170518 0.164 Uiso 1 1 calc R U . . .
C88 C 0.9464(17) 0.4994(8) 0.2371(8) 0.112(5) Uani 1 1 d . . . . .
H88A H 0.942867 0.512679 0.213883 0.168 Uiso 1 1 calc R U . . .
H88B H 0.881758 0.489336 0.241799 0.168 Uiso 1 1 calc R U . . .
H88C H 0.984598 0.524617 0.268014 0.168 Uiso 1 1 calc R U . . .
C89 C 1.1402(11) 0.3321(5) 0.2042(5) 0.069(3) Uani 1 1 d . . . . .
C90 C 1.2423(12) 0.3492(7) 0.1994(7) 0.097(4) Uani 1 1 d . . . . .
H90A H 1.271049 0.320790 0.184044 0.145 Uiso 1 1 calc R U . . .
H90B H 1.241284 0.366309 0.179495 0.145 Uiso 1 1 calc R U . . .
H90C H 1.280088 0.371394 0.231470 0.145 Uiso 1 1 calc R U . . .
C91 C 1.0776(13) 0.2999(6) 0.1550(5) 0.084(4) Uani 1 1 d . . . . .
H91A H 1.099512 0.269325 0.139136 0.125 Uiso 1 1 calc R U . . .
H91B H 1.011227 0.292630 0.158926 0.125 Uiso 1 1 calc R U . . .
H91C H 1.081826 0.317067 0.135108 0.125 Uiso 1 1 calc R U . . .
C92 C 1.1408(14) 0.3051(6) 0.2344(6) 0.086(4) Uani 1 1 d . . . . .
H92A H 1.163773 0.275004 0.217448 0.128 Uiso 1 1 calc R U . . .
H92B H 1.183083 0.325931 0.265566 0.128 Uiso 1 1 calc R U . . .
H92C H 1.075825 0.296763 0.239715 0.128 Uiso 1 1 calc R U . . .
C101 C 0.5293(16) 0.3298(7) 0.1240(7) 0.102(4) Uani 1 1 d . . . . .
C102 C 0.4963(17) 0.3296(9) 0.1684(7) 0.123(5) Uani 1 1 d . . . . .
H10D H 0.491867 0.362717 0.190990 0.185 Uiso 1 1 calc R U . . .
H10E H 0.433519 0.307487 0.159069 0.185 Uiso 1 1 calc R U . . .
H10F H 0.542340 0.318303 0.184038 0.185 Uiso 1 1 calc R U . . .
C103 C 0.6255(16) 0.3662(7) 0.1384(7) 0.115(5) Uani 1 1 d . . . . .
H10G H 0.617826 0.399253 0.159454 0.172 Uiso 1 1 calc R U . . .
H10H H 0.672805 0.357124 0.155714 0.172 Uiso 1 1 calc R U . . .
H10I H 0.647254 0.365450 0.109379 0.172 Uiso 1 1 calc R U . . .
C104 C 0.4574(18) 0.3452(9) 0.0970(8) 0.137(6) Uani 1 1 d . . . . .
H10J H 0.453277 0.379027 0.117685 0.205 Uiso 1 1 calc R U . . .
H10K H 0.478485 0.342902 0.067348 0.205 Uiso 1 1 calc R U . . .
H10L H 0.394397 0.323575 0.088906 0.205 Uiso 1 1 calc R U . . .
C105 C 0.757(2) 0.2505(10) 0.0353(8) 0.117(4) Uani 1 1 d . . . . .
C106 C 0.8355(19) 0.2854(12) 0.0740(9) 0.159(8) Uani 1 1 d . U . . .
H10M H 0.826509 0.318752 0.083598 0.239 Uiso 1 1 calc R U . . .
H10N H 0.836255 0.278681 0.101868 0.239 Uiso 1 1 calc R U . . .
H10O H 0.896365 0.282182 0.062492 0.239 Uiso 1 1 calc R U . . .
C107 C 0.750(2) 0.2616(13) -0.0064(9) 0.169(9) Uani 1 1 d . . . . .
H10P H 0.740969 0.295114 0.004357 0.254 Uiso 1 1 calc R U . . .
H10Q H 0.809127 0.258501 -0.019798 0.254 Uiso 1 1 calc R U . . .
H10R H 0.695795 0.238641 -0.031334 0.254 Uiso 1 1 calc R U . . .
C108 C 0.770(3) 0.2034(11) 0.0219(11) 0.185(9) Uani 1 1 d . . . . .
H10S H 0.717685 0.179907 -0.003994 0.277 Uiso 1 1 calc R U . . .
H10T H 0.830964 0.200200 0.010399 0.277 Uiso 1 1 calc R U . . .
H10U H 0.770853 0.196699 0.049776 0.277 Uiso 1 1 calc R U . . .
C109 C 0.4617(16) 0.1681(7) 0.0107(6) 0.103(4) Uani 1 1 d . U . . .
C110 C 0.3635(17) 0.1691(11) 0.0273(8) 0.142(6) Uani 1 1 d . . . . .
H11D H 0.357947 0.203099 0.045622 0.213 Uiso 1 1 calc R U . . .
H11E H 0.312301 0.152157 -0.001062 0.213 Uiso 1 1 calc R U . . .
H11F H 0.358237 0.152670 0.047783 0.213 Uiso 1 1 calc R U . . .
C111 C 0.4650(19) 0.2002(9) -0.0144(7) 0.140(6) Uani 1 1 d . U . . .
H11G H 0.456346 0.232617 0.007899 0.210 Uiso 1 1 calc R U . . .
H11H H 0.527034 0.203461 -0.024583 0.210 Uiso 1 1 calc R U . . .
H11I H 0.413913 0.185353 -0.042778 0.210 Uiso 1 1 calc R U . . .
C112 C 0.4732(17) 0.1190(7) -0.0163(7) 0.128(6) Uani 1 1 d . . . . .
H11J H 0.424701 0.102096 -0.045825 0.192 Uiso 1 1 calc R U . . .
H11K H 0.536966 0.119592 -0.024888 0.192 Uiso 1 1 calc R U . . .
H11L H 0.465638 0.101634 0.003275 0.192 Uiso 1 1 calc R U . . .
U3 U 0.60158(3) 0.79254(2) 0.29054(2) 0.03961(9) Uani 1 1 d . . . . .
U4 U 0.48737(3) 0.70000(2) 0.30787(2) 0.04191(9) Uani 1 1 d . . . . .
Cs5 Cs 0.33981(7) 0.55891(3) 0.20208(3) 0.0668(2) Uani 1 1 d . . . . .
Cs6 Cs 0.53613(5) 0.65382(2) 0.16929(2) 0.04766(16) Uani 1 1 d . . . . .
Cs7 Cs 0.27819(6) 0.70083(3) 0.21495(3) 0.0611(2) Uani 1 1 d . . . . .
Cs8 Cs 0.49329(7) 0.84305(3) 0.40414(3) 0.0676(2) Uani 1 1 d . . . . .
Si7 Si 0.3729(3) 0.73748(16) 0.42170(12) 0.0649(9) Uani 1 1 d . . . . .
Si8 Si 0.2346(3) 0.57359(12) 0.10388(12) 0.0575(8) Uani 1 1 d . . . . .
Si9 Si 0.6042(3) 0.58714(11) 0.24680(12) 0.0512(7) Uani 1 1 d . . . . .
Si10 Si 0.4019(3) 0.85635(12) 0.28873(11) 0.0530(7) Uani 1 1 d . . . . .
Si11 Si 0.7653(3) 0.89225(13) 0.40785(14) 0.0699(10) Uani 1 1 d . . . . .
Si12 Si 0.7083(3) 0.76743(12) 0.17650(11) 0.0509(7) Uani 1 1 d . . . . .
O6 O 0.3678(6) 0.6574(3) 0.2772(3) 0.0561(15) Uani 1 1 d . . . . .
O121 O 0.4228(7) 0.7354(4) 0.3780(3) 0.0662(18) Uani 1 1 d . . . . .
O122 O 0.4295(8) 0.7183(5) 0.4542(4) 0.081(2) Uani 1 1 d . . . . .
O123 O 0.2617(9) 0.7067(5) 0.4094(4) 0.094(3) Uani 1 1 d . . . . .
O124 O 0.3656(9) 0.7952(4) 0.4544(3) 0.079(2) Uani 1 1 d . . . . .
O141 O 0.3356(6) 0.6070(3) 0.1344(3) 0.0632(18) Uani 1 1 d . . . . .
O142 O 0.2002(8) 0.5697(4) 0.0504(3) 0.077(2) Uani 1 1 d . . . . .
O143 O 0.2210(8) 0.5165(3) 0.0947(4) 0.080(2) Uani 1 1 d . . . . .
O144 O 0.1547(7) 0.5942(3) 0.1397(3) 0.0631(17) Uani 1 1 d . . . . .
O161 O 0.5544(6) 0.6321(3) 0.2652(3) 0.0528(14) Uani 1 1 d . . . . .
O162 O 0.7047(7) 0.5936(3) 0.2807(3) 0.0584(18) Uani 1 1 d . . . . .
O163 O 0.6174(7) 0.5739(3) 0.1906(3) 0.0573(16) Uani 1 1 d . . . . .
O164 O 0.5348(7) 0.5363(3) 0.2407(3) 0.0625(16) Uani 1 1 d . . . . .
O181 O 0.5055(6) 0.8466(3) 0.2988(3) 0.0542(14) Uani 1 1 d . . . . .
O182 O 0.3367(7) 0.8421(4) 0.3238(3) 0.0737(19) Uani 1 1 d . . . . .
O183 O 0.4048(8) 0.9127(3) 0.2987(3) 0.070(2) Uani 1 1 d . . . . .
O184 O 0.3393(7) 0.8212(3) 0.2339(3) 0.0636(18) Uani 1 1 d . . . . .
O201 O 0.7033(6) 0.8546(3) 0.3560(3) 0.0626(17) Uani 1 1 d . . . . .
O202 O 0.8503(11) 0.9324(5) 0.4102(5) 0.130(4) Uani 1 1 d . . . . .
O203 O 0.6897(8) 0.9183(4) 0.4427(4) 0.093(2) Uani 1 1 d . . . . .
O204 O 0.8187(11) 0.8675(6) 0.4360(4) 0.114(3) Uani 1 1 d . U . . .
O221 O 0.6709(6) 0.7676(3) 0.2231(3) 0.0514(15) Uani 1 1 d . . . . .
O222 O 0.6858(7) 0.8114(3) 0.1639(3) 0.0634(19) Uani 1 1 d . . . . .
O223 O 0.6516(7) 0.7151(3) 0.1300(3) 0.0573(17) Uani 1 1 d . . . . .
O224 O 0.8251(7) 0.7711(4) 0.1793(4) 0.0700(19) Uani 1 1 d . . . . .
N3 N 0.5985(8) 0.7484(4) 0.3361(3) 0.0513(14) Uani 1 1 d . . . . .
N4 N 0.4812(7) 0.7332(3) 0.2600(3) 0.0443(13) Uani 1 1 d . . . . .
C121 C 0.5273(14) 0.7228(8) 0.4711(5) 0.086(3) Uani 1 1 d . . . . .
C122 C 0.5870(17) 0.7701(10) 0.4813(9) 0.137(7) Uani 1 1 d . . . . .
H12D H 0.653478 0.771364 0.492774 0.206 Uiso 1 1 calc R U . . .
H12E H 0.582924 0.773979 0.451755 0.206 Uiso 1 1 calc R U . . .
H12F H 0.564320 0.796586 0.506175 0.206 Uiso 1 1 calc R U . . .
C123 C 0.5655(17) 0.6855(10) 0.4307(7) 0.126(6) Uani 1 1 d . . . . .
H12G H 0.633020 0.687984 0.441577 0.189 Uiso 1 1 calc R U . . .
H12H H 0.529135 0.652592 0.421810 0.189 Uiso 1 1 calc R U . . .
H12I H 0.559027 0.691852 0.402639 0.189 Uiso 1 1 calc R U . . .
C124 C 0.5399(16) 0.7125(10) 0.5135(6) 0.120(6) Uani 1 1 d . . . . .
H12J H 0.607999 0.716006 0.524129 0.180 Uiso 1 1 calc R U . . .
H12K H 0.514176 0.735798 0.539930 0.180 Uiso 1 1 calc R U . . .
H12L H 0.505699 0.679142 0.504252 0.180 Uiso 1 1 calc R U . . .
C125 C 0.2097(13) 0.6584(7) 0.3756(5) 0.084(3) Uani 1 1 d . . . . .
C126 C 0.2729(14) 0.6194(7) 0.3592(7) 0.100(4) Uani 1 1 d . . . . .
H12M H 0.232882 0.587495 0.336229 0.150 Uiso 1 1 calc R U . . .
H12N H 0.322616 0.629034 0.343707 0.150 Uiso 1 1 calc R U . . .
H12O H 0.302920 0.617248 0.387428 0.150 Uiso 1 1 calc R U . . .
C127 C 0.1340(15) 0.6474(9) 0.4022(7) 0.111(5) Uani 1 1 d . . . . .
H12P H 0.094179 0.614706 0.381701 0.167 Uiso 1 1 calc R U . . .
H12Q H 0.164920 0.648769 0.432100 0.167 Uiso 1 1 calc R U . . .
H12R H 0.094079 0.671717 0.409852 0.167 Uiso 1 1 calc R U . . .
C128 C 0.1628(14) 0.6637(10) 0.3320(6) 0.114(6) Uani 1 1 d . . . . .
H12S H 0.125936 0.631721 0.307349 0.170 Uiso 1 1 calc R U . . .
H12T H 0.120243 0.686619 0.342753 0.170 Uiso 1 1 calc R U . . .
H12U H 0.212651 0.676126 0.318365 0.170 Uiso 1 1 calc R U . . .
C129 C 0.3179(15) 0.8194(8) 0.4951(5) 0.091(4) Uani 1 1 d . . . . .
C130 C 0.3711(18) 0.8733(8) 0.5206(7) 0.132(7) Uani 1 1 d . . . . .
H13A H 0.342330 0.891484 0.548434 0.199 Uiso 1 1 calc R U . . .
H13B H 0.438476 0.875420 0.531566 0.199 Uiso 1 1 calc R U . . .
H13C H 0.366606 0.887220 0.497996 0.199 Uiso 1 1 calc R U . . .
C131 C 0.3203(16) 0.7924(9) 0.5268(6) 0.114(6) Uani 1 1 d . . . . .
H13D H 0.288605 0.808065 0.554347 0.171 Uiso 1 1 calc R U . . .
H13E H 0.286891 0.758089 0.507482 0.171 Uiso 1 1 calc R U . . .
H13F H 0.386742 0.793910 0.538661 0.171 Uiso 1 1 calc R U . . .
C132 C 0.2103(15) 0.8136(10) 0.4745(7) 0.122(6) Uani 1 1 d . . . . .
H13G H 0.176970 0.829487 0.501254 0.182 Uiso 1 1 calc R U . . .
H13H H 0.207022 0.828821 0.452995 0.182 Uiso 1 1 calc R U . . .
H13I H 0.179797 0.778722 0.456436 0.182 Uiso 1 1 calc R U . . .
C141 C 0.2262(16) 0.6045(7) 0.0308(6) 0.099(4) Uani 1 1 d . . . . .
C142 C 0.3228(18) 0.5943(10) 0.0147(8) 0.129(5) Uani 1 1 d . . . . .
H14A H 0.313195 0.560323 -0.010203 0.194 Uiso 1 1 calc R U . . .
H14B H 0.347204 0.616409 0.001686 0.194 Uiso 1 1 calc R U . . .
H14C H 0.369027 0.599690 0.042573 0.194 Uiso 1 1 calc R U . . .
C143 C 0.2379(17) 0.6547(7) 0.0679(6) 0.113(5) Uani 1 1 d . U . . .
H14D H 0.255069 0.677140 0.054159 0.170 Uiso 1 1 calc R U . . .
H14E H 0.177867 0.659299 0.079975 0.170 Uiso 1 1 calc R U . . .
H14F H 0.288661 0.661571 0.094587 0.170 Uiso 1 1 calc R U . . .
C144 C 0.1518(16) 0.5912(8) -0.0124(6) 0.122(6) Uani 1 1 d . . . . .
H14G H 0.147208 0.557077 -0.035999 0.182 Uiso 1 1 calc R U . . .
H14H H 0.089895 0.595053 -0.002316 0.182 Uiso 1 1 calc R U . . .
H14I H 0.169801 0.612632 -0.027071 0.182 Uiso 1 1 calc R U . . .
C145 C 0.2435(16) 0.4727(7) 0.0575(7) 0.102(4) Uani 1 1 d . . . . .
C146 C 0.3344(17) 0.4881(8) 0.0415(7) 0.121(5) Uani 1 1 d . . . . .
H14J H 0.350479 0.459095 0.016492 0.182 Uiso 1 1 calc R U . . .
H14K H 0.324003 0.510757 0.028368 0.182 Uiso 1 1 calc R U . . .
H14L H 0.386938 0.504255 0.069193 0.182 Uiso 1 1 calc R U . . .
C147 C 0.1646(17) 0.4491(6) 0.0127(7) 0.129(7) Uani 1 1 d . . . . .
H14M H 0.180541 0.419858 -0.011919 0.193 Uiso 1 1 calc R U . . .
H14N H 0.103780 0.439985 0.021516 0.193 Uiso 1 1 calc R U . . .
H14O H 0.159096 0.472472 -0.000115 0.193 Uiso 1 1 calc R U . . .
C148 C 0.2604(19) 0.4393(7) 0.0776(7) 0.127(6) Uani 1 1 d . . . . .
H14P H 0.275516 0.409952 0.052605 0.191 Uiso 1 1 calc R U . . .
H14Q H 0.314073 0.455642 0.104802 0.191 Uiso 1 1 calc R U . . .
H14R H 0.202938 0.429881 0.088780 0.191 Uiso 1 1 calc R U . . .
C149 C 0.0523(11) 0.5821(6) 0.1344(6) 0.080(3) Uani 1 1 d . . . . .
C150 C 0.0076(15) 0.6059(11) 0.1082(8) 0.132(6) Uani 1 1 d . . . . .
H15A H -0.062027 0.597509 0.104723 0.199 Uiso 1 1 calc R U . . .
H15B H 0.030181 0.641492 0.126393 0.199 Uiso 1 1 calc R U . . .
H15C H 0.025344 0.594457 0.076115 0.199 Uiso 1 1 calc R U . . .
C151 C 0.0109(17) 0.5279(8) 0.1102(9) 0.150(8) Uani 1 1 d . . . . .
H15D H -0.058719 0.522112 0.107659 0.226 Uiso 1 1 calc R U . . .
H15E H 0.026903 0.513005 0.077781 0.226 Uiso 1 1 calc R U . . .
H15F H 0.037533 0.513257 0.129281 0.226 Uiso 1 1 calc R U . . .
C152 C 0.0264(15) 0.6050(8) 0.1853(6) 0.104(5) Uani 1 1 d . . . . .
H15G H -0.043136 0.597267 0.182735 0.156 Uiso 1 1 calc R U . . .
H15H H 0.056288 0.591640 0.204913 0.156 Uiso 1 1 calc R U . . .
H15I H 0.049617 0.640541 0.200662 0.156 Uiso 1 1 calc R U . . .
C161 C 0.7814(10) 0.6353(5) 0.3087(5) 0.064(2) Uani 1 1 d . . . . .
C162 C 0.8001(12) 0.6665(5) 0.2832(6) 0.077(3) Uani 1 1 d . . . . .
H16A H 0.852671 0.694705 0.302972 0.115 Uiso 1 1 calc R U . . .
H16B H 0.817353 0.647094 0.251881 0.115 Uiso 1 1 calc R U . . .
H16C H 0.742393 0.678069 0.278155 0.115 Uiso 1 1 calc R U . . .
C163 C 0.7598(12) 0.6650(6) 0.3575(5) 0.080(4) Uani 1 1 d . . . . .
H16D H 0.812782 0.693273 0.376163 0.120 Uiso 1 1 calc R U . . .
H16E H 0.700985 0.676302 0.354144 0.120 Uiso 1 1 calc R U . . .
H16F H 0.751471 0.644838 0.374366 0.120 Uiso 1 1 calc R U . . .
C164 C 0.8681(11) 0.6138(6) 0.3140(6) 0.081(4) Uani 1 1 d . . . . .
H16G H 0.923825 0.640484 0.332887 0.122 Uiso 1 1 calc R U . . .
H16H H 0.854603 0.593726 0.330509 0.122 Uiso 1 1 calc R U . . .
H16I H 0.881435 0.593593 0.281923 0.122 Uiso 1 1 calc R U . . .
C165 C 0.6505(12) 0.5344(5) 0.1537(5) 0.072(3) Uani 1 1 d . . . . .
C166 C 0.6849(17) 0.5535(7) 0.1197(7) 0.110(5) Uani 1 1 d . . . . .
H16J H 0.708138 0.528067 0.093974 0.165 Uiso 1 1 calc R U . . .
H16K H 0.631983 0.562261 0.105505 0.165 Uiso 1 1 calc R U . . .
H16L H 0.736852 0.582414 0.137594 0.165 Uiso 1 1 calc R U . . .
C167 C 0.5693(15) 0.4900(6) 0.1292(6) 0.109(5) Uani 1 1 d . . . . .
H16M H 0.591014 0.463113 0.104309 0.164 Uiso 1 1 calc R U . . .
H16N H 0.548303 0.480085 0.153170 0.164 Uiso 1 1 calc R U . . .
H16O H 0.515954 0.497859 0.114312 0.164 Uiso 1 1 calc R U . . .
C168 C 0.7283(14) 0.5188(7) 0.1743(6) 0.094(4) Uani 1 1 d . . . . .
H16P H 0.748125 0.492236 0.148200 0.141 Uiso 1 1 calc R U . . .
H16Q H 0.782857 0.546605 0.191436 0.141 Uiso 1 1 calc R U . . .
H16R H 0.705182 0.507458 0.196907 0.141 Uiso 1 1 calc R U . . .
C169 C 0.5214(12) 0.5162(5) 0.2755(5) 0.068(2) Uani 1 1 d . . . . .
C170 C 0.4272(13) 0.4777(6) 0.2539(6) 0.088(4) Uani 1 1 d . . . . .
H17A H 0.414400 0.463043 0.275449 0.132 Uiso 1 1 calc R U . . .
H17B H 0.374922 0.493343 0.250282 0.132 Uiso 1 1 calc R U . . .
H17C H 0.432040 0.452204 0.222251 0.132 Uiso 1 1 calc R U . . .
C171 C 0.5136(14) 0.5551(6) 0.3235(6) 0.084(4) Uani 1 1 d . . . . .
H17D H 0.504769 0.541016 0.345742 0.126 Uiso 1 1 calc R U . . .
H17E H 0.572098 0.580799 0.336298 0.126 Uiso 1 1 calc R U . . .
H17F H 0.458722 0.569186 0.319871 0.126 Uiso 1 1 calc R U . . .
C181 C 0.2410(12) 0.8481(7) 0.3340(6) 0.087(3) Uani 1 1 d . . . . .
C182 C 0.1841(14) 0.8557(11) 0.2990(7) 0.125(6) Uani 1 1 d . U . . .
H18A H 0.180753 0.828826 0.266784 0.188 Uiso 1 1 calc R U . . .
H18B H 0.119491 0.856577 0.306405 0.188 Uiso 1 1 calc R U . . .
H18C H 0.212940 0.886733 0.299874 0.188 Uiso 1 1 calc R U . . .
C183 C 0.2504(15) 0.8864(9) 0.3835(7) 0.122(6) Uani 1 1 d . U . . .
H18D H 0.290023 0.878980 0.405573 0.183 Uiso 1 1 calc R U . . .
H18E H 0.280370 0.917972 0.385841 0.183 Uiso 1 1 calc R U . . .
H18F H 0.186921 0.887816 0.392372 0.183 Uiso 1 1 calc R U . . .
C184 C 0.1905(15) 0.7995(8) 0.3257(9) 0.128(6) Uani 1 1 d . . . . .
H18G H 0.223428 0.790071 0.348077 0.192 Uiso 1 1 calc R U . . .
H18H H 0.124762 0.800631 0.331206 0.192 Uiso 1 1 calc R U . . .
H18I H 0.189632 0.775501 0.292415 0.192 Uiso 1 1 calc R U . . .
C185 C 0.4677(14) 0.9593(5) 0.3298(6) 0.086(4) Uani 1 1 d . . . . .
C186 C 0.5509(16) 0.9656(8) 0.3057(8) 0.120(5) Uani 1 1 d . . . . .
H18J H 0.594379 0.997229 0.326508 0.180 Uiso 1 1 calc R U . . .
H18K H 0.585055 0.939242 0.300201 0.180 Uiso 1 1 calc R U . . .
H18L H 0.527534 0.964462 0.274713 0.180 Uiso 1 1 calc R U . . .
C187 C 0.5082(15) 0.9616(7) 0.3779(6) 0.106(5) Uani 1 1 d . . . . .
H18M H 0.550659 0.993603 0.398347 0.158 Uiso 1 1 calc R U . . .
H18N H 0.455630 0.956743 0.394280 0.158 Uiso 1 1 calc R U . . .
H18O H 0.544251 0.935845 0.371957 0.158 Uiso 1 1 calc R U . . .
C188 C 0.4098(19) 0.9984(7) 0.3384(8) 0.130(6) Uani 1 1 d . . . . .
H18P H 0.450649 1.030746 0.359530 0.196 Uiso 1 1 calc R U . . .
H18Q H 0.385300 0.997123 0.307467 0.196 Uiso 1 1 calc R U . . .
H18R H 0.356129 0.992648 0.353756 0.196 Uiso 1 1 calc R U . . .
C189 C 0.3427(13) 0.8205(6) 0.1882(5) 0.078(3) Uani 1 1 d . . . . .
C190 C 0.3682(17) 0.8693(7) 0.1890(6) 0.109(5) Uani 1 1 d . . . . .
H19A H 0.368518 0.864761 0.156032 0.163 Uiso 1 1 calc R U . . .
H19B H 0.321115 0.888525 0.202981 0.163 Uiso 1 1 calc R U . . .
H19C H 0.431758 0.886510 0.208678 0.163 Uiso 1 1 calc R U . . .
C191 C 0.2450(14) 0.7907(8) 0.1553(6) 0.110(6) Uani 1 1 d . . . . .
H19D H 0.244913 0.789509 0.123421 0.165 Uiso 1 1 calc R U . . .
H19E H 0.234276 0.757394 0.151802 0.165 Uiso 1 1 calc R U . . .
H19F H 0.194019 0.806395 0.169738 0.165 Uiso 1 1 calc R U . . .
C192 C 0.4184(17) 0.7903(9) 0.1664(7) 0.116(6) Uani 1 1 d . . . . .
H19G H 0.423583 0.788606 0.134671 0.175 Uiso 1 1 calc R U . . .
H19H H 0.480455 0.806115 0.187914 0.175 Uiso 1 1 calc R U . . .
H19I H 0.398620 0.757134 0.162778 0.175 Uiso 1 1 calc R U . . .
C201 C 0.888(2) 0.9555(10) 0.3802(11) 0.145(5) Uani 1 1 d . . . . .
C202 C 0.961(2) 0.9969(10) 0.4151(10) 0.173(8) Uani 1 1 d . U . . .
H20A H 1.016053 0.985299 0.423178 0.260 Uiso 1 1 calc R U . . .
H20B H 0.980221 1.019088 0.401415 0.260 Uiso 1 1 calc R U . . .
H20C H 0.935071 1.014341 0.444458 0.260 Uiso 1 1 calc R U . . .
C203 C 0.800(2) 0.9678(10) 0.3649(10) 0.160(6) Uani 1 1 d . . . . .
H20D H 0.755166 0.937783 0.341442 0.240 Uiso 1 1 calc R U . . .
H20E H 0.770991 0.984574 0.393102 0.240 Uiso 1 1 calc R U . . .
H20F H 0.816141 0.989320 0.350058 0.240 Uiso 1 1 calc R U . . .
C204 C 0.918(2) 0.9148(10) 0.3394(9) 0.149(7) Uani 1 1 d . . . . .
H20G H 0.861658 0.889506 0.318796 0.223 Uiso 1 1 calc R U . . .
H20H H 0.950954 0.928058 0.320236 0.223 Uiso 1 1 calc R U . . .
H20I H 0.961470 0.900572 0.352784 0.223 Uiso 1 1 calc R U . . .
C205 C 0.7028(13) 0.9528(7) 0.4917(6) 0.122(5) Uani 1 1 d D . . . .
C206 C 0.6251(15) 0.9810(9) 0.5010(7) 0.153(7) Uani 1 1 d D . . . .
H20J H 0.636054 1.004623 0.535249 0.229 Uiso 1 1 calc R U . . .
H20K H 0.625238 0.998372 0.481341 0.229 Uiso 1 1 calc R U . . .
H20L H 0.563203 0.958353 0.492456 0.229 Uiso 1 1 calc R U . . .
C207 C 0.8023(15) 0.9829(9) 0.5137(8) 0.179(8) Uani 1 1 d D U . . .
H20M H 0.804398 1.005666 0.547589 0.269 Uiso 1 1 calc R U . . .
H20N H 0.846407 0.961298 0.511722 0.269 Uiso 1 1 calc R U . . .
H20O H 0.821142 1.001348 0.496109 0.269 Uiso 1 1 calc R U . . .
C208 C 0.677(2) 0.9219(9) 0.5198(7) 0.172(7) Uani 1 1 d D . . . .
H20P H 0.684600 0.943990 0.554347 0.259 Uiso 1 1 calc R U . . .
H20Q H 0.610386 0.903510 0.507549 0.259 Uiso 1 1 calc R U . . .
H20R H 0.719324 0.898980 0.514767 0.259 Uiso 1 1 calc R U . . .
C209 C 0.8824(15) 0.8384(7) 0.4322(6) 0.095(4) Uani 1 1 d . . . . .
C210 C 0.9716(17) 0.8669(9) 0.4621(8) 0.139(6) Uani 1 1 d . U . . .
H21A H 1.016707 0.845526 0.459046 0.209 Uiso 1 1 calc R U . . .
H21B H 0.996710 0.891470 0.452071 0.209 Uiso 1 1 calc R U . . .
H21C H 0.962968 0.883206 0.495783 0.209 Uiso 1 1 calc R U . . .
C211 C 0.8936(17) 0.8062(8) 0.3816(6) 0.117(6) Uani 1 1 d . . . . .
H21D H 0.940469 0.786728 0.382319 0.176 Uiso 1 1 calc R U . . .
H21E H 0.831930 0.784403 0.363165 0.176 Uiso 1 1 calc R U . . .
H21F H 0.915589 0.826567 0.366300 0.176 Uiso 1 1 calc R U . . .
C212 C 0.850(2) 0.8076(10) 0.4569(8) 0.149(6) Uani 1 1 d . . . . .
H21G H 0.893956 0.786082 0.454933 0.223 Uiso 1 1 calc R U . . .
H21H H 0.848925 0.829087 0.490807 0.223 Uiso 1 1 calc R U . . .
H21I H 0.785416 0.787803 0.440711 0.223 Uiso 1 1 calc R U . . .
C221 C 0.7247(16) 0.8606(6) 0.1794(7) 0.096(4) Uani 1 1 d . . . . .
C222 C 0.8280(19) 0.8673(9) 0.1715(11) 0.161(7) Uani 1 1 d . U . . .
H22D H 0.854647 0.902069 0.182536 0.242 Uiso 1 1 calc R U . . .
H22E H 0.865791 0.855219 0.189888 0.242 Uiso 1 1 calc R U . . .
H22F H 0.829805 0.848868 0.137088 0.242 Uiso 1 1 calc R U . . .
C223 C 0.730(2) 0.8855(8) 0.2312(8) 0.167(8) Uani 1 1 d . . . . .
H22G H 0.756995 0.920463 0.243433 0.251 Uiso 1 1 calc R U . . .
H22H H 0.665371 0.881282 0.238741 0.251 Uiso 1 1 calc R U . . .
H22I H 0.770236 0.871744 0.246615 0.251 Uiso 1 1 calc R U . . .
C224 C 0.6664(19) 0.8802(7) 0.1550(8) 0.135(6) Uani 1 1 d . . . . .
H22J H 0.694548 0.914886 0.166198 0.203 Uiso 1 1 calc R U . . .
H22K H 0.663492 0.862215 0.120075 0.203 Uiso 1 1 calc R U . . .
H22L H 0.601688 0.876844 0.162325 0.203 Uiso 1 1 calc R U . . .
C225 C 0.6368(13) 0.7008(6) 0.0786(4) 0.071(3) Uani 1 1 d . . . . .
C226 C 0.5490(14) 0.7167(8) 0.0645(6) 0.093(4) Uani 1 1 d . . . . .
H22M H 0.539430 0.706983 0.029848 0.140 Uiso 1 1 calc R U . . .
H22N H 0.492805 0.701100 0.072043 0.140 Uiso 1 1 calc R U . . .
H22O H 0.558347 0.752352 0.082662 0.140 Uiso 1 1 calc R U . . .
C227 C 0.7246(15) 0.7216(8) 0.0640(6) 0.102(5) Uani 1 1 d . . . . .
H22P H 0.711982 0.711246 0.029208 0.154 Uiso 1 1 calc R U . . .
H22Q H 0.738628 0.757447 0.081628 0.154 Uiso 1 1 calc R U . . .
H22R H 0.779500 0.709605 0.071832 0.154 Uiso 1 1 calc R U . . .
C228 C 0.6184(16) 0.6447(6) 0.0537(5) 0.095(5) Uani 1 1 d . . . . .
H22S H 0.607738 0.632513 0.018551 0.142 Uiso 1 1 calc R U . . .
H22T H 0.673895 0.634383 0.063608 0.142 Uiso 1 1 calc R U . . .
H22U H 0.561779 0.631537 0.062894 0.142 Uiso 1 1 calc R U . . .
C229 C 0.8873(11) 0.7499(6) 0.1970(6) 0.075(3) Uani 1 1 d . . . . .
C230 C 0.9810(13) 0.7566(8) 0.1782(7) 0.102(5) Uani 1 1 d . . . . .
H23D H 1.027092 0.742177 0.189774 0.153 Uiso 1 1 calc R U . . .
H23E H 0.968098 0.740260 0.142809 0.153 Uiso 1 1 calc R U . . .
H23F H 1.007449 0.791530 0.190040 0.153 Uiso 1 1 calc R U . . .
C231 C 0.8439(13) 0.6935(6) 0.1777(7) 0.088(4) Uani 1 1 d . . . . .
H23G H 0.888223 0.679198 0.190418 0.133 Uiso 1 1 calc R U . . .
H23H H 0.782683 0.689383 0.188347 0.133 Uiso 1 1 calc R U . . .
H23I H 0.833814 0.677069 0.142323 0.133 Uiso 1 1 calc R U . . .
C232 C 0.9082(12) 0.7749(7) 0.2518(6) 0.090(4) Uani 1 1 d . . . . .
H23J H 0.951836 0.759207 0.263021 0.135 Uiso 1 1 calc R U . . .
H23K H 0.937812 0.809517 0.263690 0.135 Uiso 1 1 calc R U . . .
H23L H 0.848412 0.772122 0.263989 0.135 Uiso 1 1 calc R U . . .
C172 C 0.6048(12) 0.4932(5) 0.2797(5) 0.073(3) Uani 1 1 d . . . . .
H17G H 0.597027 0.479734 0.302593 0.109 Uiso 1 1 calc R U . . .
H17H H 0.607066 0.466918 0.248035 0.109 Uiso 1 1 calc R U . . .
H17I H 0.664371 0.518101 0.291351 0.109 Uiso 1 1 calc R U . . .

loop_
_atom_site_aniso_label
_atom_site_aniso_U_11
_atom_site_aniso_U_22
_atom_site_aniso_U_33
_atom_site_aniso_U_23
_atom_site_aniso_U_13
_atom_site_aniso_U_12
U1 0.0423(2) 0.03548(15) 0.03185(15) 0.00916(13) 0.00257(13) 0.00382(14)
U2 0.03840(19) 0.03794(15) 0.03333(15) 0.01087(13) 0.00778(13) 0.00868(13)
Cs1 0.0509(4) 0.0484(3) 0.0414(3) 0.0122(3) -0.0021(3) 0.0079(3)
Cs2 0.0459(4) 0.0572(4) 0.0589(4) 0.0115(3) 0.0138(3) 0.0071(3)
Cs3 0.0627(5) 0.0435(3) 0.0495(3) 0.0142(3) 0.0136(3) 0.0116(3)
Cs4 0.0700(5) 0.0407(3) 0.0411(3) 0.0100(3) 0.0026(3) 0.0087(3)
Si1 0.071(2) 0.0353(13) 0.0573(16) 0.0115(13) 0.0308(14) 0.0128(14)
Si2 0.0474(17) 0.0589(16) 0.0464(14) 0.0234(13) 0.0049(13) 0.0120(14)
Si3 0.0449(16) 0.0438(13) 0.0414(13) 0.0110(11) 0.0086(11) 0.0011(12)
Si4 0.0518(17) 0.0463(13) 0.0390(13) 0.0095(12) 0.0074(12) 0.0075(13)
Si5 0.0450(16) 0.0413(13) 0.0538(15) 0.0145(12) 0.0064(12) 0.0008(12)
Si6 0.061(2) 0.0464(14) 0.0432(14) 0.0144(12) -0.0060(13) 0.0036(13)
O1 0.061(4) 0.042(3) 0.054(2) 0.010(2) 0.022(3) 0.015(3)
O2 0.078(4) 0.054(3) 0.060(3) -0.008(3) 0.018(2) 0.013(3)
O3 0.075(3) 0.052(4) 0.069(5) 0.019(3) 0.036(3) 0.017(3)
O4 0.131(8) 0.047(3) 0.115(7) 0.038(4) 0.065(6) 0.034(5)
O5 0.050(3) 0.047(3) 0.044(3) 0.009(2) 0.002(3) 0.007(3)
O21 0.042(4) 0.058(3) 0.048(2) 0.023(2) 0.005(3) 0.009(3)
O22 0.052(3) 0.109(6) 0.070(5) 0.044(5) 0.007(3) 0.026(4)
O23 0.072(5) 0.061(3) 0.062(4) 0.031(3) 0.010(4) 0.008(4)
O24 0.080(6) 0.059(3) 0.049(2) 0.020(2) -0.001(3) 0.011(3)
O41 0.044(2) 0.040(3) 0.049(3) 0.010(3) 0.011(2) 0.002(2)
O42 0.067(5) 0.049(2) 0.072(5) 0.018(3) 0.020(4) -0.004(3)
O43 0.060(4) 0.057(3) 0.046(2) 0.015(2) 0.018(3) 0.008(3)
O44 0.051(3) 0.081(5) 0.051(3) 0.026(3) 0.009(3) 0.011(3)
O61 0.055(3) 0.050(3) 0.044(3) 0.006(3) 0.008(3) 0.009(3)
O62 0.088(6) 0.061(4) 0.042(2) 0.014(3) 0.016(3) 0.011(4)
O63 0.054(3) 0.052(3) 0.056(3) 0.001(3) 0.008(2) 0.006(3)
O64 0.065(4) 0.047(2) 0.046(3) 0.010(2) 0.008(3) 0.008(2)
O81 0.050(3) 0.047(3) 0.046(3) 0.015(2) 0.003(2) -0.005(2)
O82 0.051(3) 0.053(3) 0.055(2) 0.013(2) 0.000(2) -0.003(3)
O83 0.061(5) 0.049(3) 0.082(4) 0.030(3) 0.019(3) 0.009(3)
O84 0.053(4) 0.054(3) 0.072(4) 0.020(3) 0.018(3) 0.006(3)
O101 0.062(4) 0.048(3) 0.044(2) 0.015(2) -0.007(3) 0.001(3)
O102 0.115(7) 0.087(4) 0.102(6) 0.018(5) -0.020(5) 0.049(5)
O103 0.112(7) 0.153(9) 0.107(7) 0.094(8) 0.011(5) 0.000(6)
O104 0.111(5) 0.058(3) 0.078(4) 0.032(3) -0.039(4) -0.013(3)
N1 0.044(4) 0.034(3) 0.030(3) 0.003(2) 0.002(2) 0.001(2)
N2 0.051(4) 0.041(2) 0.036(3) 0.013(3) 0.013(3) 0.007(3)
C1 0.107(10) 0.071(6) 0.070(4) -0.022(4) 0.011(5) -0.006(6)
C2 0.178(17) 0.154(15) 0.060(6) -0.018(8) -0.002(8) 0.053(14)
C3 0.160(13) 0.097(12) 0.068(8) -0.016(8) 0.040(8) 0.037(10)
C4 0.232(18) 0.083(8) 0.116(14) -0.030(7) 0.046(14) -0.053(9)
C5 0.085(9) 0.061(6) 0.074(5) 0.017(5) 0.008(5) 0.014(5)
C6 0.059(5) 0.054(4) 0.065(5) 0.022(4) 0.022(4) 0.012(3)
C7 0.079(8) 0.062(7) 0.082(7) 0.029(6) 0.014(6) 0.018(6)
C8 0.086(9) 0.083(9) 0.090(7) 0.040(7) 0.049(7) 0.029(7)
C9 0.162(11) 0.075(8) 0.131(9) 0.057(6) 0.077(6) 0.062(7)
C10 0.182(14) 0.129(13) 0.158(12) 0.059(10) 0.030(11) 0.065(11)
C11 0.22(2) 0.177(18) 0.143(12) 0.081(11) 0.097(13) 0.141(17)
C12 0.185(19) 0.193(18) 0.27(2) 0.184(18) 0.097(16) 0.076(13)
C21 0.056(5) 0.142(9) 0.110(7) 0.068(8) 0.015(6) 0.017(7)
C22 0.092(14) 0.139(9) 0.145(13) 0.074(9) 0.030(12) 0.009(9)
C23 0.080(11) 0.165(13) 0.112(7) 0.075(9) 0.039(6) 0.017(13)
C24 0.056(5) 0.22(2) 0.169(13) 0.124(16) 0.020(9) 0.031(12)
C25 0.129(10) 0.066(4) 0.118(8) 0.048(5) 0.037(8) 0.022(6)
C26 0.24(2) 0.069(8) 0.124(8) 0.023(7) 0.041(10) 0.031(15)
C27 0.149(11) 0.092(12) 0.178(12) 0.090(11) 0.035(11) 0.041(10)
C28 0.145(11) 0.110(12) 0.217(19) 0.111(15) 0.057(13) 0.016(11)
C29 0.119(9) 0.079(6) 0.050(3) 0.025(4) 0.002(4) 0.022(6)
C30 0.159(15) 0.079(5) 0.055(7) 0.013(4) -0.019(9) 0.011(7)
C31 0.135(10) 0.118(11) 0.063(8) 0.042(9) 0.022(7) 0.032(9)
C32 0.129(10) 0.113(11) 0.065(8) 0.041(8) -0.008(8) 0.030(10)
C41 0.105(8) 0.049(4) 0.089(6) 0.019(5) 0.029(6) 0.006(5)
C42 0.177(16) 0.056(8) 0.091(7) 0.016(7) 0.053(8) 0.022(10)
C43 0.123(9) 0.093(11) 0.136(11) 0.052(11) 0.035(9) 0.038(7)
C44 0.139(11) 0.057(5) 0.129(14) 0.023(8) 0.033(9) -0.014(8)
C45 0.085(6) 0.075(6) 0.046(3) 0.023(4) 0.022(4) 0.015(5)
C46 0.186(16) 0.127(10) 0.061(6) 0.040(9) 0.060(10) 0.080(13)
C47 0.089(6) 0.170(13) 0.095(9) 0.087(10) 0.006(5) 0.009(7)
C48 0.160(13) 0.089(7) 0.068(9) 0.040(7) 0.025(9) 0.004(8)
C49 0.049(4) 0.094(7) 0.075(6) 0.022(5) 0.002(4) 0.011(5)
C50 0.054(9) 0.100(8) 0.178(14) 0.033(7) 0.012(9) 0.019(7)
C51 0.075(8) 0.195(13) 0.182(12) 0.115(11) 0.058(9) 0.049(10)
C52 0.085(10) 0.175(14) 0.095(6) -0.007(8) -0.023(6) 0.021(13)
C61 0.096(7) 0.076(5) 0.047(4) 0.024(4) 0.007(5) 0.009(5)
C62 0.096(7) 0.116(12) 0.082(9) 0.054(9) 0.008(6) 0.013(7)
C63 0.125(12) 0.070(4) 0.061(6) 0.028(4) 0.008(7) 0.014(6)
C64 0.123(11) 0.099(10) 0.054(5) 0.033(5) 0.022(7) 0.020(9)
C65 0.054(4) 0.089(6) 0.109(7) 0.030(6) 0.025(4) 0.016(5)
C66 0.093(12) 0.100(7) 0.206(13) 0.043(6) 0.033(10) 0.044(7)
C67 0.071(6) 0.157(11) 0.136(8) 0.015(8) -0.002(6) 0.047(9)
C68 0.112(11) 0.215(13) 0.201(12) 0.132(11) 0.086(9) 0.065(11)
C69 0.088(6) 0.049(4) 0.053(4) 0.009(3) 0.003(4) 0.001(4)
C70 0.113(10) 0.066(8) 0.053(5) -0.002(4) 0.009(6) 0.009(8)
C71 0.131(13) 0.059(5) 0.085(8) 0.029(6) 0.010(8) 0.000(7)
C72 0.083(6) 0.068(8) 0.084(9) 0.015(7) -0.010(5) -0.007(6)
C81 0.098(10) 0.091(9) 0.083(7) 0.031(7) -0.034(6) -0.023(8)
C82 0.065(6) 0.063(5) 0.064(5) 0.010(4) -0.012(4) -0.008(4)
C83 0.057(6) 0.091(10) 0.094(9) 0.029(8) -0.015(6) -0.018(5)
C84 0.099(10) 0.063(5) 0.085(9) -0.004(5) -0.013(7) 0.004(7)
C85 0.067(7) 0.082(6) 0.101(6) 0.057(5) 0.020(5) 0.013(5)
C86 0.076(7) 0.118(12) 0.157(14) 0.094(11) 0.034(7) 0.010(7)
C87 0.128(14) 0.108(9) 0.095(5) 0.062(6) 0.013(7) -0.006(9)
C88 0.130(14) 0.116(9) 0.146(12) 0.092(8) 0.061(11) 0.061(10)
C89 0.059(5) 0.059(4) 0.078(5) 0.019(4) 0.018(4) 0.014(4)
C90 0.065(5) 0.085(10) 0.127(11) 0.032(8) 0.039(5) 0.019(5)
C91 0.088(9) 0.065(7) 0.077(5) 0.016(4) 0.014(6) 0.013(7)
C92 0.098(11) 0.065(7) 0.087(7) 0.027(6) 0.020(7) 0.024(7)
C101 0.113(9) 0.085(5) 0.092(7) 0.023(5) -0.017(6) 0.051(5)
C102 0.132(14) 0.122(14) 0.117(8) 0.046(10) 0.008(10) 0.066(12)
C103 0.125(10) 0.089(7) 0.116(13) 0.034(8) -0.013(8) 0.044(7)
C104 0.148(12) 0.121(13) 0.127(12) 0.041(11) -0.031(10) 0.071(11)
C105 0.131(8) 0.138(11) 0.107(8) 0.083(8) 0.023(6) 0.012(7)
C106 0.113(8) 0.213(15) 0.127(10) 0.061(10) 0.025(8) 0.013(11)
C107 0.19(2) 0.26(3) 0.140(12) 0.149(16) 0.068(11) 0.09(2)
C108 0.24(3) 0.154(11) 0.196(19) 0.105(11) 0.062(18) 0.056(12)
C109 0.112(6) 0.095(6) 0.079(5) 0.037(4) -0.038(4) -0.003(6)
C110 0.112(6) 0.171(18) 0.113(12) 0.056(12) -0.031(7) 0.002(10)
C111 0.161(12) 0.141(10) 0.110(9) 0.076(9) -0.049(8) -0.001(10)
C112 0.141(15) 0.085(6) 0.097(9) 0.015(5) -0.042(8) -0.022(8)
U3 0.03684(19) 0.03827(15) 0.03342(15) 0.00939(13) 0.00264(13) 0.00347(13)
U4 0.0437(2) 0.04307(17) 0.03185(15) 0.01234(14) 0.00587(14) 0.00511(15)
Cs5 0.0659(5) 0.0513(4) 0.0668(5) 0.0221(4) -0.0120(4) -0.0035(4)
Cs6 0.0516(4) 0.0445(3) 0.0392(3) 0.0136(3) 0.0088(3) 0.0058(3)
Cs7 0.0483(4) 0.0590(4) 0.0584(4) 0.0150(3) -0.0059(3) 0.0087(3)
Cs8 0.0793(6) 0.0667(5) 0.0454(4) 0.0152(4) 0.0132(4) 0.0154(4)
Si7 0.065(2) 0.082(2) 0.0395(14) 0.0207(14) 0.0121(14) 0.0126(17)
Si8 0.0534(18) 0.0483(15) 0.0488(15) 0.0089(13) -0.0102(13) 0.0029(14)
Si9 0.0494(17) 0.0447(13) 0.0557(15) 0.0206(13) 0.0074(13) 0.0088(12)
Si10 0.0540(18) 0.0505(14) 0.0467(14) 0.0141(12) 0.0063(12) 0.0167(14)
Si11 0.059(2) 0.0489(16) 0.0634(19) 0.0005(15) -0.0166(15) -0.0004(14)
Si12 0.0518(18) 0.0519(14) 0.0506(15) 0.0239(13) 0.0175(13) 0.0091(13)
O6 0.053(4) 0.059(4) 0.047(3) 0.018(3) 0.011(3) 0.005(3)
O121 0.078(5) 0.074(4) 0.042(3) 0.020(2) 0.018(3) 0.019(3)
O122 0.081(5) 0.104(6) 0.071(5) 0.050(5) 0.019(4) 0.020(5)
O123 0.070(3) 0.113(5) 0.082(5) 0.036(5) 0.014(3) 0.001(4)
O124 0.098(6) 0.089(3) 0.046(3) 0.024(3) 0.024(4) 0.027(3)
O141 0.052(3) 0.063(3) 0.049(3) 0.010(3) -0.008(2) -0.001(3)
O142 0.080(6) 0.068(4) 0.050(3) 0.012(3) -0.020(3) -0.009(4)
O143 0.080(6) 0.051(2) 0.081(4) 0.015(3) -0.018(4) 0.006(3)
O144 0.052(3) 0.057(3) 0.063(3) 0.019(3) -0.004(2) 0.001(3)
O161 0.058(4) 0.046(2) 0.050(3) 0.019(2) 0.007(2) 0.010(3)
O162 0.054(3) 0.049(3) 0.067(3) 0.025(3) 0.001(3) 0.006(3)
O163 0.063(5) 0.050(3) 0.056(2) 0.020(3) 0.010(3) 0.018(3)
O164 0.059(4) 0.051(3) 0.075(4) 0.031(3) 0.001(3) 0.004(2)
O181 0.049(3) 0.046(3) 0.056(3) 0.015(3) 0.002(2) 0.009(3)
O182 0.061(3) 0.100(6) 0.068(4) 0.044(4) 0.014(3) 0.022(4)
O183 0.080(6) 0.052(2) 0.068(4) 0.017(3) 0.001(4) 0.022(3)
O184 0.064(5) 0.061(3) 0.052(2) 0.015(2) -0.002(2) 0.016(3)
O201 0.051(3) 0.048(3) 0.057(3) 0.003(2) -0.008(2) -0.003(3)
O202 0.114(6) 0.086(6) 0.112(8) 0.002(5) -0.006(5) -0.048(5)
O203 0.084(5) 0.079(4) 0.065(3) -0.008(3) -0.011(3) 0.015(3)
O204 0.125(6) 0.122(6) 0.075(5) 0.025(4) -0.013(4) 0.053(5)
O221 0.052(4) 0.051(3) 0.043(2) 0.017(2) 0.010(2) 0.002(3)
O222 0.075(5) 0.056(3) 0.068(4) 0.033(3) 0.025(4) 0.015(3)
O223 0.070(4) 0.054(3) 0.046(2) 0.0202(19) 0.022(2) 0.008(3)
O224 0.052(3) 0.077(5) 0.090(5) 0.046(5) 0.025(3) 0.010(3)
N3 0.063(4) 0.053(3) 0.035(3) 0.020(3) 0.002(2) 0.005(3)
N4 0.040(4) 0.044(3) 0.035(3) 0.008(3) 0.002(2) 0.004(2)
C121 0.081(5) 0.114(9) 0.060(6) 0.038(6) 0.013(5) 0.018(5)
C122 0.095(11) 0.139(9) 0.171(17) 0.078(9) -0.003(12) -0.001(10)
C123 0.136(14) 0.175(12) 0.087(8) 0.059(10) 0.043(10) 0.081(12)
C124 0.107(13) 0.196(18) 0.084(8) 0.081(11) 0.023(9) 0.051(13)
C125 0.070(7) 0.113(6) 0.064(5) 0.043(4) 0.017(4) -0.005(4)
C126 0.094(11) 0.106(7) 0.105(11) 0.054(8) 0.039(9) 0.001(8)
C127 0.096(9) 0.148(13) 0.102(11) 0.071(11) 0.044(8) 0.003(7)
C128 0.084(11) 0.183(18) 0.079(6) 0.071(9) 0.013(6) 0.008(10)
C129 0.102(8) 0.116(7) 0.052(5) 0.028(5) 0.028(5) 0.040(7)
C130 0.157(15) 0.116(7) 0.088(10) 0.007(6) 0.057(10) 0.030(9)
C131 0.130(15) 0.172(13) 0.073(9) 0.066(10) 0.056(9) 0.075(12)
C132 0.103(8) 0.184(19) 0.101(11) 0.073(12) 0.036(7) 0.058(9)
C141 0.111(8) 0.094(5) 0.068(6) 0.034(4) -0.016(5) -0.014(6)
C142 0.124(10) 0.146(16) 0.124(13) 0.078(12) 0.017(9) 0.005(11)
C143 0.165(14) 0.086(5) 0.074(7) 0.042(5) -0.009(7) -0.013(7)
C144 0.138(11) 0.129(13) 0.079(7) 0.055(7) -0.028(8) -0.018(11)
C145 0.108(9) 0.068(6) 0.093(6) 0.008(4) -0.020(5) 0.028(6)
C146 0.126(10) 0.089(11) 0.121(12) 0.017(9) 0.013(7) 0.049(9)
C147 0.153(12) 0.059(9) 0.108(8) -0.005(6) -0.048(9) 0.010(9)
C148 0.176(16) 0.072(8) 0.107(11) 0.016(8) -0.007(10) 0.049(10)
C149 0.052(3) 0.080(7) 0.083(6) 0.025(6) -0.003(4) -0.002(4)
C150 0.080(10) 0.223(17) 0.140(12) 0.111(14) 0.029(10) 0.066(13)
C151 0.100(12) 0.091(7) 0.174(14) 0.005(7) 0.011(13) -0.036(7)
C152 0.089(11) 0.118(11) 0.104(7) 0.048(7) 0.032(7) 0.024(10)
C161 0.052(5) 0.053(4) 0.076(5) 0.025(3) 0.001(4) 0.004(3)
C162 0.065(8) 0.065(6) 0.097(8) 0.041(7) 0.005(7) 0.001(5)
C163 0.080(10) 0.066(7) 0.075(5) 0.019(4) 0.002(5) 0.009(6)
C164 0.054(5) 0.085(9) 0.107(10) 0.047(8) 0.004(5) 0.014(5)
C165 0.077(7) 0.061(5) 0.067(5) 0.016(4) 0.017(4) 0.026(4)
C166 0.161(15) 0.101(10) 0.101(9) 0.050(9) 0.076(10) 0.075(10)
C167 0.116(10) 0.070(6) 0.089(10) -0.003(5) 0.002(7) 0.007(7)
C168 0.105(9) 0.091(10) 0.079(8) 0.019(7) 0.020(6) 0.058(7)
C169 0.075(6) 0.052(5) 0.082(5) 0.036(4) 0.012(4) 0.011(4)
C170 0.083(7) 0.075(7) 0.115(10) 0.062(6) 0.001(7) -0.003(6)
C171 0.106(12) 0.074(6) 0.084(5) 0.041(5) 0.024(6) 0.033(7)
C181 0.053(4) 0.099(7) 0.086(6) 0.023(5) 0.008(4) 0.011(5)
C182 0.074(9) 0.197(14) 0.117(8) 0.072(9) 0.023(7) 0.054(10)
C183 0.081(11) 0.140(10) 0.097(6) 0.011(7) 0.022(6) 0.025(8)
C184 0.075(9) 0.108(8) 0.178(15) 0.045(7) 0.038(11) 0.011(7)
C185 0.099(8) 0.049(4) 0.092(6) 0.021(4) 0.000(5) 0.011(4)
C186 0.109(9) 0.103(12) 0.129(12) 0.046(11) 0.011(9) -0.004(7)
C187 0.107(12) 0.078(10) 0.088(6) 0.015(7) -0.021(6) -0.008(8)
C188 0.162(15) 0.061(5) 0.139(13) 0.018(8) 0.003(11) 0.045(10)
C189 0.082(7) 0.082(7) 0.057(4) 0.024(5) 0.004(4) 0.012(5)
C190 0.145(15) 0.095(7) 0.082(10) 0.045(7) 0.006(9) 0.011(7)
C191 0.102(8) 0.144(13) 0.062(6) 0.046(9) -0.013(6) -0.013(9)
C192 0.136(12) 0.157(14) 0.103(11) 0.080(12) 0.059(10) 0.073(12)
C201 0.118(10) 0.113(10) 0.165(11) 0.046(7) 0.014(7) -0.026(7)
C202 0.155(13) 0.138(11) 0.180(13) 0.067(9) -0.006(11) -0.059(9)
C203 0.150(12) 0.117(16) 0.165(17) 0.033(12) 0.010(11) 0.001(12)
C204 0.14(2) 0.148(14) 0.155(12) 0.074(10) 0.032(12) 0.014(14)
C205 0.116(9) 0.118(10) 0.065(4) -0.016(4) -0.014(5) 0.034(7)
C206 0.155(13) 0.142(15) 0.082(10) -0.025(9) -0.007(9) 0.066(12)
C207 0.136(10) 0.156(14) 0.115(11) -0.037(9) -0.037(8) 0.012(9)
C208 0.23(2) 0.179(17) 0.080(10) 0.023(11) 0.031(12) 0.075(13)
C209 0.103(7) 0.091(8) 0.069(6) 0.021(5) -0.014(5) 0.027(5)
C210 0.116(7) 0.115(11) 0.126(10) 0.012(8) -0.040(7) 0.028(8)
C211 0.145(17) 0.108(13) 0.080(6) 0.022(6) 0.003(7) 0.046(11)
C212 0.213(17) 0.122(13) 0.129(14) 0.061(12) 0.052(13) 0.059(11)
C221 0.118(9) 0.058(4) 0.105(7) 0.042(5) 0.000(7) 0.000(5)
C222 0.121(8) 0.123(12) 0.265(16) 0.126(12) 0.024(10) -0.016(8)
C223 0.27(2) 0.079(9) 0.103(7) 0.011(6) -0.008(9) 0.033(14)
C224 0.170(13) 0.076(9) 0.164(12) 0.072(10) -0.016(12) 0.012(10)
C225 0.089(7) 0.073(5) 0.044(3) 0.022(4) 0.022(4) 0.006(5)
C226 0.102(8) 0.112(11) 0.068(7) 0.047(8) 0.012(7) 0.015(8)
C227 0.108(8) 0.125(10) 0.066(8) 0.042(8) 0.036(7) -0.004(9)
C228 0.145(14) 0.075(5) 0.047(5) 0.014(4) 0.030(8) 0.009(6)
C229 0.049(5) 0.088(6) 0.098(6) 0.051(5) 0.024(5) 0.013(5)
C230 0.060(6) 0.140(13) 0.140(12) 0.087(12) 0.046(8) 0.029(8)
C231 0.069(9) 0.087(6) 0.123(10) 0.058(6) 0.023(9) 0.020(6)
C232 0.063(10) 0.116(10) 0.099(6) 0.052(6) 0.019(5) 0.028(9)
C172 0.085(7) 0.061(7) 0.082(8) 0.040(6) 0.015(6) 0.021(5)

loop_
_atom_type_symbol
_atom_type_description
_atom_type_scat_dispersion_real
_atom_type_scat_dispersion_imag
_atom_type_scat_source
C C 0.0181 0.0091 'International Tables Vol C Tables 4.2.6.8 and 6.1.1.4'
H H 0.0000 0.0000 'International Tables Vol C Tables 4.2.6.8 and 6.1.1.4'
Cs Cs -0.7457 7.9052 'International Tables Vol C Tables 4.2.6.8 and 6.1.1.4'
N N 0.0311 0.0180 'International Tables Vol C Tables 4.2.6.8 and 6.1.1.4'
O O 0.0492 0.0322 'International Tables Vol C Tables 4.2.6.8 and 6.1.1.4'
Si Si 0.2541 0.3302 'International Tables Vol C Tables 4.2.6.8 and 6.1.1.4'
U U -4.3638 13.4090 'International Tables Vol C Tables 4.2.6.8 and 6.1.1.4'

loop_
_exptl_crystal_face_index_h
_exptl_crystal_face_index_k
_exptl_crystal_face_index_l
_exptl_crystal_face_perp_dist
-1 1 0 0.2832
-1 -1 1 0.2584
0 0 -1 0.0363
0 2 -1 0.0418
0 -2 1 0.0210
1 -1 0 0.2832
1 1 -1 0.2470
-1 -1 -17 0.0380
0 19 -3 0.0434
0 -17 0 0.0274
0 -12 20 0.0336
-2 20 -11 0.0934
0 6 14 0.0433
-2 -15 -2 0.0526

loop_
_geom_angle_atom_site_label_1
_geom_angle_atom_site_label_2
_geom_angle_atom_site_label_3
_geom_angle
_geom_angle_site_symmetry_1
_geom_angle_site_symmetry_3
_geom_angle_publ_flag
U2 U1 Cs1 67.349(13) . . ?
U2 U1 Cs2 81.982(17) . . ?
U2 U1 Cs3 127.556(15) . . ?
U2 U1 Cs4 60.560(13) . . ?
Cs1 U1 Cs3 61.296(16) . . ?
Cs1 U1 Cs4 125.154(18) . . ?
Cs2 U1 Cs1 64.766(17) . . ?
Cs2 U1 Cs3 67.699(17) . . ?
Cs2 U1 Cs4 91.430(18) . . ?
Cs4 U1 Cs3 153.79(2) . . ?
O5 U1 U2 130.9(3) . . ?
O5 U1 Cs1 81.3(2) . . ?
O5 U1 Cs2 50.0(3) . . ?
O5 U1 Cs3 32.7(2) . . ?
O5 U1 Cs4 121.3(2) . . ?
O5 U1 O81 86.2(3) . . ?
O5 U1 O101 88.0(3) . . ?
O5 U1 N1 94.2(4) . . ?
O5 U1 N2 172.5(4) . . ?
O81 U1 U2 105.4(2) . . ?
O81 U1 Cs1 57.4(2) . . ?
O81 U1 Cs2 111.1(2) . . ?
O81 U1 Cs3 53.9(2) . . ?
O81 U1 Cs4 152.3(2) . . ?
O101 U1 U2 105.9(2) . . ?
O101 U1 Cs1 156.6(2) . . ?
O101 U1 Cs2 92.4(2) . . ?
O101 U1 Cs3 116.7(2) . . ?
O101 U1 Cs4 45.7(2) . . ?
O101 U1 O81 142.9(3) . . ?
N1 U1 U2 37.0(2) . . ?
N1 U1 Cs1 45.8(2) . . ?
N1 U1 Cs2 48.0(3) . . ?
N1 U1 Cs3 95.1(2) . . ?
N1 U1 Cs4 80.9(2) . . ?
N1 U1 O81 101.9(3) . . ?
N1 U1 O101 115.1(3) . . ?
N2 U1 U2 42.3(3) . . ?
N2 U1 Cs1 96.4(3) . . ?
N2 U1 Cs2 122.6(3) . . ?
N2 U1 Cs3 150.5(3) . . ?
N2 U1 Cs4 54.5(3) . . ?
N2 U1 O81 98.6(4) . . ?
N2 U1 O101 91.5(4) . . ?
N2 U1 N1 79.2(4) . . ?
U1 U2 Cs1 64.997(13) . . ?
U1 U2 Cs2 54.327(14) . . ?
U1 U2 Cs4 69.707(14) . . ?
Cs1 U2 Cs2 56.862(14) . . ?
Cs4 U2 Cs1 131.498(18) . . ?
Cs4 U2 Cs2 83.130(17) . . ?
O1 U2 U1 115.4(2) . . ?
O1 U2 Cs1 153.0(2) . . ?
O1 U2 Cs2 147.5(2) . . ?
O1 U2 Cs4 65.1(2) . . ?
O1 U2 O21 110.6(3) . . ?
O1 U2 O41 87.0(3) . . ?
O1 U2 N2 84.6(3) . . ?
O21 U2 U1 117.1(2) . . ?
O21 U2 Cs1 54.7(2) . . ?
O21 U2 Cs2 100.4(2) . . ?
O21 U2 Cs4 173.1(2) . . ?
O21 U2 N2 124.5(3) . . ?
O41 U2 U1 105.9(2) . . ?
O41 U2 Cs1 119.51(18) . . ?
O41 U2 Cs2 69.79(19) . . ?
O41 U2 Cs4 58.4(2) . . ?
O41 U2 O21 117.2(3) . . ?
O41 U2 N2 116.6(3) . . ?
N1 U2 U1 37.7(2) . . ?
N1 U2 Cs1 43.7(2) . . ?
N1 U2 Cs2 22.1(3) . . ?
N1 U2 Cs4 89.0(2) . . ?
N1 U2 O1 150.6(3) . . ?
N1 U2 O21 96.4(3) . . ?
N1 U2 O41 91.0(3) . . ?
N1 U2 N2 70.1(3) . . ?
N2 U2 U1 32.5(2) . . ?
N2 U2 Cs1 87.37(19) . . ?
N2 U2 Cs2 85.9(2) . . ?
N2 U2 Cs4 61.3(2) . . ?
U1 Cs1 U2 47.654(10) . . ?
U1 Cs1 Cs2 55.730(15) . . ?
U1 Cs1 Cs3 60.800(14) . . ?
U2 Cs1 Cs2 68.823(15) . . ?
U2 Cs1 Cs3 107.736(18) . . ?
Cs3 Cs1 Cs2 64.31(2) . . ?
Si2 Cs1 U1 103.01(5) . . ?
Si2 Cs1 U2 56.11(4) . . ?
Si2 Cs1 Cs2 106.85(5) . . ?
Si2 Cs1 Cs3 163.78(5) . . ?
Si2 Cs1 Si5 120.75(7) . . ?
Si5 Cs1 U1 56.75(4) . . ?
Si5 Cs1 U2 90.85(4) . . ?
Si5 Cs1 Cs2 102.70(5) . . ?
Si5 Cs1 Cs3 52.88(5) . . ?
O21 Cs1 U1 79.40(13) . . ?
O21 Cs1 U2 33.00(12) . . ?
O21 Cs1 Cs2 93.76(13) . . ?
O21 Cs1 Cs3 140.19(13) . . ?
O21 Cs1 Si2 23.61(13) . . ?
O21 Cs1 Si5 106.64(15) . . ?
O21 Cs1 O81 95.89(19) . . ?
O24 Cs1 U1 126.05(15) . . ?
O24 Cs1 U2 78.60(15) . . ?
O24 Cs1 Cs2 115.11(19) . . ?
O24 Cs1 Cs3 172.09(17) . . ?
O24 Cs1 Si2 23.28(15) . . ?
O24 Cs1 Si5 133.0(2) . . ?
O24 Cs1 O21 46.8(2) . . ?
O24 Cs1 O81 136.3(2) . . ?
O24 Cs1 O82 124.2(3) . . ?
O61 Cs1 U1 86.39(15) . . ?
O61 Cs1 U2 116.58(14) . . ?
O61 Cs1 Cs2 48.08(15) . . ?
O61 Cs1 Cs3 43.68(18) . . ?
O61 Cs1 Si2 140.93(19) . . ?
O61 Cs1 Si5 96.30(19) . . ?
O61 Cs1 O21 139.5(2) . . ?
O61 Cs1 O24 129.5(3) . . ?
O61 Cs1 O81 93.1(2) . . ?
O61 Cs1 O82 96.7(2) . . ?
O61 Cs1 N1 89.3(2) . . ?
O81 Cs1 U1 34.43(12) . . ?
O81 Cs1 U2 72.49(12) . . ?
O81 Cs1 Cs2 84.11(14) . . ?
O81 Cs1 Cs3 51.48(15) . . ?
O81 Cs1 Si2 116.13(15) . . ?
O81 Cs1 Si5 22.33(13) . . ?
O82 Cs1 U1 79.08(14) . . ?
O82 Cs1 U2 110.33(14) . . ?
O82 Cs1 Cs2 119.40(16) . . ?
O82 Cs1 Cs3 58.73(17) . . ?
O82 Cs1 Si2 122.26(18) . . ?
O82 Cs1 Si5 22.44(14) . . ?
O82 Cs1 O21 117.1(2) . . ?
O82 Cs1 O81 44.73(18) . . ?
N1 Cs1 U1 30.10(18) . . ?
N1 Cs1 U2 28.36(18) . . ?
N1 Cs1 Cs2 43.54(18) . . ?
N1 Cs1 Cs3 82.67(18) . . ?
N1 Cs1 Si2 81.92(18) . . ?
N1 Cs1 Si5 86.05(18) . . ?
N1 Cs1 O21 60.3(2) . . ?
N1 Cs1 O24 102.3(2) . . ?
N1 Cs1 O81 63.9(2) . . ?
N1 Cs1 O82 108.5(2) . . ?
U1 Cs2 U2 43.691(11) . . ?
U1 Cs2 Cs1 59.504(16) . . ?
U1 Cs2 Cs3 59.211(16) . . ?
U1 Cs2 Cs4 45.520(12) . . ?
U1 Cs2 Si3 81.57(5) . . ?
U2 Cs2 Cs4 41.142(11) . . ?
Cs1 Cs2 U2 54.314(14) . . ?
Cs1 Cs2 Cs3 57.215(18) . . ?
Cs1 Cs2 Cs4 91.641(18) . . ?
Cs3 Cs2 U2 93.381(18) . . ?
Cs3 Cs2 Cs4 103.275(19) . . ?
Si3 Cs2 U2 47.96(5) . . ?
Si3 Cs2 Cs1 96.82(5) . . ?
Si3 Cs2 Cs3 139.79(5) . . ?
Si3 Cs2 Cs4 42.33(4) . . ?
Si4 Cs2 U1 106.69(6) . . ?
Si4 Cs2 U2 121.03(6) . . ?
Si4 Cs2 Cs1 66.72(6) . . ?
Si4 Cs2 Cs3 50.73(6) . . ?
Si4 Cs2 Cs4 152.15(6) . . ?
Si4 Cs2 Si3 151.62(7) . . ?
O5 Cs2 U1 27.43(15) . . ?
O5 Cs2 U2 70.76(16) . . ?
O5 Cs2 Cs1 67.64(15) . . ?
O5 Cs2 Cs3 38.00(13) . . ?
O5 Cs2 Cs4 66.08(13) . . ?
O5 Cs2 Si3 106.78(15) . . ?
O5 Cs2 Si4 88.73(14) . . ?
O5 Cs2 O43 127.3(2) . . ?
O5 Cs2 O61 74.8(2) . . ?
O5 Cs2 O63 99.2(2) . . ?
O43 Cs2 U1 100.83(14) . . ?
O43 Cs2 U2 61.49(15) . . ?
O43 Cs2 Cs1 98.90(16) . . ?
O43 Cs2 Cs3 153.77(15) . . ?
O43 Cs2 Cs4 63.59(13) . . ?
O43 Cs2 Si3 21.27(13) . . ?
O43 Cs2 Si4 134.27(14) . . ?
O61 Cs2 U1 86.30(15) . . ?
O61 Cs2 U2 97.71(16) . . ?
O61 Cs2 Cs1 43.64(16) . . ?
O61 Cs2 Cs3 39.91(16) . . ?
O61 Cs2 Cs4 130.03(15) . . ?
O61 Cs2 Si3 137.94(17) . . ?
O61 Cs2 Si4 23.85(16) . . ?
O61 Cs2 O43 130.5(2) . . ?
O63 Cs2 U1 123.65(19) . . ?
O63 Cs2 U2 146.28(17) . . ?
O63 Cs2 Cs1 91.98(17) . . ?
O63 Cs2 Cs3 64.48(19) . . ?
O63 Cs2 Cs4 162.0(2) . . ?
O63 Cs2 Si3 154.0(2) . . ?
O63 Cs2 Si4 25.27(17) . . ?
O63 Cs2 O43 133.0(2) . . ?
O63 Cs2 O61 48.8(2) . . ?
N1 Cs2 U1 32.08(18) . . ?
N1 Cs2 U2 15.30(17) . . ?
N1 Cs2 Cs1 44.75(14) . . ?
N1 Cs2 Cs3 78.08(17) . . ?
N1 Cs2 Cs4 46.96(14) . . ?
N1 Cs2 Si3 62.88(17) . . ?
N1 Cs2 Si4 110.05(15) . . ?
N1 Cs2 O5 57.6(2) . . ?
N1 Cs2 O43 76.7(2) . . ?
N1 Cs2 O61 86.2(2) . . ?
N1 Cs2 O63 134.8(2) . . ?
U1 Cs3 Cs1 57.904(13) . . ?
U1 Cs3 Cs2 53.090(14) . . ?
Cs1 Cs3 Cs2 58.479(18) . . ?
Si4 Cs3 U1 104.04(5) . . ?
Si4 Cs3 Cs1 68.75(6) . . ?
Si4 Cs3 Cs2 54.07(5) . . ?
Si4 Cs3 Si5 128.43(8) . . ?
Si4 Cs3 O82 106.90(15) . . ?
Si5 Cs3 U1 58.15(5) . . ?
Si5 Cs3 Cs1 61.01(6) . . ?
Si5 Cs3 Cs2 104.25(5) . . ?
Si5 Cs3 O82 25.20(13) . . ?
O5 Cs3 U1 20.64(17) . . ?
O5 Cs3 Cs1 70.23(17) . . ?
O5 Cs3 Cs2 41.88(18) . . ?
O5 Cs3 Si4 95.96(18) . . ?
O5 Cs3 Si5 78.14(18) . . ?
O5 Cs3 O61 82.8(2) . . ?
O5 Cs3 O64 118.3(2) . . ?
O5 Cs3 O81 53.6(2) . . ?
O5 Cs3 O82 92.6(2) . . ?
O5 Cs3 O83 93.9(2) . . ?
O61 Cs3 U1 84.56(14) . . ?
O61 Cs3 Cs1 44.40(17) . . ?
O61 Cs3 Cs2 44.50(15) . . ?
O61 Cs3 Si4 24.66(17) . . ?
O61 Cs3 Si5 105.11(18) . . ?
O61 Cs3 O64 50.1(2) . . ?
O61 Cs3 O81 94.5(2) . . ?
O61 Cs3 O82 86.7(2) . . ?
O61 Cs3 O83 128.6(2) . . ?
O64 Cs3 U1 130.12(15) . . ?
O64 Cs3 Cs1 91.53(16) . . ?
O64 Cs3 Cs2 77.77(15) . . ?
O64 Cs3 Si4 26.91(16) . . ?
O64 Cs3 Si5 142.57(17) . . ?
O64 Cs3 O81 143.8(2) . . ?
O64 Cs3 O82 117.4(2) . . ?
O81 Cs3 U1 33.26(13) . . ?
O81 Cs3 Cs1 52.25(14) . . ?
O81 Cs3 Cs2 80.80(14) . . ?
O81 Cs3 Si4 119.05(15) . . ?
O81 Cs3 Si5 25.10(14) . . ?
O81 Cs3 O82 41.26(17) . . ?
O82 Cs3 U1 72.10(12) . . ?
O82 Cs3 Cs1 47.26(14) . . ?
O82 Cs3 Cs2 103.13(14) . . ?
O83 Cs3 U1 76.98(15) . . ?
O83 Cs3 Cs1 86.12(17) . . ?
O83 Cs3 Cs2 128.39(15) . . ?
O83 Cs3 Si4 147.83(19) . . ?
O83 Cs3 Si5 26.36(17) . . ?
O83 Cs3 O64 144.8(2) . . ?
O83 Cs3 O81 47.7(2) . . ?
O83 Cs3 O82 42.0(2) . . ?
U2 Cs4 U1 49.733(11) . . ?
U2 Cs4 Si1 59.08(5) . . ?
U2 Cs4 Si3 57.88(5) . . ?
Si1 Cs4 U1 95.48(5) . . ?
Si3 Cs4 U1 84.76(4) . . ?
Si3 Cs4 Si1 92.76(8) . . ?
Si6 Cs4 U1 58.22(5) . . ?
Si6 Cs4 U2 107.94(5) . . ?
Si6 Cs4 Si1 134.99(8) . . ?
Si6 Cs4 Si3 117.34(8) . . ?
O1 Cs4 U1 76.66(12) . . ?
O1 Cs4 U2 35.22(11) . . ?
O1 Cs4 Si1 23.89(12) . . ?
O1 Cs4 Si3 76.61(15) . . ?
O1 Cs4 Si6 129.23(15) . . ?
O2 Cs4 U1 114.53(18) . . ?
O2 Cs4 U2 81.65(18) . . ?
O2 Cs4 Si1 22.61(18) . . ?
O2 Cs4 Si3 105.8(2) . . ?
O2 Cs4 Si6 134.2(2) . . ?
O2 Cs4 O1 46.4(2) . . ?
O2 Cs4 O41 90.7(2) . . ?
O2 Cs4 O44 127.2(3) . . ?
O2 Cs4 O104 131.9(3) . . ?
O2 Cs4 N2 88.0(2) . . ?
O41 Cs4 U1 74.71(13) . . ?
O41 Cs4 U2 36.21(13) . . ?
O41 Cs4 Si1 73.20(15) . . ?
O41 Cs4 Si3 23.29(15) . . ?
O41 Cs4 Si6 123.92(14) . . ?
O41 Cs4 O1 54.2(2) . . ?
O41 Cs4 N2 72.0(2) . . ?
O44 Cs4 U1 86.59(17) . . ?
O44 Cs4 U2 77.35(15) . . ?
O44 Cs4 Si1 117.21(19) . . ?
O44 Cs4 Si3 24.74(18) . . ?
O44 Cs4 Si6 98.4(2) . . ?
O44 Cs4 O1 101.0(2) . . ?
O44 Cs4 O41 46.9(2) . . ?
O44 Cs4 N2 102.3(2) . . ?
O101 Cs4 U1 33.54(15) . . ?
O101 Cs4 U2 83.03(14) . . ?
O101 Cs4 Si1 122.84(18) . . ?
O101 Cs4 Si3 101.69(17) . . ?
O101 Cs4 Si6 25.08(15) . . ?
O101 Cs4 O1 108.6(2) . . ?
O101 Cs4 O2 134.3(3) . . ?
O101 Cs4 O41 101.49(19) . . ?
O101 Cs4 O44 90.3(3) . . ?
O101 Cs4 O104 50.1(2) . . ?
O101 Cs4 N2 55.8(2) . . ?
O104 Cs4 U1 83.62(16) . . ?
O104 Cs4 U2 132.92(16) . . ?
O104 Cs4 Si1 146.3(3) . . ?
O104 Cs4 Si3 120.5(3) . . ?
O104 Cs4 Si6 25.87(17) . . ?
O104 Cs4 O1 152.7(3) . . ?
O104 Cs4 O41 137.4(3) . . ?
O104 Cs4 O44 96.4(3) . . ?
O104 Cs4 N2 103.0(2) . . ?
N2 Cs4 U1 26.58(16) . . ?
N2 Cs4 U2 37.19(16) . . ?
N2 Cs4 Si1 69.27(17) . . ?
N2 Cs4 Si3 90.50(16) . . ?
N2 Cs4 Si6 77.34(17) . . ?
N2 Cs4 O1 52.9(2) . . ?
O1 Si1 Cs4 62.3(3) . . ?
O1 Si1 O2 107.7(5) . . ?
O1 Si1 O3 114.0(5) . . ?
O2 Si1 Cs4 45.6(3) . . ?
O2 Si1 O3 112.6(6) . . ?
O3 Si1 Cs4 127.1(4) . . ?
O4 Si1 Cs4 127.4(5) . . ?
O4 Si1 O1 114.9(6) . . ?
O4 Si1 O2 104.5(7) . . ?
O4 Si1 O3 102.8(6) . . ?
O21 Si2 Cs1 58.7(3) . . ?
O21 Si2 O22 114.1(5) . . ?
O21 Si2 O23 115.2(5) . . ?
O21 Si2 O24 107.0(5) . . ?
O22 Si2 Cs1 123.6(5) . . ?
O22 Si2 O24 109.5(6) . . ?
O23 Si2 Cs1 128.9(4) . . ?
O23 Si2 O22 105.5(6) . . ?
O23 Si2 O24 105.1(5) . . ?
O24 Si2 Cs1 48.7(3) . . ?
Cs4 Si3 Cs2 89.32(7) . . ?
O41 Si3 Cs2 88.5(3) . . ?
O41 Si3 Cs4 55.5(3) . . ?
O41 Si3 O42 113.2(5) . . ?
O41 Si3 O43 115.8(4) . . ?
O41 Si3 O44 105.7(5) . . ?
O42 Si3 Cs2 155.2(4) . . ?
O42 Si3 Cs4 112.4(4) . . ?
O42 Si3 O43 107.5(5) . . ?
O42 Si3 O44 111.1(5) . . ?
O43 Si3 Cs2 49.7(3) . . ?
O43 Si3 Cs4 138.9(4) . . ?
O43 Si3 O44 103.0(5) . . ?
O44 Si3 Cs2 71.6(3) . . ?
O44 Si3 Cs4 53.6(3) . . ?
Cs3 Si4 Cs2 75.19(6) . . ?
O61 Si4 Cs2 55.8(3) . . ?
O61 Si4 Cs3 51.4(4) . . ?
O61 Si4 O62 117.6(5) . . ?
O61 Si4 O63 108.0(4) . . ?
O61 Si4 O64 112.5(5) . . ?
O62 Si4 Cs2 123.4(4) . . ?
O62 Si4 Cs3 151.4(4) . . ?
O62 Si4 O63 108.4(5) . . ?
O62 Si4 O64 105.3(5) . . ?
O63 Si4 Cs2 53.0(3) . . ?
O63 Si4 Cs3 100.2(4) . . ?
O64 Si4 Cs2 130.1(3) . . ?
O64 Si4 Cs3 65.7(3) . . ?
O64 Si4 O63 104.2(5) . . ?
Cs3 Si5 Cs1 66.11(6) . . ?
O81 Si5 Cs1 56.6(3) . . ?
O81 Si5 Cs3 67.3(3) . . ?
O81 Si5 O82 105.8(5) . . ?
O81 Si5 O83 114.4(5) . . ?
O81 Si5 O84 116.8(5) . . ?
O82 Si5 Cs1 49.3(3) . . ?
O82 Si5 Cs3 79.9(4) . . ?
O82 Si5 O83 103.1(5) . . ?
O82 Si5 O84 111.9(5) . . ?
O83 Si5 Cs1 124.7(4) . . ?
O83 Si5 Cs3 61.8(4) . . ?
O84 Si5 Cs1 129.5(4) . . ?
O84 Si5 Cs3 164.2(4) . . ?
O84 Si5 O83 104.0(5) . . ?
O101 Si6 Cs4 53.6(3) . . ?
O101 Si6 O103 114.9(7) . . ?
O101 Si6 O104 108.7(5) . . ?
O102 Si6 Cs4 141.6(7) . . ?
O102 Si6 O101 116.7(6) . . ?
O102 Si6 O103 96.6(9) . . ?
O102 Si6 O104 104.6(7) . . ?
O103 Si6 Cs4 121.5(7) . . ?
O104 Si6 Cs4 57.7(4) . . ?
O104 Si6 O103 114.6(7) . . ?
U2 O1 Cs4 79.7(2) . . ?
Si1 O1 U2 172.5(6) . . ?
Si1 O1 Cs4 93.8(4) . . ?
Si1 O2 Cs4 111.8(4) . . ?
C1 O2 Cs4 117.4(11) . . ?
C1 O2 Si1 130.8(12) . . ?
C6 O3 Si1 134.2(9) . . ?
C9 O4 Si1 134.6(13) . . ?
U1 O5 Cs2 102.6(3) . . ?
U1 O5 Cs3 126.6(4) . . ?
Cs3 O5 Cs2 100.1(2) . . ?
U2 O21 Cs1 92.3(3) . . ?
Si2 O21 U2 162.1(5) . . ?
Si2 O21 Cs1 97.7(3) . . ?
C21 O22 Si2 130.1(12) . . ?
C25 O23 Si2 136.3(12) . . ?
Si2 O24 Cs1 108.1(4) . . ?
C29 O24 Cs1 121.6(9) . . ?
C29 O24 Si2 130.0(10) . . ?
U2 O41 Cs4 85.4(2) . . ?
Si3 O41 U2 153.2(4) . . ?
Si3 O41 Cs4 101.2(4) . . ?
C41 O42 Si3 133.7(10) . . ?
Si3 O43 Cs2 109.1(4) . . ?
C45 O43 Cs2 107.2(7) . . ?
C45 O43 Si3 130.2(9) . . ?
Si3 O44 Cs4 101.7(4) . . ?
C49 O44 Cs4 121.6(9) . . ?
C49 O44 Si3 132.3(11) . . ?
Cs1 O61 Cs2 88.3(2) . . ?
Cs3 O61 Cs1 91.9(2) . . ?
Cs3 O61 Cs2 95.6(2) . . ?
Si4 O61 Cs1 161.0(5) . . ?
Si4 O61 Cs2 100.3(4) . . ?
Si4 O61 Cs3 104.0(4) . . ?
C61 O62 Si4 130.4(8) . . ?
Si4 O63 Cs2 101.8(4) . . ?
C65 O63 Cs2 122.2(8) . . ?
C65 O63 Si4 135.7(9) . . ?
Si4 O64 Cs3 87.4(3) . . ?
C69 O64 Cs3 111.2(8) . . ?
C69 O64 Si4 132.2(9) . . ?
U1 O81 Cs1 88.2(2) . . ?
U1 O81 Cs3 92.8(3) . . ?
Cs3 O81 Cs1 76.27(17) . . ?
Si5 O81 U1 170.6(5) . . ?
Si5 O81 Cs1 101.0(3) . . ?
Si5 O81 Cs3 87.6(3) . . ?
Cs1 O82 Cs3 74.01(18) . . ?
Si5 O82 Cs1 108.2(4) . . ?
Si5 O82 Cs3 74.9(3) . . ?
C82 O82 Cs1 119.7(8) . . ?
C82 O82 Cs3 114.5(8) . . ?
C82 O82 Si5 132.0(10) . . ?
Si5 O83 Cs3 91.8(4) . . ?
C85 O83 Cs3 117.8(9) . . ?
C85 O83 Si5 132.6(10) . . ?
C89 O84 Si5 129.6(9) . . ?
U1 O101 Cs4 100.7(3) . . ?
Si6 O101 U1 154.5(5) . . ?
Si6 O101 Cs4 101.3(3) . . ?
C101 O102 Si6 140.4(12) . . ?
C105 O103 Si6 129.1(14) . . ?
Si6 O104 Cs4 96.4(4) . . ?
C109 O104 Cs4 128.6(10) . . ?
C109 O104 Si6 133.8(11) . . ?
U1 N1 Cs1 104.1(3) . . ?
U1 N1 Cs2 99.9(3) . . ?
U2 N1 U1 105.3(4) . . ?
U2 N1 Cs1 107.9(3) . . ?
U2 N1 Cs2 142.6(4) . . ?
Cs2 N1 Cs1 91.7(2) . . ?
U1 N2 U2 105.2(4) . . ?
U1 N2 Cs4 99.0(4) . . ?
U2 N2 Cs4 81.5(3) . . ?
O2 C1 C2 108.7(16) . . ?
O2 C1 C3 113.8(16) . . ?
O2 C1 C4 108.7(17) . . ?
C2 C1 C3 105.3(19) . . ?
C4 C1 C2 112(2) . . ?
C4 C1 C3 109(2) . . ?
C1 C2 H2A 109.5 . . ?
C1 C2 H2B 109.5 . . ?
C1 C2 H2C 109.5 . . ?
H2A C2 H2B 109.5 . . ?
H2A C2 H2C 109.5 . . ?
H2B C2 H2C 109.5 . . ?
C1 C3 H3A 109.5 . . ?
C1 C3 H3B 109.5 . . ?
C1 C3 H3C 109.5 . . ?
H3A C3 H3B 109.5 . . ?
H3A C3 H3C 109.5 . . ?
H3B C3 H3C 109.5 . . ?
C1 C4 H4A 109.5 . . ?
C1 C4 H4B 109.5 . . ?
C1 C4 H4C 109.5 . . ?
H4A C4 H4B 109.5 . . ?
H4A C4 H4C 109.5 . . ?
H4B C4 H4C 109.5 . . ?
H5A C5 H5B 109.5 . . ?
H5A C5 H5C 109.5 . . ?
H5B C5 H5C 109.5 . . ?
C6 C5 H5A 109.5 . . ?
C6 C5 H5B 109.5 . . ?
C6 C5 H5C 109.5 . . ?
O3 C6 C5 105.8(12) . . ?
O3 C6 C7 111.8(12) . . ?
O3 C6 C8 105.4(11) . . ?
C5 C6 C8 109.3(13) . . ?
C7 C6 C5 111.1(12) . . ?
C7 C6 C8 113.1(13) . . ?
C6 C7 H7A 109.5 . . ?
C6 C7 H7B 109.5 . . ?
C6 C7 H7C 109.5 . . ?
H7A C7 H7B 109.5 . . ?
H7A C7 H7C 109.5 . . ?
H7B C7 H7C 109.5 . . ?
C6 C8 H8A 109.5 . . ?
C6 C8 H8B 109.5 . . ?
C6 C8 H8C 109.5 . . ?
H8A C8 H8B 109.5 . . ?
H8A C8 H8C 109.5 . . ?
H8B C8 H8C 109.5 . . ?
O4 C9 C10 112.0(16) . . ?
O4 C9 C11 111.2(19) . . ?
O4 C9 C12 109(2) . . ?
C11 C9 C10 105(2) . . ?
C11 C9 C12 111(2) . . ?
C12 C9 C10 109(2) . . ?
C9 C10 H10A 109.5 . . ?
C9 C10 H10B 109.5 . . ?
C9 C10 H10C 109.5 . . ?
H10A C10 H10B 109.5 . . ?
H10A C10 H10C 109.5 . . ?
H10B C10 H10C 109.5 . . ?
C9 C11 H11A 109.5 . . ?
C9 C11 H11B 109.5 . . ?
C9 C11 H11C 109.5 . . ?
H11A C11 H11B 109.5 . . ?
H11A C11 H11C 109.5 . . ?
H11B C11 H11C 109.5 . . ?
C9 C12 H12A 109.5 . . ?
C9 C12 H12B 109.5 . . ?
C9 C12 H12C 109.5 . . ?
H12A C12 H12B 109.5 . . ?
H12A C12 H12C 109.5 . . ?
H12B C12 H12C 109.5 . . ?
O22 C21 C22 110.5(17) . . ?
O22 C21 C23 109.2(16) . . ?
O22 C21 C24 107.0(18) . . ?
C23 C21 C22 109(2) . . ?
C24 C21 C22 113(2) . . ?
C24 C21 C23 107.8(19) . . ?
C21 C22 H22A 109.5 . . ?
C21 C22 H22B 109.5 . . ?
C21 C22 H22C 109.5 . . ?
H22A C22 H22B 109.5 . . ?
H22A C22 H22C 109.5 . . ?
H22B C22 H22C 109.5 . . ?
C21 C23 H23A 109.5 . . ?
C21 C23 H23B 109.5 . . ?
C21 C23 H23C 109.5 . . ?
H23A C23 H23B 109.5 . . ?
H23A C23 H23C 109.5 . . ?
H23B C23 H23C 109.5 . . ?
C21 C24 H24A 109.5 . . ?
C21 C24 H24B 109.5 . . ?
C21 C24 H24C 109.5 . . ?
H24A C24 H24B 109.5 . . ?
H24A C24 H24C 109.5 . . ?
H24B C24 H24C 109.5 . . ?
O23 C25 C27 109.1(16) . . ?
O23 C25 C28 107.1(18) . . ?
C26 C25 O23 110.8(17) . . ?
C26 C25 C27 108(2) . . ?
C26 C25 C28 113(2) . . ?
C28 C25 C27 109.0(19) . . ?
C25 C26 H26A 109.5 . . ?
C25 C26 H26B 109.5 . . ?
C25 C26 H26C 109.5 . . ?
H26A C26 H26B 109.5 . . ?
H26A C26 H26C 109.5 . . ?
H26B C26 H26C 109.5 . . ?
C25 C27 H27A 109.5 . . ?
C25 C27 H27B 109.5 . . ?
C25 C27 H27C 109.5 . . ?
H27A C27 H27B 109.5 . . ?
H27A C27 H27C 109.5 . . ?
H27B C27 H27C 109.5 . . ?
C25 C28 H28A 109.5 . . ?
C25 C28 H28B 109.5 . . ?
C25 C28 H28C 109.5 . . ?
H28A C28 H28B 109.5 . . ?
H28A C28 H28C 109.5 . . ?
H28B C28 H28C 109.5 . . ?
O24 C29 C30 106.0(14) . . ?
O24 C29 C31 107.6(14) . . ?
O24 C29 C32 112.9(14) . . ?
C31 C29 C30 110.1(17) . . ?
C32 C29 C30 110.2(16) . . ?
C32 C29 C31 110.0(17) . . ?
C29 C30 H30A 109.5 . . ?
C29 C30 H30B 109.5 . . ?
C29 C30 H30C 109.5 . . ?
H30A C30 H30B 109.5 . . ?
H30A C30 H30C 109.5 . . ?
H30B C30 H30C 109.5 . . ?
C29 C31 H31A 109.5 . . ?
C29 C31 H31B 109.5 . . ?
C29 C31 H31C 109.5 . . ?
H31A C31 H31B 109.5 . . ?
H31A C31 H31C 109.5 . . ?
H31B C31 H31C 109.5 . . ?
C29 C32 H32A 109.5 . . ?
C29 C32 H32B 109.5 . . ?
C29 C32 H32C 109.5 . . ?
H32A C32 H32B 109.5 . . ?
H32A C32 H32C 109.5 . . ?
H32B C32 H32C 109.5 . . ?
O42 C41 C42 110.5(14) . . ?
O42 C41 C43 107.2(14) . . ?
O42 C41 C44 106.7(15) . . ?
C43 C41 C42 107.3(18) . . ?
C43 C41 C44 112.6(19) . . ?
C44 C41 C42 112.5(16) . . ?
C41 C42 H42A 109.5 . . ?
C41 C42 H42B 109.5 . . ?
C41 C42 H42C 109.5 . . ?
H42A C42 H42B 109.5 . . ?
H42A C42 H42C 109.5 . . ?
H42B C42 H42C 109.5 . . ?
C41 C43 H43A 109.5 . . ?
C41 C43 H43B 109.5 . . ?
C41 C43 H43C 109.5 . . ?
H43A C43 H43B 109.5 . . ?
H43A C43 H43C 109.5 . . ?
H43B C43 H43C 109.5 . . ?
C41 C44 H44A 109.5 . . ?
C41 C44 H44B 109.5 . . ?
C41 C44 H44C 109.5 . . ?
H44A C44 H44B 109.5 . . ?
H44A C44 H44C 109.5 . . ?
H44B C44 H44C 109.5 . . ?
O43 C45 C46 104.6(14) . . ?
O43 C45 C47 109.7(13) . . ?
O43 C45 C48 114.1(13) . . ?
C47 C45 C46 111.3(16) . . ?
C48 C45 C46 108.4(15) . . ?
C48 C45 C47 108.7(18) . . ?
C45 C46 H46A 109.5 . . ?
C45 C46 H46B 109.5 . . ?
C45 C46 H46C 109.5 . . ?
H46A C46 H46B 109.5 . . ?
H46A C46 H46C 109.5 . . ?
H46B C46 H46C 109.5 . . ?
C45 C47 H47A 109.5 . . ?
C45 C47 H47B 109.5 . . ?
C45 C47 H47C 109.5 . . ?
H47A C47 H47B 109.5 . . ?
H47A C47 H47C 109.5 . . ?
H47B C47 H47C 109.5 . . ?
C45 C48 H48A 109.5 . . ?
C45 C48 H48B 109.5 . . ?
C45 C48 H48C 109.5 . . ?
H48A C48 H48B 109.5 . . ?
H48A C48 H48C 109.5 . . ?
H48B C48 H48C 109.5 . . ?
O44 C49 C51 115.2(16) . . ?
C50 C49 O44 109.8(15) . . ?
C50 C49 C51 97.7(18) . . ?
C50 C49 C52 120(2) . . ?
C52 C49 O44 109.7(14) . . ?
C52 C49 C51 104.0(19) . . ?
C49 C50 H50A 109.5 . . ?
C49 C50 H50B 109.5 . . ?
C49 C50 H50C 109.5 . . ?
H50A C50 H50B 109.5 . . ?
H50A C50 H50C 109.5 . . ?
H50B C50 H50C 109.5 . . ?
C49 C51 H51A 109.5 . . ?
C49 C51 H51B 109.5 . . ?
C49 C51 H51C 109.5 . . ?
H51A C51 H51B 109.5 . . ?
H51A C51 H51C 109.5 . . ?
H51B C51 H51C 109.5 . . ?
C49 C52 H52A 109.5 . . ?
C49 C52 H52B 109.5 . . ?
C49 C52 H52C 109.5 . . ?
H52A C52 H52B 109.5 . . ?
H52A C52 H52C 109.5 . . ?
H52B C52 H52C 109.5 . . ?
O62 C61 C62 106.6(14) . . ?
O62 C61 C63 110.7(12) . . ?
O62 C61 C64 104.4(14) . . ?
C63 C61 C62 111.3(16) . . ?
C63 C61 C64 113.9(16) . . ?
C64 C61 C62 109.6(13) . . ?
C61 C62 H62A 109.5 . . ?
C61 C62 H62B 109.5 . . ?
C61 C62 H62C 109.5 . . ?
H62A C62 H62B 109.5 . . ?
H62A C62 H62C 109.5 . . ?
H62B C62 H62C 109.5 . . ?
C61 C63 H63A 109.5 . . ?
C61 C63 H63B 109.5 . . ?
C61 C63 H63C 109.5 . . ?
H63A C63 H63B 109.5 . . ?
H63A C63 H63C 109.5 . . ?
H63B C63 H63C 109.5 . . ?
C61 C64 H64A 109.5 . . ?
C61 C64 H64B 109.5 . . ?
C61 C64 H64C 109.5 . . ?
H64A C64 H64B 109.5 . . ?
H64A C64 H64C 109.5 . . ?
H64B C64 H64C 109.5 . . ?
O63 C65 C66 114.0(17) . . ?
O63 C65 C68 108.8(19) . . ?
C66 C65 C68 112(2) . . ?
C67 C65 O63 109.4(15) . . ?
C67 C65 C66 110(2) . . ?
C67 C65 C68 102(2) . . ?
C65 C66 H66A 109.5 . . ?
C65 C66 H66B 109.5 . . ?
C65 C66 H66C 109.5 . . ?
H66A C66 H66B 109.5 . . ?
H66A C66 H66C 109.5 . . ?
H66B C66 H66C 109.5 . . ?
C65 C67 H67A 109.5 . . ?
C65 C67 H67B 109.5 . . ?
C65 C67 H67C 109.5 . . ?
H67A C67 H67B 109.5 . . ?
H67A C67 H67C 109.5 . . ?
H67B C67 H67C 109.5 . . ?
C65 C68 H68A 109.5 . . ?
C65 C68 H68B 109.5 . . ?
C65 C68 H68C 109.5 . . ?
H68A C68 H68B 109.5 . . ?
H68A C68 H68C 109.5 . . ?
H68B C68 H68C 109.5 . . ?
O64 C69 C70 107.9(12) . . ?
O64 C69 C72 109.5(12) . . ?
C71 C69 O64 105.6(11) . . ?
C71 C69 C70 110.6(15) . . ?
C71 C69 C72 112.3(16) . . ?
C72 C69 C70 110.6(13) . . ?
C69 C70 H70A 109.5 . . ?
C69 C70 H70B 109.5 . . ?
C69 C70 H70C 109.5 . . ?
H70A C70 H70B 109.5 . . ?
H70A C70 H70C 109.5 . . ?
H70B C70 H70C 109.5 . . ?
C69 C71 H71A 109.5 . . ?
C69 C71 H71B 109.5 . . ?
C69 C71 H71C 109.5 . . ?
H71A C71 H71B 109.5 . . ?
H71A C71 H71C 109.5 . . ?
H71B C71 H71C 109.5 . . ?
C69 C72 H72A 109.5 . . ?
C69 C72 H72B 109.5 . . ?
C69 C72 H72C 109.5 . . ?
H72A C72 H72B 109.5 . . ?
H72A C72 H72C 109.5 . . ?
H72B C72 H72C 109.5 . . ?
H81A C81 H81B 109.5 . . ?
H81A C81 H81C 109.5 . . ?
H81B C81 H81C 109.5 . . ?
C82 C81 H81A 109.5 . . ?
C82 C81 H81B 109.5 . . ?
C82 C81 H81C 109.5 . . ?
O82 C82 C81 106.3(13) . . ?
O82 C82 C83 110.5(12) . . ?
O82 C82 C84 106.8(12) . . ?
C81 C82 C83 107.6(15) . . ?
C81 C82 C84 118.3(15) . . ?
C83 C82 C84 107.4(16) . . ?
C82 C83 H83A 109.5 . . ?
C82 C83 H83B 109.5 . . ?
C82 C83 H83C 109.5 . . ?
H83A C83 H83B 109.5 . . ?
H83A C83 H83C 109.5 . . ?
H83B C83 H83C 109.5 . . ?
C82 C84 H84A 109.5 . . ?
C82 C84 H84B 109.5 . . ?
C82 C84 H84C 109.5 . . ?
H84A C84 H84B 109.5 . . ?
H84A C84 H84C 109.5 . . ?
H84B C84 H84C 109.5 . . ?
O83 C85 C86 106.4(14) . . ?
O83 C85 C87 111.8(14) . . ?
O83 C85 C88 104.8(14) . . ?
C87 C85 C86 109.6(16) . . ?
C87 C85 C88 116.2(18) . . ?
C88 C85 C86 107.5(16) . . ?
C85 C86 H86A 109.5 . . ?
C85 C86 H86B 109.5 . . ?
C85 C86 H86C 109.5 . . ?
H86A C86 H86B 109.5 . . ?
H86A C86 H86C 109.5 . . ?
H86B C86 H86C 109.5 . . ?
C85 C87 H87A 109.5 . . ?
C85 C87 H87B 109.5 . . ?
C85 C87 H87C 109.5 . . ?
H87A C87 H87B 109.5 . . ?
H87A C87 H87C 109.5 . . ?
H87B C87 H87C 109.5 . . ?
C85 C88 H88A 109.5 . . ?
C85 C88 H88B 109.5 . . ?
C85 C88 H88C 109.5 . . ?
H88A C88 H88B 109.5 . . ?
H88A C88 H88C 109.5 . . ?
H88B C88 H88C 109.5 . . ?
O84 C89 C90 103.6(12) . . ?
O84 C89 C91 108.7(13) . . ?
O84 C89 C92 112.6(12) . . ?
C91 C89 C90 111.1(14) . . ?
C92 C89 C90 110.0(15) . . ?
C92 C89 C91 110.6(13) . . ?
C89 C90 H90A 109.5 . . ?
C89 C90 H90B 109.5 . . ?
C89 C90 H90C 109.5 . . ?
H90A C90 H90B 109.5 . . ?
H90A C90 H90C 109.5 . . ?
H90B C90 H90C 109.5 . . ?
C89 C91 H91A 109.5 . . ?
C89 C91 H91B 109.5 . . ?
C89 C91 H91C 109.5 . . ?
H91A C91 H91B 109.5 . . ?
H91A C91 H91C 109.5 . . ?
H91B C91 H91C 109.5 . . ?
C89 C92 H92A 109.5 . . ?
C89 C92 H92B 109.5 . . ?
C89 C92 H92C 109.5 . . ?
H92A C92 H92B 109.5 . . ?
H92A C92 H92C 109.5 . . ?
H92B C92 H92C 109.5 . . ?
O102 C101 C102 106(2) . . ?
O102 C101 C103 113.3(18) . . ?
O102 C101 C104 108.4(15) . . ?
C102 C101 C103 110.0(17) . . ?
C102 C101 C104 111(2) . . ?
C104 C101 C103 108(2) . . ?
C101 C102 H10D 109.5 . . ?
C101 C102 H10E 109.5 . . ?
C101 C102 H10F 109.5 . . ?
H10D C102 H10E 109.5 . . ?
H10D C102 H10F 109.5 . . ?
H10E C102 H10F 109.5 . . ?
C101 C103 H10G 109.5 . . ?
C101 C103 H10H 109.5 . . ?
C101 C103 H10I 109.5 . . ?
H10G C103 H10H 109.5 . . ?
H10G C103 H10I 109.5 . . ?
H10H C103 H10I 109.5 . . ?
C101 C104 H10J 109.5 . . ?
C101 C104 H10K 109.5 . . ?
C101 C104 H10L 109.5 . . ?
H10J C104 H10K 109.5 . . ?
H10J C104 H10L 109.5 . . ?
H10K C104 H10L 109.5 . . ?
C106 C105 O103 105(2) . . ?
C106 C105 C107 111(3) . . ?
C107 C105 O103 100(2) . . ?
C108 C105 O103 119(3) . . ?
C108 C105 C106 109(3) . . ?
C108 C105 C107 112(3) . . ?
C105 C106 H10M 109.5 . . ?
C105 C106 H10N 109.5 . . ?
C105 C106 H10O 109.5 . . ?
H10M C106 H10N 109.5 . . ?
H10M C106 H10O 109.5 . . ?
H10N C106 H10O 109.5 . . ?
C105 C107 H10P 109.5 . . ?
C105 C107 H10Q 109.5 . . ?
C105 C107 H10R 109.5 . . ?
H10P C107 H10Q 109.5 . . ?
H10P C107 H10R 109.5 . . ?
H10Q C107 H10R 109.5 . . ?
C105 C108 H10S 109.5 . . ?
C105 C108 H10T 109.5 . . ?
C105 C108 H10U 109.5 . . ?
H10S C108 H10T 109.5 . . ?
H10S C108 H10U 109.5 . . ?
H10T C108 H10U 109.5 . . ?
O104 C109 C110 107.8(16) . . ?
O104 C109 C111 109.7(16) . . ?
C111 C109 C110 103(2) . . ?
C112 C109 O104 106.4(17) . . ?
C112 C109 C110 112(2) . . ?
C112 C109 C111 118(2) . . ?
C109 C110 H11D 109.5 . . ?
C109 C110 H11E 109.5 . . ?
C109 C110 H11F 109.5 . . ?
H11D C110 H11E 109.5 . . ?
H11D C110 H11F 109.5 . . ?
H11E C110 H11F 109.5 . . ?
C109 C111 H11G 109.5 . . ?
C109 C111 H11H 109.5 . . ?
C109 C111 H11I 109.5 . . ?
H11G C111 H11H 109.5 . . ?
H11G C111 H11I 109.5 . . ?
H11H C111 H11I 109.5 . . ?
C109 C112 H11J 109.5 . . ?
C109 C112 H11K 109.5 . . ?
C109 C112 H11L 109.5 . . ?
H11J C112 H11K 109.5 . . ?
H11J C112 H11L 109.5 . . ?
H11K C112 H11L 109.5 . . ?
U4 U3 Cs6 64.320(13) . . ?
U4 U3 Cs7 54.850(14) . . ?
U4 U3 Cs8 70.017(17) . . ?
Cs6 U3 Cs7 56.744(15) . . ?
Cs8 U3 Cs6 131.27(2) . . ?
Cs8 U3 Cs7 83.636(19) . . ?
O181 U3 U4 109.6(2) . . ?
O181 U3 Cs6 119.99(19) . . ?
O181 U3 Cs7 71.6(2) . . ?
O181 U3 Cs8 61.3(2) . . ?
O181 U3 O221 116.3(3) . . ?
O181 U3 N3 122.0(4) . . ?
O201 U3 U4 116.0(3) . . ?
O201 U3 Cs6 152.2(2) . . ?
O201 U3 Cs7 148.6(2) . . ?
O201 U3 Cs8 65.8(3) . . ?
O201 U3 O181 86.8(3) . . ?
O201 U3 O221 111.5(3) . . ?
O201 U3 N3 86.1(3) . . ?
O221 U3 U4 114.0(2) . . ?
O221 U3 Cs6 52.5(2) . . ?
O221 U3 Cs7 98.7(2) . . ?
O221 U3 Cs8 176.0(2) . . ?
O221 U3 N3 119.8(3) . . ?
N3 U3 U4 32.1(2) . . ?
N3 U3 Cs6 85.1(2) . . ?
N3 U3 Cs7 86.5(2) . . ?
N3 U3 Cs8 63.5(3) . . ?
N4 U3 U4 38.5(3) . . ?
N4 U3 Cs6 45.4(2) . . ?
N4 U3 Cs7 20.2(3) . . ?
N4 U3 Cs8 87.7(2) . . ?
N4 U3 O181 90.9(3) . . ?
N4 U3 O201 150.8(4) . . ?
N4 U3 O221 95.6(3) . . ?
N4 U3 N3 70.5(4) . . ?
U3 U4 Cs5 127.998(17) . . ?
U3 U4 Cs6 67.831(13) . . ?
U3 U4 Cs7 81.602(17) . . ?
U3 U4 Cs8 59.869(16) . . ?
Cs6 U4 Cs5 61.914(18) . . ?
Cs6 U4 Cs8 125.058(19) . . ?
Cs7 U4 Cs5 66.067(18) . . ?
Cs7 U4 Cs6 64.740(18) . . ?
Cs7 U4 Cs8 91.280(19) . . ?
Cs8 U4 Cs5 151.68(2) . . ?
O6 U4 U3 130.1(3) . . ?
O6 U4 Cs5 33.9(3) . . ?
O6 U4 Cs6 83.4(2) . . ?
O6 U4 Cs7 48.9(3) . . ?
O6 U4 Cs8 118.1(3) . . ?
O6 U4 O121 88.3(4) . . ?
O6 U4 O161 86.4(3) . . ?
O6 U4 N4 92.9(4) . . ?
O121 U4 U3 106.9(3) . . ?
O121 U4 Cs5 116.7(3) . . ?
O121 U4 Cs6 162.2(3) . . ?
O121 U4 Cs7 98.0(2) . . ?
O121 U4 Cs8 47.0(3) . . ?
O121 U4 O161 140.5(3) . . ?
O161 U4 U3 106.3(2) . . ?
O161 U4 Cs5 52.9(2) . . ?
O161 U4 Cs6 54.8(2) . . ?
O161 U4 Cs7 107.46(19) . . ?
O161 U4 Cs8 155.4(2) . . ?
N3 U4 U3 42.8(3) . . ?
N3 U4 Cs5 150.5(3) . . ?
N3 U4 Cs6 95.2(3) . . ?
N3 U4 Cs7 123.4(3) . . ?
N3 U4 Cs8 56.4(3) . . ?
N3 U4 O6 171.9(4) . . ?
N3 U4 O121 90.8(4) . . ?
N3 U4 O161 99.3(4) . . ?
N3 U4 N4 80.4(4) . . ?
N4 U4 U3 37.7(2) . . ?
N4 U4 Cs5 95.1(2) . . ?
N4 U4 Cs6 48.3(2) . . ?
N4 U4 Cs7 45.9(2) . . ?
N4 U4 Cs8 78.9(2) . . ?
N4 U4 O121 116.9(4) . . ?
N4 U4 O161 102.5(3) . . ?
U4 Cs5 Cs6 57.494(14) . . ?
U4 Cs5 Cs7 54.482(14) . . ?
Cs6 Cs5 Cs7 59.146(19) . . ?
Si8 Cs5 U4 106.38(6) . . ?
Si8 Cs5 Cs6 68.65(7) . . ?
Si8 Cs5 Cs7 56.13(6) . . ?
Si8 Cs5 Si9 124.62(9) . . ?
Si8 Cs5 O144 26.57(16) . . ?
Si9 Cs5 U4 58.40(5) . . ?
Si9 Cs5 Cs6 58.61(6) . . ?
Si9 Cs5 Cs7 104.66(5) . . ?
O6 Cs5 U4 21.40(18) . . ?
O6 Cs5 Cs6 70.85(18) . . ?
O6 Cs5 Cs7 43.31(18) . . ?
O6 Cs5 Si8 99.42(19) . . ?
O6 Cs5 Si9 79.22(19) . . ?
O6 Cs5 O141 84.1(2) . . ?
O6 Cs5 O143 125.8(3) . . ?
O6 Cs5 O144 84.5(2) . . ?
O6 Cs5 O161 55.1(2) . . ?
O6 Cs5 O164 96.2(2) . . ?
O141 Cs5 U4 84.22(14) . . ?
O141 Cs5 Cs6 42.49(16) . . ?
O141 Cs5 Cs7 45.51(17) . . ?
O141 Cs5 Si8 26.63(16) . . ?
O141 Cs5 Si9 100.43(18) . . ?
O141 Cs5 O143 50.9(2) . . ?
O141 Cs5 O144 43.7(2) . . ?
O141 Cs5 O161 91.2(2) . . ?
O141 Cs5 O164 122.1(3) . . ?
O143 Cs5 U4 133.95(19) . . ?
O143 Cs5 Cs6 87.9(2) . . ?
O143 Cs5 Cs7 82.78(18) . . ?
O143 Cs5 Si8 27.69(19) . . ?
O143 Cs5 Si9 130.7(2) . . ?
O143 Cs5 O144 43.0(2) . . ?
O143 Cs5 O161 137.1(3) . . ?
O143 Cs5 O164 130.8(3) . . ?
O144 Cs5 U4 99.16(13) . . ?
O144 Cs5 Cs6 83.90(15) . . ?
O144 Cs5 Cs7 44.81(13) . . ?
O144 Cs5 Si9 142.22(16) . . ?
O161 Cs5 U4 33.88(14) . . ?
O161 Cs5 Cs6 50.07(14) . . ?
O161 Cs5 Cs7 81.78(14) . . ?
O161 Cs5 Si8 117.84(16) . . ?
O161 Cs5 Si9 24.78(15) . . ?
O161 Cs5 O144 124.5(2) . . ?
O164 Cs5 U4 78.18(15) . . ?
O164 Cs5 Cs6 82.88(17) . . ?
O164 Cs5 Cs7 129.71(15) . . ?
O164 Cs5 Si8 140.48(19) . . ?
O164 Cs5 Si9 26.11(16) . . ?
O164 Cs5 O144 165.7(2) . . ?
O164 Cs5 O161 47.9(2) . . ?
U3 Cs6 Cs5 107.31(2) . . ?
U3 Cs6 Cs7 68.967(15) . . ?
U4 Cs6 U3 47.849(10) . . ?
U4 Cs6 Cs5 60.592(16) . . ?
U4 Cs6 Cs7 56.545(15) . . ?
Cs5 Cs6 Cs7 62.79(2) . . ?
Si9 Cs6 U3 93.00(5) . . ?
Si9 Cs6 U4 58.17(5) . . ?
Si9 Cs6 Cs5 54.05(5) . . ?
Si9 Cs6 Cs7 104.05(6) . . ?
Si12 Cs6 U3 56.16(5) . . ?
Si12 Cs6 U4 103.19(5) . . ?
Si12 Cs6 Cs5 163.47(5) . . ?
Si12 Cs6 Cs7 106.66(6) . . ?
Si12 Cs6 Si9 122.07(7) . . ?
O141 Cs6 U3 116.59(18) . . ?
O141 Cs6 U4 89.04(18) . . ?
O141 Cs6 Cs5 45.9(2) . . ?
O141 Cs6 Cs7 47.66(18) . . ?
O141 Cs6 Si9 99.3(2) . . ?
O141 Cs6 Si12 137.3(2) . . ?
O141 Cs6 O161 95.2(2) . . ?
O141 Cs6 O163 101.2(3) . . ?
O141 Cs6 O221 137.9(3) . . ?
O141 Cs6 O223 124.8(3) . . ?
O141 Cs6 N4 89.0(2) . . ?
O161 Cs6 U3 74.57(13) . . ?
O161 Cs6 U4 35.22(14) . . ?
O161 Cs6 Cs5 50.75(15) . . ?
O161 Cs6 Cs7 84.57(16) . . ?
O161 Cs6 Si9 22.96(15) . . ?
O161 Cs6 Si12 118.34(15) . . ?
O161 Cs6 O221 97.59(19) . . ?
O163 Cs6 U3 112.44(14) . . ?
O163 Cs6 U4 81.98(15) . . ?
O163 Cs6 Cs5 63.04(17) . . ?
O163 Cs6 Cs7 122.90(17) . . ?
O163 Cs6 Si9 23.81(16) . . ?
O163 Cs6 Si12 120.87(18) . . ?
O163 Cs6 O161 46.8(2) . . ?
O163 Cs6 O221 116.7(2) . . ?
O221 Cs6 U3 32.81(14) . . ?
O221 Cs6 U4 79.20(13) . . ?
O221 Cs6 Cs5 139.70(14) . . ?
O221 Cs6 Cs7 93.92(15) . . ?
O221 Cs6 Si9 107.88(15) . . ?
O221 Cs6 Si12 23.99(14) . . ?
O223 Cs6 U3 79.04(14) . . ?
O223 Cs6 U4 126.69(14) . . ?
O223 Cs6 Cs5 170.23(17) . . ?
O223 Cs6 Cs7 114.33(18) . . ?
O223 Cs6 Si9 134.19(19) . . ?
O223 Cs6 Si12 23.82(15) . . ?
O223 Cs6 O161 139.0(2) . . ?
O223 Cs6 O163 122.0(3) . . ?
O223 Cs6 O221 47.7(2) . . ?
O223 Cs6 N4 102.4(2) . . ?
N4 Cs6 U3 29.04(17) . . ?
N4 Cs6 U4 31.21(18) . . ?
N4 Cs6 Cs5 81.68(18) . . ?
N4 Cs6 Cs7 42.69(17) . . ?
N4 Cs6 Si9 88.90(19) . . ?
N4 Cs6 Si12 82.18(19) . . ?
N4 Cs6 O161 66.1(2) . . ?
N4 Cs6 O163 112.6(2) . . ?
N4 Cs6 O221 60.7(2) . . ?
U3 Cs7 Cs8 40.513(12) . . ?
U4 Cs7 U3 43.548(10) . . ?
U4 Cs7 Cs5 59.451(16) . . ?
U4 Cs7 Cs6 58.714(15) . . ?
U4 Cs7 Cs8 45.242(13) . . ?
U4 Cs7 Si10 81.74(5) . . ?
Cs5 Cs7 U3 94.269(19) . . ?
Cs5 Cs7 Cs8 103.01(2) . . ?
Cs6 Cs7 U3 54.289(13) . . ?
Cs6 Cs7 Cs5 58.06(2) . . ?
Cs6 Cs7 Cs8 90.772(18) . . ?
Si8 Cs7 U3 119.77(6) . . ?
Si8 Cs7 U4 104.78(6) . . ?
Si8 Cs7 Cs5 49.39(6) . . ?
Si8 Cs7 Cs6 65.48(6) . . ?
Si8 Cs7 Cs8 149.92(6) . . ?
Si8 Cs7 Si10 151.44(8) . . ?
Si10 Cs7 U3 47.83(5) . . ?
Si10 Cs7 Cs5 140.43(5) . . ?
Si10 Cs7 Cs6 96.71(5) . . ?
Si10 Cs7 Cs8 42.69(5) . . ?
O6 Cs7 U3 70.52(16) . . ?
O6 Cs7 U4 27.10(16) . . ?
O6 Cs7 Cs5 39.35(14) . . ?
O6 Cs7 Cs6 68.42(16) . . ?
O6 Cs7 Cs8 64.48(15) . . ?
O6 Cs7 Si8 88.73(15) . . ?
O6 Cs7 Si10 105.86(16) . . ?
O6 Cs7 O141 78.4(2) . . ?
O6 Cs7 O144 90.4(2) . . ?
O6 Cs7 O184 126.2(2) . . ?
O141 Cs7 U3 96.18(16) . . ?
O141 Cs7 U4 86.65(16) . . ?
O141 Cs7 Cs5 43.29(18) . . ?
O141 Cs7 Cs6 41.91(16) . . ?
O141 Cs7 Cs8 129.24(15) . . ?
O141 Cs7 Si8 23.63(16) . . ?
O141 Cs7 Si10 134.88(18) . . ?
O141 Cs7 O144 47.9(2) . . ?
O141 Cs7 O184 127.3(2) . . ?
O144 Cs7 U3 142.98(18) . . ?
O144 Cs7 U4 114.22(18) . . ?
O144 Cs7 Cs5 54.95(17) . . ?
O144 Cs7 Cs6 89.53(18) . . ?
O144 Cs7 Cs8 152.69(18) . . ?
O144 Cs7 Si8 25.34(19) . . ?
O144 Cs7 Si10 163.71(18) . . ?
O144 Cs7 O184 143.0(2) . . ?
O184 Cs7 U3 61.34(15) . . ?
O184 Cs7 U4 100.73(14) . . ?
O184 Cs7 Cs5 154.69(16) . . ?
O184 Cs7 Cs6 99.07(17) . . ?
O184 Cs7 Cs8 63.65(14) . . ?
O184 Cs7 Si8 135.07(16) . . ?
O184 Cs7 Si10 20.96(14) . . ?
N4 Cs7 U3 14.42(19) . . ?
N4 Cs7 U4 31.8(2) . . ?
N4 Cs7 Cs5 79.90(19) . . ?
N4 Cs7 Cs6 45.83(16) . . ?
N4 Cs7 Cs8 45.06(16) . . ?
N4 Cs7 Si8 109.86(18) . . ?
N4 Cs7 Si10 61.71(19) . . ?
N4 Cs7 O6 57.9(3) . . ?
N4 Cs7 O141 86.5(2) . . ?
N4 Cs7 O144 130.6(2) . . ?
N4 Cs7 O184 75.7(2) . . ?
U3 Cs8 U4 50.115(12) . . ?
U3 Cs8 Si10 57.87(5) . . ?
U3 Cs8 Si11 59.66(6) . . ?
Si7 Cs8 U3 108.30(6) . . ?
Si7 Cs8 U4 58.20(6) . . ?
Si7 Cs8 Si10 119.99(8) . . ?
Si7 Cs8 Si11 131.06(10) . . ?
Si10 Cs8 U4 85.10(5) . . ?
Si10 Cs8 Si11 94.33(9) . . ?
Si11 Cs8 U4 95.19(6) . . ?
O121 Cs8 U3 84.15(16) . . ?
O121 Cs8 U4 34.03(16) . . ?
O121 Cs8 Si7 24.22(17) . . ?
O121 Cs8 Si10 105.78(17) . . ?
O121 Cs8 Si11 119.4(2) . . ?
O121 Cs8 O124 49.9(3) . . ?
O121 Cs8 O181 105.9(2) . . ?
O121 Cs8 O182 94.8(3) . . ?
O121 Cs8 O201 108.4(2) . . ?
O121 Cs8 O203 136.6(3) . . ?
O121 Cs8 N3 54.5(3) . . ?
O124 Cs8 U3 133.97(19) . . ?
O124 Cs8 U4 83.91(19) . . ?
O124 Cs8 Si7 26.0(2) . . ?
O124 Cs8 Si10 125.1(2) . . ?
O124 Cs8 Si11 140.1(2) . . ?
O124 Cs8 O181 142.8(2) . . ?
O124 Cs8 O182 101.4(3) . . ?
O124 Cs8 O201 149.9(3) . . ?
O124 Cs8 O203 131.6(3) . . ?
O124 Cs8 N3 101.6(3) . . ?
O181 Cs8 U3 36.53(15) . . ?
O181 Cs8 U4 76.19(13) . . ?
O181 Cs8 Si7 127.21(14) . . ?
O181 Cs8 Si10 23.62(16) . . ?
O181 Cs8 Si11 73.63(16) . . ?
O181 Cs8 O201 54.0(2) . . ?
O181 Cs8 N3 73.2(2) . . ?
O182 Cs8 U3 76.82(19) . . ?
O182 Cs8 U4 86.6(2) . . ?
O182 Cs8 Si7 101.5(2) . . ?
O182 Cs8 Si10 24.2(2) . . ?
O182 Cs8 Si11 118.3(2) . . ?
O182 Cs8 O181 47.0(2) . . ?
O182 Cs8 O201 100.9(2) . . ?
O182 Cs8 N3 102.2(2) . . ?
O201 Cs8 U3 35.98(12) . . ?
O201 Cs8 U4 77.63(13) . . ?
O201 Cs8 Si7 128.44(17) . . ?
O201 Cs8 Si10 76.97(16) . . ?
O201 Cs8 Si11 23.84(13) . . ?
O203 Cs8 U3 81.5(2) . . ?
O203 Cs8 U4 118.3(2) . . ?
O203 Cs8 Si7 137.4(3) . . ?
O203 Cs8 Si10 100.6(2) . . ?
O203 Cs8 Si11 23.7(2) . . ?
O203 Cs8 O181 85.6(3) . . ?
O203 Cs8 O182 121.0(3) . . ?
O203 Cs8 O201 45.7(2) . . ?
O203 Cs8 N3 91.8(3) . . ?
N3 Cs8 U3 37.75(16) . . ?
N3 Cs8 U4 26.52(17) . . ?
N3 Cs8 Si7 76.19(19) . . ?
N3 Cs8 Si10 90.96(16) . . ?
N3 Cs8 Si11 68.95(18) . . ?
N3 Cs8 O201 53.9(2) . . ?
O121 Si7 Cs8 52.3(4) . . ?
O121 Si7 O122 112.7(6) . . ?
O121 Si7 O123 118.1(6) . . ?
O121 Si7 O124 107.0(6) . . ?
O122 Si7 Cs8 120.8(5) . . ?
O122 Si7 O123 104.1(7) . . ?
O122 Si7 O124 110.9(6) . . ?
O123 Si7 Cs8 134.5(6) . . ?
O123 Si7 O124 103.5(7) . . ?
O124 Si7 Cs8 55.5(4) . . ?
Cs5 Si8 Cs7 74.48(6) . . ?
O141 Si8 Cs5 60.4(4) . . ?
O141 Si8 Cs7 54.0(4) . . ?
O141 Si8 O142 118.8(6) . . ?
O141 Si8 O143 113.7(6) . . ?
O141 Si8 O144 105.6(5) . . ?
O142 Si8 Cs5 165.4(5) . . ?
O142 Si8 Cs7 117.7(4) . . ?
O142 Si8 O143 105.0(5) . . ?
O142 Si8 O144 110.2(6) . . ?
O143 Si8 Cs5 65.2(4) . . ?
O143 Si8 Cs7 136.2(4) . . ?
O143 Si8 O144 102.3(6) . . ?
O144 Si8 Cs5 83.1(3) . . ?
O144 Si8 Cs7 54.9(3) . . ?
Cs5 Si9 Cs6 67.34(6) . . ?
O161 Si9 Cs5 64.0(3) . . ?
O161 Si9 Cs6 55.9(3) . . ?
O161 Si9 O162 116.1(5) . . ?
O161 Si9 O163 106.9(5) . . ?
O161 Si9 O164 112.8(5) . . ?
O162 Si9 Cs5 159.0(4) . . ?
O162 Si9 Cs6 131.7(4) . . ?
O162 Si9 O163 112.1(5) . . ?
O162 Si9 O164 105.1(5) . . ?
O163 Si9 Cs5 86.6(3) . . ?
O163 Si9 Cs6 51.0(3) . . ?
O163 Si9 O164 103.2(5) . . ?
O164 Si9 Cs5 59.5(3) . . ?
O164 Si9 Cs6 122.2(4) . . ?
Cs8 Si10 Cs7 89.11(8) . . ?
O181 Si10 Cs7 91.3(3) . . ?
O181 Si10 Cs8 57.5(3) . . ?
O181 Si10 O182 107.0(5) . . ?
O181 Si10 O183 112.9(5) . . ?
O181 Si10 O184 116.1(5) . . ?
O182 Si10 Cs7 71.3(4) . . ?
O182 Si10 Cs8 52.2(4) . . ?
O183 Si10 Cs7 152.6(4) . . ?
O183 Si10 Cs8 114.3(4) . . ?
O183 Si10 O182 111.0(6) . . ?
O183 Si10 O184 106.1(5) . . ?
O184 Si10 Cs7 49.0(4) . . ?
O184 Si10 Cs8 138.1(4) . . ?
O184 Si10 O182 103.4(6) . . ?
O201 Si11 Cs8 63.4(4) . . ?
O201 Si11 O203 107.0(5) . . ?
O201 Si11 O204 114.9(6) . . ?
O202 Si11 Cs8 152.2(7) . . ?
O202 Si11 O201 117.7(7) . . ?
O202 Si11 O203 110.5(8) . . ?
O202 Si11 O204 101.7(9) . . ?
O203 Si11 Cs8 49.3(4) . . ?
O204 Si11 Cs8 102.2(7) . . ?
O204 Si11 O203 104.3(7) . . ?
O221 Si12 Cs6 58.4(3) . . ?
O221 Si12 O222 115.2(5) . . ?
O221 Si12 O223 106.4(5) . . ?
O221 Si12 O224 113.7(5) . . ?
O222 Si12 Cs6 130.4(4) . . ?
O222 Si12 O223 106.7(5) . . ?
O222 Si12 O224 105.7(6) . . ?
O223 Si12 Cs6 48.3(3) . . ?
O223 Si12 O224 108.8(5) . . ?
O224 Si12 Cs6 122.1(4) . . ?
U4 O6 Cs5 124.7(4) . . ?
U4 O6 Cs7 104.0(4) . . ?
Cs5 O6 Cs7 97.3(2) . . ?
U4 O121 Cs8 99.0(3) . . ?
Si7 O121 U4 157.2(6) . . ?
Si7 O121 Cs8 103.4(4) . . ?
C121 O122 Si7 135.0(12) . . ?
C125 O123 Si7 135.4(12) . . ?
Si7 O124 Cs8 98.5(4) . . ?
C129 O124 Cs8 128.1(11) . . ?
C129 O124 Si7 133.3(12) . . ?
Cs5 O141 Cs7 91.2(2) . . ?
Cs6 O141 Cs5 91.6(2) . . ?
Cs6 O141 Cs7 90.4(2) . . ?
Si8 O141 Cs5 93.0(5) . . ?
Si8 O141 Cs6 166.3(5) . . ?
Si8 O141 Cs7 102.4(5) . . ?
C141 O142 Si8 130.7(9) . . ?
Si8 O143 Cs5 87.1(4) . . ?
C145 O143 Cs5 116.6(9) . . ?
C145 O143 Si8 133.4(13) . . ?
Cs7 O144 Cs5 80.24(18) . . ?
Si8 O144 Cs5 70.3(3) . . ?
Si8 O144 Cs7 99.8(4) . . ?
C149 O144 Cs5 129.1(9) . . ?
C149 O144 Cs7 121.7(8) . . ?
C149 O144 Si8 135.0(9) . . ?
U4 O161 Cs5 93.3(3) . . ?
U4 O161 Cs6 90.0(3) . . ?
Cs6 O161 Cs5 79.17(17) . . ?
Si9 O161 U4 168.6(5) . . ?
Si9 O161 Cs5 91.2(3) . . ?
Si9 O161 Cs6 101.1(4) . . ?
C161 O162 Si9 131.5(8) . . ?
Si9 O163 Cs6 105.2(4) . . ?
C165 O163 Cs6 121.9(8) . . ?
C165 O163 Si9 132.7(9) . . ?
Si9 O164 Cs5 94.3(4) . . ?
C169 O164 Cs5 112.7(8) . . ?
C169 O164 Si9 131.3(8) . . ?
U3 O181 Cs8 82.2(3) . . ?
Si10 O181 U3 149.3(5) . . ?
Si10 O181 Cs8 98.9(4) . . ?
Si10 O182 Cs8 103.5(5) . . ?
C181 O182 Cs8 119.6(9) . . ?
C181 O182 Si10 132.1(12) . . ?
C185 O183 Si10 134.9(10) . . ?
Si10 O184 Cs7 110.0(4) . . ?
C189 O184 Cs7 108.1(8) . . ?
C189 O184 Si10 133.8(10) . . ?
U3 O201 Cs8 78.3(2) . . ?
Si11 O201 U3 167.9(6) . . ?
Si11 O201 Cs8 92.7(4) . . ?
C201 O202 Si11 140.9(15) . . ?
Si11 O203 Cs8 107.1(4) . . ?
C205 O203 Cs8 114.3(11) . . ?
C205 O203 Si11 132.4(11) . . ?
C209 O204 Si11 143.0(14) . . ?
U3 O221 Cs6 94.7(3) . . ?
Si12 O221 U3 159.2(5) . . ?
Si12 O221 Cs6 97.6(3) . . ?
C221 O222 Si12 137.5(12) . . ?
Si12 O223 Cs6 107.9(4) . . ?
C225 O223 Cs6 120.7(8) . . ?
C225 O223 Si12 130.3(9) . . ?
C229 O224 Si12 131.5(10) . . ?
U3 N3 Cs8 78.8(3) . . ?
U4 N3 U3 105.1(4) . . ?
U4 N3 Cs8 97.1(4) . . ?
U3 N4 U4 103.9(4) . . ?
U3 N4 Cs6 105.6(4) . . ?
U3 N4 Cs7 145.4(4) . . ?
U4 N4 Cs6 100.5(3) . . ?
U4 N4 Cs7 102.2(4) . . ?
Cs7 N4 Cs6 91.5(2) . . ?
O122 C121 C122 112.7(19) . . ?
O122 C121 C123 108.0(15) . . ?
O122 C121 C124 111.7(16) . . ?
C122 C121 C123 104.4(19) . . ?
C122 C121 C124 111.5(18) . . ?
C124 C121 C123 108.0(19) . . ?
C121 C122 H12D 109.5 . . ?
C121 C122 H12E 109.5 . . ?
C121 C122 H12F 109.5 . . ?
H12D C122 H12E 109.5 . . ?
H12D C122 H12F 109.5 . . ?
H12E C122 H12F 109.5 . . ?
C121 C123 H12G 109.5 . . ?
C121 C123 H12H 109.5 . . ?
C121 C123 H12I 109.5 . . ?
H12G C123 H12H 109.5 . . ?
H12G C123 H12I 109.5 . . ?
H12H C123 H12I 109.5 . . ?
C121 C124 H12J 109.5 . . ?
C121 C124 H12K 109.5 . . ?
C121 C124 H12L 109.5 . . ?
H12J C124 H12K 109.5 . . ?
H12J C124 H12L 109.5 . . ?
H12K C124 H12L 109.5 . . ?
O123 C125 C126 114.0(15) . . ?
O123 C125 C127 103.2(14) . . ?
O123 C125 C128 105.3(18) . . ?
C127 C125 C126 112.7(18) . . ?
C127 C125 C128 110.2(17) . . ?
C128 C125 C126 111.0(15) . . ?
C125 C126 H12M 109.5 . . ?
C125 C126 H12N 109.5 . . ?
C125 C126 H12O 109.5 . . ?
H12M C126 H12N 109.5 . . ?
H12M C126 H12O 109.5 . . ?
H12N C126 H12O 109.5 . . ?
C125 C127 H12P 109.5 . . ?
C125 C127 H12Q 109.5 . . ?
C125 C127 H12R 109.5 . . ?
H12P C127 H12Q 109.5 . . ?
H12P C127 H12R 109.5 . . ?
H12Q C127 H12R 109.5 . . ?
C125 C128 H12S 109.5 . . ?
C125 C128 H12T 109.5 . . ?
C125 C128 H12U 109.5 . . ?
H12S C128 H12T 109.5 . . ?
H12S C128 H12U 109.5 . . ?
H12T C128 H12U 109.5 . . ?
O124 C129 C130 105.6(16) . . ?
O124 C129 C131 108.4(16) . . ?
O124 C129 C132 108.1(13) . . ?
C130 C129 C131 115.0(16) . . ?
C130 C129 C132 112(2) . . ?
C131 C129 C132 107.9(18) . . ?
C129 C130 H13A 109.5 . . ?
C129 C130 H13B 109.5 . . ?
C129 C130 H13C 109.5 . . ?
H13A C130 H13B 109.5 . . ?
H13A C130 H13C 109.5 . . ?
H13B C130 H13C 109.5 . . ?
C129 C131 H13D 109.5 . . ?
C129 C131 H13E 109.5 . . ?
C129 C131 H13F 109.5 . . ?
H13D C131 H13E 109.5 . . ?
H13D C131 H13F 109.5 . . ?
H13E C131 H13F 109.5 . . ?
C129 C132 H13G 109.5 . . ?
C129 C132 H13H 109.5 . . ?
C129 C132 H13I 109.5 . . ?
H13G C132 H13H 109.5 . . ?
H13G C132 H13I 109.5 . . ?
H13H C132 H13I 109.5 . . ?
O142 C141 C142 103.1(18) . . ?
O142 C141 C144 108.3(15) . . ?
C143 C141 O142 110.8(15) . . ?
C143 C141 C142 110.9(19) . . ?
C143 C141 C144 113(2) . . ?
C144 C141 C142 110.0(18) . . ?
C141 C142 H14A 109.5 . . ?
C141 C142 H14B 109.5 . . ?
C141 C142 H14C 109.5 . . ?
H14A C142 H14B 109.5 . . ?
H14A C142 H14C 109.5 . . ?
H14B C142 H14C 109.5 . . ?
C141 C143 H14D 109.5 . . ?
C141 C143 H14E 109.5 . . ?
C141 C143 H14F 109.5 . . ?
H14D C143 H14E 109.5 . . ?
H14D C143 H14F 109.5 . . ?
H14E C143 H14F 109.5 . . ?
C141 C144 H14G 109.5 . . ?
C141 C144 H14H 109.5 . . ?
C141 C144 H14I 109.5 . . ?
H14G C144 H14H 109.5 . . ?
H14G C144 H14I 109.5 . . ?
H14H C144 H14I 109.5 . . ?
O143 C145 C146 108.4(16) . . ?
O143 C145 C147 110.2(16) . . ?
O143 C145 C148 109.6(17) . . ?
C146 C145 C147 106.3(19) . . ?
C148 C145 C146 108.9(19) . . ?
C148 C145 C147 113.2(18) . . ?
C145 C146 H14J 109.5 . . ?
C145 C146 H14K 109.5 . . ?
C145 C146 H14L 109.5 . . ?
H14J C146 H14K 109.5 . . ?
H14J C146 H14L 109.5 . . ?
H14K C146 H14L 109.5 . . ?
C145 C147 H14M 109.5 . . ?
C145 C147 H14N 109.5 . . ?
C145 C147 H14O 109.5 . . ?
H14M C147 H14N 109.5 . . ?
H14M C147 H14O 109.5 . . ?
H14N C147 H14O 109.5 . . ?
C145 C148 H14P 109.5 . . ?
C145 C148 H14Q 109.5 . . ?
C145 C148 H14R 109.5 . . ?
H14P C148 H14Q 109.5 . . ?
H14P C148 H14R 109.5 . . ?
H14Q C148 H14R 109.5 . . ?
O144 C149 C150 110.0(16) . . ?
O144 C149 C151 113.5(17) . . ?
O144 C149 C152 107.8(12) . . ?
C150 C149 C151 110.7(18) . . ?
C150 C149 C152 105.7(17) . . ?
C151 C149 C152 108.8(19) . . ?
C149 C150 H15A 109.5 . . ?
C149 C150 H15B 109.5 . . ?
C149 C150 H15C 109.5 . . ?
H15A C150 H15B 109.5 . . ?
H15A C150 H15C 109.5 . . ?
H15B C150 H15C 109.5 . . ?
C149 C151 H15D 109.5 . . ?
C149 C151 H15E 109.5 . . ?
C149 C151 H15F 109.5 . . ?
H15D C151 H15E 109.5 . . ?
H15D C151 H15F 109.5 . . ?
H15E C151 H15F 109.5 . . ?
C149 C152 H15G 109.5 . . ?
C149 C152 H15H 109.5 . . ?
C149 C152 H15I 109.5 . . ?
H15G C152 H15H 109.5 . . ?
H15G C152 H15I 109.5 . . ?
H15H C152 H15I 109.5 . . ?
O162 C161 C162 111.1(11) . . ?
O162 C161 C163 110.5(13) . . ?
O162 C161 C164 104.9(11) . . ?
C162 C161 C164 110.7(14) . . ?
C163 C161 C162 110.3(13) . . ?
C163 C161 C164 109.2(13) . . ?
C161 C162 H16A 109.5 . . ?
C161 C162 H16B 109.5 . . ?
C161 C162 H16C 109.5 . . ?
H16A C162 H16B 109.5 . . ?
H16A C162 H16C 109.5 . . ?
H16B C162 H16C 109.5 . . ?
C161 C163 H16D 109.5 . . ?
C161 C163 H16E 109.5 . . ?
C161 C163 H16F 109.5 . . ?
H16D C163 H16E 109.5 . . ?
H16D C163 H16F 109.5 . . ?
H16E C163 H16F 109.5 . . ?
C161 C164 H16G 109.5 . . ?
C161 C164 H16H 109.5 . . ?
C161 C164 H16I 109.5 . . ?
H16G C164 H16H 109.5 . . ?
H16G C164 H16I 109.5 . . ?
H16H C164 H16I 109.5 . . ?
O163 C165 C166 106.1(13) . . ?
O163 C165 C167 108.9(14) . . ?
O163 C165 C168 112.5(12) . . ?
C167 C165 C166 113.1(16) . . ?
C168 C165 C166 110.7(16) . . ?
C168 C165 C167 105.7(16) . . ?
C165 C166 H16J 109.5 . . ?
C165 C166 H16K 109.5 . . ?
C165 C166 H16L 109.5 . . ?
H16J C166 H16K 109.5 . . ?
H16J C166 H16L 109.5 . . ?
H16K C166 H16L 109.5 . . ?
C165 C167 H16M 109.5 . . ?
C165 C167 H16N 109.5 . . ?
C165 C167 H16O 109.5 . . ?
H16M C167 H16N 109.5 . . ?
H16M C167 H16O 109.5 . . ?
H16N C167 H16O 109.5 . . ?
C165 C168 H16P 109.5 . . ?
C165 C168 H16Q 109.5 . . ?
C165 C168 H16R 109.5 . . ?
H16P C168 H16Q 109.5 . . ?
H16P C168 H16R 109.5 . . ?
H16Q C168 H16R 109.5 . . ?
O164 C169 C170 105.7(12) . . ?
O164 C169 C171 110.9(11) . . ?
O164 C169 C172 108.4(13) . . ?
C171 C169 C170 109.4(15) . . ?
C171 C169 C172 110.9(13) . . ?
C172 C169 C170 111.3(12) . . ?
C169 C170 H17A 109.5 . . ?
C169 C170 H17B 109.5 . . ?
C169 C170 H17C 109.5 . . ?
H17A C170 H17B 109.5 . . ?
H17A C170 H17C 109.5 . . ?
H17B C170 H17C 109.5 . . ?
C169 C171 H17D 109.5 . . ?
C169 C171 H17E 109.5 . . ?
C169 C171 H17F 109.5 . . ?
H17D C171 H17E 109.5 . . ?
H17D C171 H17F 109.5 . . ?
H17E C171 H17F 109.5 . . ?
O182 C181 C184 105.0(17) . . ?
C182 C181 O182 113.6(16) . . ?
C182 C181 C183 114(2) . . ?
C182 C181 C184 101.7(18) . . ?
C183 C181 O182 108.5(14) . . ?
C183 C181 C184 114(2) . . ?
C181 C182 H18A 109.5 . . ?
C181 C182 H18B 109.5 . . ?
C181 C182 H18C 109.5 . . ?
H18A C182 H18B 109.5 . . ?
H18A C182 H18C 109.5 . . ?
H18B C182 H18C 109.5 . . ?
C181 C183 H18D 109.5 . . ?
C181 C183 H18E 109.5 . . ?
C181 C183 H18F 109.5 . . ?
H18D C183 H18E 109.5 . . ?
H18D C183 H18F 109.5 . . ?
H18E C183 H18F 109.5 . . ?
C181 C184 H18G 109.5 . . ?
C181 C184 H18H 109.5 . . ?
C181 C184 H18I 109.5 . . ?
H18G C184 H18H 109.5 . . ?
H18G C184 H18I 109.5 . . ?
H18H C184 H18I 109.5 . . ?
O183 C185 C186 108.6(14) . . ?
O183 C185 C187 111.2(14) . . ?
O183 C185 C188 107.4(15) . . ?
C186 C185 C187 107.3(18) . . ?
C186 C185 C188 112.4(19) . . ?
C188 C185 C187 110.1(17) . . ?
C185 C186 H18J 109.5 . . ?
C185 C186 H18K 109.5 . . ?
C185 C186 H18L 109.5 . . ?
H18J C186 H18K 109.5 . . ?
H18J C186 H18L 109.5 . . ?
H18K C186 H18L 109.5 . . ?
C185 C187 H18M 109.5 . . ?
C185 C187 H18N 109.5 . . ?
C185 C187 H18O 109.5 . . ?
H18M C187 H18N 109.5 . . ?
H18M C187 H18O 109.5 . . ?
H18N C187 H18O 109.5 . . ?
C185 C188 H18P 109.5 . . ?
C185 C188 H18Q 109.5 . . ?
C185 C188 H18R 109.5 . . ?
H18P C188 H18Q 109.5 . . ?
H18P C188 H18R 109.5 . . ?
H18Q C188 H18R 109.5 . . ?
O184 C189 C190 115.9(13) . . ?
O184 C189 C191 107.4(14) . . ?
O184 C189 C192 106.0(14) . . ?
C190 C189 C191 111.3(17) . . ?
C190 C189 C192 109.1(18) . . ?
C191 C189 C192 106.6(16) . . ?
C189 C190 H19A 109.5 . . ?
C189 C190 H19B 109.5 . . ?
C189 C190 H19C 109.5 . . ?
H19A C190 H19B 109.5 . . ?
H19A C190 H19C 109.5 . . ?
H19B C190 H19C 109.5 . . ?
C189 C191 H19D 109.5 . . ?
C189 C191 H19E 109.5 . . ?
C189 C191 H19F 109.5 . . ?
H19D C191 H19E 109.5 . . ?
H19D C191 H19F 109.5 . . ?
H19E C191 H19F 109.5 . . ?
C189 C192 H19G 109.5 . . ?
C189 C192 H19H 109.5 . . ?
C189 C192 H19I 109.5 . . ?
H19G C192 H19H 109.5 . . ?
H19G C192 H19I 109.5 . . ?
H19H C192 H19I 109.5 . . ?
O202 C201 C204 104(2) . . ?
C202 C201 O202 102(2) . . ?
C202 C201 C203 115(3) . . ?
C202 C201 C204 118(3) . . ?
C203 C201 O202 100(2) . . ?
C203 C201 C204 113(3) . . ?
C201 C202 H20A 109.5 . . ?
C201 C202 H20B 109.5 . . ?
C201 C202 H20C 109.5 . . ?
H20A C202 H20B 109.5 . . ?
H20A C202 H20C 109.5 . . ?
H20B C202 H20C 109.5 . . ?
C201 C203 H20D 109.5 . . ?
C201 C203 H20E 109.5 . . ?
C201 C203 H20F 109.5 . . ?
H20D C203 H20E 109.5 . . ?
H20D C203 H20F 109.5 . . ?
H20E C203 H20F 109.5 . . ?
C201 C204 H20G 109.5 . . ?
C201 C204 H20H 109.5 . . ?
C201 C204 H20I 109.5 . . ?
H20G C204 H20H 109.5 . . ?
H20G C204 H20I 109.5 . . ?
H20H C204 H20I 109.5 . . ?
O203 C205 C206 111.3(14) . . ?
O203 C205 C207 115.4(17) . . ?
O203 C205 C208 105.6(15) . . ?
C206 C205 C208 100(2) . . ?
C207 C205 C206 115.4(15) . . ?
C207 C205 C208 107.8(14) . . ?
C205 C206 H20J 109.5 . . ?
C205 C206 H20K 109.5 . . ?
C205 C206 H20L 109.5 . . ?
H20J C206 H20K 109.5 . . ?
H20J C206 H20L 109.5 . . ?
H20K C206 H20L 109.5 . . ?
C205 C207 H20M 109.5 . . ?
C205 C207 H20N 109.5 . . ?
C205 C207 H20O 109.5 . . ?
H20M C207 H20N 109.5 . . ?
H20M C207 H20O 109.5 . . ?
H20N C207 H20O 109.5 . . ?
C205 C208 H20P 109.5 . . ?
C205 C208 H20Q 109.5 . . ?
C205 C208 H20R 109.5 . . ?
H20P C208 H20Q 109.5 . . ?
H20P C208 H20R 109.5 . . ?
H20Q C208 H20R 109.5 . . ?
O204 C209 C210 110.3(18) . . ?
O204 C209 C211 115.0(15) . . ?
O204 C209 C212 107(2) . . ?
C210 C209 C211 112(2) . . ?
C210 C209 C212 101.7(19) . . ?
C211 C209 C212 110.2(19) . . ?
C209 C210 H21A 109.5 . . ?
C209 C210 H21B 109.5 . . ?
C209 C210 H21C 109.5 . . ?
H21A C210 H21B 109.5 . . ?
H21A C210 H21C 109.5 . . ?
H21B C210 H21C 109.5 . . ?
C209 C211 H21D 109.5 . . ?
C209 C211 H21E 109.5 . . ?
C209 C211 H21F 109.5 . . ?
H21D C211 H21E 109.5 . . ?
H21D C211 H21F 109.5 . . ?
H21E C211 H21F 109.5 . . ?
C209 C212 H21G 109.5 . . ?
C209 C212 H21H 109.5 . . ?
C209 C212 H21I 109.5 . . ?
H21G C212 H21H 109.5 . . ?
H21G C212 H21I 109.5 . . ?
H21H C212 H21I 109.5 . . ?
O222 C221 C222 110.2(18) . . ?
O222 C221 C223 107.2(17) . . ?
O222 C221 C224 110.3(16) . . ?
C223 C221 C222 106(2) . . ?
C223 C221 C224 111(2) . . ?
C224 C221 C222 112(2) . . ?
C221 C222 H22D 109.5 . . ?
C221 C222 H22E 109.5 . . ?
C221 C222 H22F 109.5 . . ?
H22D C222 H22E 109.5 . . ?
H22D C222 H22F 109.5 . . ?
H22E C222 H22F 109.5 . . ?
C221 C223 H22G 109.5 . . ?
C221 C223 H22H 109.5 . . ?
C221 C223 H22I 109.5 . . ?
H22G C223 H22H 109.5 . . ?
H22G C223 H22I 109.5 . . ?
H22H C223 H22I 109.5 . . ?
C221 C224 H22J 109.5 . . ?
C221 C224 H22K 109.5 . . ?
C221 C224 H22L 109.5 . . ?
H22J C224 H22K 109.5 . . ?
H22J C224 H22L 109.5 . . ?
H22K C224 H22L 109.5 . . ?
O223 C225 C226 109.8(12) . . ?
O223 C225 C227 111.8(13) . . ?
O223 C225 C228 105.1(13) . . ?
C226 C225 C227 110.8(16) . . ?
C226 C225 C228 109.3(15) . . ?
C227 C225 C228 109.7(15) . . ?
C225 C226 H22M 109.5 . . ?
C225 C226 H22N 109.5 . . ?
C225 C226 H22O 109.5 . . ?
H22M C226 H22N 109.5 . . ?
H22M C226 H22O 109.5 . . ?
H22N C226 H22O 109.5 . . ?
C225 C227 H22P 109.5 . . ?
C225 C227 H22Q 109.5 . . ?
C225 C227 H22R 109.5 . . ?
H22P C227 H22Q 109.5 . . ?
H22P C227 H22R 109.5 . . ?
H22Q C227 H22R 109.5 . . ?
C225 C228 H22S 109.5 . . ?
C225 C228 H22T 109.5 . . ?
C225 C228 H22U 109.5 . . ?
H22S C228 H22T 109.5 . . ?
H22S C228 H22U 109.5 . . ?
H22T C228 H22U 109.5 . . ?
O224 C229 C230 106.5(14) . . ?
O224 C229 C231 110.5(13) . . ?
O224 C229 C232 111.5(14) . . ?
C230 C229 C231 109.7(15) . . ?
C232 C229 C230 109.1(14) . . ?
C232 C229 C231 109.5(15) . . ?
C229 C230 H23D 109.5 . . ?
C229 C230 H23E 109.5 . . ?
C229 C230 H23F 109.5 . . ?
H23D C230 H23E 109.5 . . ?
H23D C230 H23F 109.5 . . ?
H23E C230 H23F 109.5 . . ?
C229 C231 H23G 109.5 . . ?
C229 C231 H23H 109.5 . . ?
C229 C231 H23I 109.5 . . ?
H23G C231 H23H 109.5 . . ?
H23G C231 H23I 109.5 . . ?
H23H C231 H23I 109.5 . . ?
C229 C232 H23J 109.5 . . ?
C229 C232 H23K 109.5 . . ?
C229 C232 H23L 109.5 . . ?
H23J C232 H23K 109.5 . . ?
H23J C232 H23L 109.5 . . ?
H23K C232 H23L 109.5 . . ?
C169 C172 H17G 109.5 . . ?
C169 C172 H17H 109.5 . . ?
C169 C172 H17I 109.5 . . ?
H17G C172 H17H 109.5 . . ?
H17G C172 H17I 109.5 . . ?
H17H C172 H17I 109.5 . . ?

loop_
_geom_bond_atom_site_label_1
_geom_bond_atom_site_label_2
_geom_bond_distance
_geom_bond_site_symmetry_2
_geom_bond_publ_flag
U1 U2 3.3378(5) . ?
U1 Cs1 4.0929(7) . ?
U1 Cs2 3.9253(9) . ?
U1 Cs3 4.2173(7) . ?
U1 Cs4 4.1028(7) . ?
U1 O5 1.853(8) . ?
U1 O81 2.315(7) . ?
U1 O101 2.307(7) . ?
U1 N1 2.116(9) . ?
U1 N2 1.858(9) . ?
U2 Cs1 4.1677(7) . ?
U2 Cs2 4.7847(9) . ?
U2 Cs4 3.8094(8) . ?
U2 O1 2.233(7) . ?
U2 O21 2.272(7) . ?
U2 O41 2.257(8) . ?
U2 N1 2.081(9) . ?
U2 N2 2.328(9) . ?
Cs1 Cs2 4.2967(11) . ?
Cs1 Cs3 4.2376(11) . ?
Cs1 Si2 3.950(4) . ?
Cs1 Si5 4.054(4) . ?
Cs1 O21 3.405(8) . ?
Cs1 O24 3.120(10) . ?
Cs1 O61 2.966(9) . ?
Cs1 O81 3.449(8) . ?
Cs1 O82 3.237(9) . ?
Cs1 N1 3.026(7) . ?
Cs2 Cs3 4.5420(12) . ?
Cs2 Cs4 5.7485(10) . ?
Cs2 Si3 4.296(3) . ?
Cs2 Si4 3.804(3) . ?
Cs2 O5 3.080(9) . ?
Cs2 O43 3.464(9) . ?
Cs2 O61 3.199(8) . ?
Cs2 O63 3.103(8) . ?
Cs2 N1 2.961(9) . ?
Cs3 Si4 3.637(4) . ?
Cs3 Si5 3.696(4) . ?
Cs3 O5 2.841(7) . ?
Cs3 O61 2.928(9) . ?
Cs3 O64 3.318(8) . ?
Cs3 O81 3.413(9) . ?
Cs3 O82 3.768(9) . ?
Cs3 O83 3.260(10) . ?
Cs4 Si1 3.956(4) . ?
Cs4 Si3 3.871(3) . ?
Cs4 Si6 3.643(4) . ?
Cs4 O1 3.512(9) . ?
Cs4 O2 3.044(10) . ?
Cs4 O41 3.253(8) . ?
Cs4 O44 3.181(9) . ?
Cs4 O101 2.991(8) . ?
Cs4 O104 3.100(10) . ?
Cs4 N2 3.380(9) . ?
Si1 O1 1.606(7) . ?
Si1 O2 1.638(11) . ?
Si1 O3 1.638(10) . ?
Si1 O4 1.602(11) . ?
Si2 O21 1.597(8) . ?
Si2 O22 1.619(10) . ?
Si2 O23 1.611(10) . ?
Si2 O24 1.642(9) . ?
Si3 O41 1.560(9) . ?
Si3 O42 1.614(9) . ?
Si3 O43 1.649(8) . ?
Si3 O44 1.654(10) . ?
Si4 O61 1.564(9) . ?
Si4 O62 1.639(9) . ?
Si4 O63 1.659(9) . ?
Si4 O64 1.648(9) . ?
Si5 O81 1.569(8) . ?
Si5 O82 1.629(9) . ?
Si5 O83 1.642(10) . ?
Si5 O84 1.634(10) . ?
Si6 O101 1.575(8) . ?
Si6 O102 1.569(13) . ?
Si6 O103 1.607(14) . ?
Si6 O104 1.600(10) . ?
O2 C1 1.419(16) . ?
O3 C6 1.417(16) . ?
O4 C9 1.38(3) . ?
O22 C21 1.45(2) . ?
O23 C25 1.41(2) . ?
O24 C29 1.444(16) . ?
O42 C41 1.449(18) . ?
O43 C45 1.435(16) . ?
O44 C49 1.426(18) . ?
O62 C61 1.457(19) . ?
O63 C65 1.420(19) . ?
O64 C69 1.470(15) . ?
O82 C82 1.466(14) . ?
O83 C85 1.456(19) . ?
O84 C89 1.450(17) . ?
O102 C101 1.39(2) . ?
O103 C105 1.49(3) . ?
O104 C109 1.468(17) . ?
C1 C2 1.48(3) . ?
C1 C3 1.48(3) . ?
C1 C4 1.45(3) . ?
C2 H2A 0.9700 . ?
C2 H2B 0.9700 . ?
C2 H2C 0.9700 . ?
C3 H3A 0.9700 . ?
C3 H3B 0.9700 . ?
C3 H3C 0.9700 . ?
C4 H4A 0.9700 . ?
C4 H4B 0.9700 . ?
C4 H4C 0.9700 . ?
C5 H5A 0.9700 . ?
C5 H5B 0.9700 . ?
C5 H5C 0.9700 . ?
C5 C6 1.514(18) . ?
C6 C7 1.49(2) . ?
C6 C8 1.527(19) . ?
C7 H7A 0.9700 . ?
C7 H7B 0.9700 . ?
C7 H7C 0.9700 . ?
C8 H8A 0.9700 . ?
C8 H8B 0.9700 . ?
C8 H8C 0.9700 . ?
C9 C10 1.56(3) . ?
C9 C11 1.47(3) . ?
C9 C12 1.51(3) . ?
C10 H10A 0.9700 . ?
C10 H10B 0.9700 . ?
C10 H10C 0.9700 . ?
C11 H11A 0.9700 . ?
C11 H11B 0.9700 . ?
C11 H11C 0.9700 . ?
C12 H12A 0.9700 . ?
C12 H12B 0.9700 . ?
C12 H12C 0.9700 . ?
C21 C22 1.53(3) . ?
C21 C23 1.50(2) . ?
C21 C24 1.49(3) . ?
C22 H22A 0.9700 . ?
C22 H22B 0.9700 . ?
C22 H22C 0.9700 . ?
C23 H23A 0.9700 . ?
C23 H23B 0.9700 . ?
C23 H23C 0.9700 . ?
C24 H24A 0.9700 . ?
C24 H24B 0.9700 . ?
C24 H24C 0.9700 . ?
C25 C26 1.41(3) . ?
C25 C27 1.52(3) . ?
C25 C28 1.48(3) . ?
C26 H26A 0.9700 . ?
C26 H26B 0.9700 . ?
C26 H26C 0.9700 . ?
C27 H27A 0.9700 . ?
C27 H27B 0.9700 . ?
C27 H27C 0.9700 . ?
C28 H28A 0.9700 . ?
C28 H28B 0.9700 . ?
C28 H28C 0.9700 . ?
C29 C30 1.52(2) . ?
C29 C31 1.50(3) . ?
C29 C32 1.49(3) . ?
C30 H30A 0.9700 . ?
C30 H30B 0.9700 . ?
C30 H30C 0.9700 . ?
C31 H31A 0.9700 . ?
C31 H31B 0.9700 . ?
C31 H31C 0.9700 . ?
C32 H32A 0.9700 . ?
C32 H32B 0.9700 . ?
C32 H32C 0.9700 . ?
C41 C42 1.53(2) . ?
C41 C43 1.47(3) . ?
C41 C44 1.47(2) . ?
C42 H42A 0.9700 . ?
C42 H42B 0.9700 . ?
C42 H42C 0.9700 . ?
C43 H43A 0.9700 . ?
C43 H43B 0.9700 . ?
C43 H43C 0.9700 . ?
C44 H44A 0.9700 . ?
C44 H44B 0.9700 . ?
C44 H44C 0.9700 . ?
C45 C46 1.50(2) . ?
C45 C47 1.49(2) . ?
C45 C48 1.47(2) . ?
C46 H46A 0.9700 . ?
C46 H46B 0.9700 . ?
C46 H46C 0.9700 . ?
C47 H47A 0.9700 . ?
C47 H47B 0.9700 . ?
C47 H47C 0.9700 . ?
C48 H48A 0.9700 . ?
C48 H48B 0.9700 . ?
C48 H48C 0.9700 . ?
C49 C50 1.39(3) . ?
C49 C51 1.48(3) . ?
C49 C52 1.42(2) . ?
C50 H50A 0.9700 . ?
C50 H50B 0.9700 . ?
C50 H50C 0.9700 . ?
C51 H51A 0.9700 . ?
C51 H51B 0.9700 . ?
C51 H51C 0.9700 . ?
C52 H52A 0.9700 . ?
C52 H52B 0.9700 . ?
C52 H52C 0.9700 . ?
C61 C62 1.54(2) . ?
C61 C63 1.48(2) . ?
C61 C64 1.51(2) . ?
C62 H62A 0.9700 . ?
C62 H62B 0.9700 . ?
C62 H62C 0.9700 . ?
C63 H63A 0.9700 . ?
C63 H63B 0.9700 . ?
C63 H63C 0.9700 . ?
C64 H64A 0.9700 . ?
C64 H64B 0.9700 . ?
C64 H64C 0.9700 . ?
C65 C66 1.44(3) . ?
C65 C67 1.42(2) . ?
C65 C68 1.44(3) . ?
C66 H66A 0.9700 . ?
C66 H66B 0.9700 . ?
C66 H66C 0.9700 . ?
C67 H67A 0.9700 . ?
C67 H67B 0.9700 . ?
C67 H67C 0.9700 . ?
C68 H68A 0.9700 . ?
C68 H68B 0.9700 . ?
C68 H68C 0.9700 . ?
C69 C70 1.56(2) . ?
C69 C71 1.47(2) . ?
C69 C72 1.53(2) . ?
C70 H70A 0.9700 . ?
C70 H70B 0.9700 . ?
C70 H70C 0.9700 . ?
C71 H71A 0.9700 . ?
C71 H71B 0.9700 . ?
C71 H71C 0.9700 . ?
C72 H72A 0.9700 . ?
C72 H72B 0.9700 . ?
C72 H72C 0.9700 . ?
C81 H81A 0.9700 . ?
C81 H81B 0.9700 . ?
C81 H81C 0.9700 . ?
C81 C82 1.49(2) . ?
C82 C83 1.51(2) . ?
C82 C84 1.54(2) . ?
C83 H83A 0.9700 . ?
C83 H83B 0.9700 . ?
C83 H83C 0.9700 . ?
C84 H84A 0.9700 . ?
C84 H84B 0.9700 . ?
C84 H84C 0.9700 . ?
C85 C86 1.59(2) . ?
C85 C87 1.47(2) . ?
C85 C88 1.50(2) . ?
C86 H86A 0.9700 . ?
C86 H86B 0.9700 . ?
C86 H86C 0.9700 . ?
C87 H87A 0.9700 . ?
C87 H87B 0.9700 . ?
C87 H87C 0.9700 . ?
C88 H88A 0.9700 . ?
C88 H88B 0.9700 . ?
C88 H88C 0.9700 . ?
C89 C90 1.51(2) . ?
C89 C91 1.503(19) . ?
C89 C92 1.50(2) . ?
C90 H90A 0.9700 . ?
C90 H90B 0.9700 . ?
C90 H90C 0.9700 . ?
C91 H91A 0.9700 . ?
C91 H91B 0.9700 . ?
C91 H91C 0.9700 . ?
C92 H92A 0.9700 . ?
C92 H92B 0.9700 . ?
C92 H92C 0.9700 . ?
C101 C102 1.50(3) . ?
C101 C103 1.52(3) . ?
C101 C104 1.52(2) . ?
C102 H10D 0.9700 . ?
C102 H10E 0.9700 . ?
C102 H10F 0.9700 . ?
C103 H10G 0.9700 . ?
C103 H10H 0.9700 . ?
C103 H10I 0.9700 . ?
C104 H10J 0.9700 . ?
C104 H10K 0.9700 . ?
C104 H10L 0.9700 . ?
C105 C106 1.45(3) . ?
C105 C107 1.47(3) . ?
C105 C108 1.37(4) . ?
C106 H10M 0.9700 . ?
C106 H10N 0.9700 . ?
C106 H10O 0.9700 . ?
C107 H10P 0.9700 . ?
C107 H10Q 0.9700 . ?
C107 H10R 0.9700 . ?
C108 H10S 0.9700 . ?
C108 H10T 0.9700 . ?
C108 H10U 0.9700 . ?
C109 C110 1.53(3) . ?
C109 C111 1.50(3) . ?
C109 C112 1.42(3) . ?
C110 H11D 0.9700 . ?
C110 H11E 0.9700 . ?
C110 H11F 0.9700 . ?
C111 H11G 0.9700 . ?
C111 H11H 0.9700 . ?
C111 H11I 0.9700 . ?
C112 H11J 0.9700 . ?
C112 H11K 0.9700 . ?
C112 H11L 0.9700 . ?
U3 U4 3.3354(5) . ?
U3 Cs6 4.1664(7) . ?
U3 Cs7 4.7893(8) . ?
U3 Cs8 3.7594(9) . ?
U3 O181 2.259(8) . ?
U3 O201 2.256(7) . ?
U3 O221 2.265(8) . ?
U3 N3 2.346(10) . ?
U3 N4 2.100(9) . ?
U4 Cs5 4.1882(8) . ?
U4 Cs6 4.0546(7) . ?
U4 Cs7 3.9584(9) . ?
U4 Cs8 4.0851(9) . ?
U4 O6 1.859(8) . ?
U4 O121 2.315(8) . ?
U4 O161 2.338(8) . ?
U4 N3 1.838(10) . ?
U4 N4 2.137(10) . ?
Cs5 Cs6 4.2416(12) . ?
Cs5 Cs7 4.4451(12) . ?
Cs5 Si8 3.502(4) . ?
Cs5 Si9 3.721(4) . ?
Cs5 O6 2.842(8) . ?
Cs5 O141 3.049(10) . ?
Cs5 O143 3.182(9) . ?
Cs5 O144 3.692(9) . ?
Cs5 O161 3.344(8) . ?
Cs5 O164 3.217(9) . ?
Cs6 Cs7 4.2908(12) . ?
Cs6 Si9 3.924(4) . ?
Cs6 Si12 3.859(3) . ?
Cs6 O141 2.866(9) . ?
Cs6 O161 3.312(8) . ?
Cs6 O163 3.159(9) . ?
Cs6 O221 3.315(8) . ?
Cs6 O223 3.027(9) . ?
Cs6 N4 3.079(8) . ?
Cs7 Cs8 5.7514(10) . ?
Cs7 Si8 3.831(3) . ?
Cs7 Si10 4.288(3) . ?
Cs7 O6 3.074(9) . ?
Cs7 O141 3.172(9) . ?
Cs7 O144 3.179(8) . ?
Cs7 O184 3.445(10) . ?
Cs7 N4 2.910(9) . ?
Cs8 Si7 3.715(5) . ?
Cs8 Si10 3.900(4) . ?
Cs8 Si11 3.910(4) . ?
Cs8 O121 3.024(10) . ?
Cs8 O124 3.096(12) . ?
Cs8 O181 3.329(9) . ?
Cs8 O182 3.171(10) . ?
Cs8 O201 3.501(10) . ?
Cs8 O203 3.100(12) . ?
Cs8 N3 3.429(10) . ?
Si7 O121 1.567(10) . ?
Si7 O122 1.591(12) . ?
Si7 O123 1.633(13) . ?
Si7 O124 1.645(12) . ?
Si8 O141 1.572(9) . ?
Si8 O142 1.628(10) . ?
Si8 O143 1.629(10) . ?
Si8 O144 1.664(10) . ?
Si9 O161 1.560(9) . ?
Si9 O162 1.627(9) . ?
Si9 O163 1.642(9) . ?
Si9 O164 1.642(9) . ?
Si10 O181 1.582(9) . ?
Si10 O182 1.647(11) . ?
Si10 O183 1.617(10) . ?
Si10 O184 1.633(8) . ?
Si11 O201 1.582(8) . ?
Si11 O202 1.563(14) . ?
Si11 O203 1.641(12) . ?
Si11 O204 1.600(14) . ?
Si12 O221 1.583(9) . ?
Si12 O222 1.630(10) . ?
Si12 O223 1.638(8) . ?
Si12 O224 1.641(11) . ?
O122 C121 1.41(2) . ?
O123 C125 1.42(2) . ?
O124 C129 1.450(18) . ?
O142 C141 1.46(2) . ?
O143 C145 1.45(2) . ?
O144 C149 1.426(18) . ?
O162 C161 1.421(15) . ?
O163 C165 1.439(15) . ?
O164 C169 1.471(17) . ?
O182 C181 1.448(19) . ?
O183 C185 1.426(17) . ?
O184 C189 1.412(18) . ?
O202 C201 1.48(3) . ?
O203 C205 1.393(18) . ?
O204 C209 1.35(2) . ?
O222 C221 1.375(18) . ?
O223 C225 1.440(14) . ?
O224 C229 1.386(19) . ?
C121 C122 1.45(3) . ?
C121 C123 1.50(2) . ?
C121 C124 1.48(2) . ?
C122 H12D 0.9700 . ?
C122 H12E 0.9700 . ?
C122 H12F 0.9700 . ?
C123 H12G 0.9700 . ?
C123 H12H 0.9700 . ?
C123 H12I 0.9700 . ?
C124 H12J 0.9700 . ?
C124 H12K 0.9700 . ?
C124 H12L 0.9700 . ?
C125 C126 1.55(3) . ?
C125 C127 1.50(2) . ?
C125 C128 1.53(2) . ?
C126 H12M 0.9700 . ?
C126 H12N 0.9700 . ?
C126 H12O 0.9700 . ?
C127 H12P 0.9700 . ?
C127 H12Q 0.9700 . ?
C127 H12R 0.9700 . ?
C128 H12S 0.9700 . ?
C128 H12T 0.9700 . ?
C128 H12U 0.9700 . ?
C129 C130 1.52(3) . ?
C129 C131 1.54(3) . ?
C129 C132 1.56(3) . ?
C130 H13A 0.9700 . ?
C130 H13B 0.9700 . ?
C130 H13C 0.9700 . ?
C131 H13D 0.9700 . ?
C131 H13E 0.9700 . ?
C131 H13F 0.9700 . ?
C132 H13G 0.9700 . ?
C132 H13H 0.9700 . ?
C132 H13I 0.9700 . ?
C141 C142 1.54(3) . ?
C141 C143 1.44(3) . ?
C141 C144 1.49(2) . ?
C142 H14A 0.9700 . ?
C142 H14B 0.9700 . ?
C142 H14C 0.9700 . ?
C143 H14D 0.9700 . ?
C143 H14E 0.9700 . ?
C143 H14F 0.9700 . ?
C144 H14G 0.9700 . ?
C144 H14H 0.9700 . ?
C144 H14I 0.9700 . ?
C145 C146 1.51(3) . ?
C145 C147 1.52(2) . ?
C145 C148 1.45(3) . ?
C146 H14J 0.9700 . ?
C146 H14K 0.9700 . ?
C146 H14L 0.9700 . ?
C147 H14M 0.9700 . ?
C147 H14N 0.9700 . ?
C147 H14O 0.9700 . ?
C148 H14P 0.9700 . ?
C148 H14Q 0.9700 . ?
C148 H14R 0.9700 . ?
C149 C150 1.47(3) . ?
C149 C151 1.49(3) . ?
C149 C152 1.53(2) . ?
C150 H15A 0.9700 . ?
C150 H15B 0.9700 . ?
C150 H15C 0.9700 . ?
C151 H15D 0.9700 . ?
C151 H15E 0.9700 . ?
C151 H15F 0.9700 . ?
C152 H15G 0.9700 . ?
C152 H15H 0.9700 . ?
C152 H15I 0.9700 . ?
C161 C162 1.50(2) . ?
C161 C163 1.48(2) . ?
C161 C164 1.52(2) . ?
C162 H16A 0.9700 . ?
C162 H16B 0.9700 . ?
C162 H16C 0.9700 . ?
C163 H16D 0.9700 . ?
C163 H16E 0.9700 . ?
C163 H16F 0.9700 . ?
C164 H16G 0.9700 . ?
C164 H16H 0.9700 . ?
C164 H16I 0.9700 . ?
C165 C166 1.50(2) . ?
C165 C167 1.49(2) . ?
C165 C168 1.47(2) . ?
C166 H16J 0.9700 . ?
C166 H16K 0.9700 . ?
C166 H16L 0.9700 . ?
C167 H16M 0.9700 . ?
C167 H16N 0.9700 . ?
C167 H16O 0.9700 . ?
C168 H16P 0.9700 . ?
C168 H16Q 0.9700 . ?
C168 H16R 0.9700 . ?
C169 C170 1.52(2) . ?
C169 C171 1.47(2) . ?
C169 C172 1.50(2) . ?
C170 H17A 0.9700 . ?
C170 H17B 0.9700 . ?
C170 H17C 0.9700 . ?
C171 H17D 0.9700 . ?
C171 H17E 0.9700 . ?
C171 H17F 0.9700 . ?
C181 C182 1.42(3) . ?
C181 C183 1.45(2) . ?
C181 C184 1.46(3) . ?
C182 H18A 0.9700 . ?
C182 H18B 0.9700 . ?
C182 H18C 0.9700 . ?
C183 H18D 0.9700 . ?
C183 H18E 0.9700 . ?
C183 H18F 0.9700 . ?
C184 H18G 0.9700 . ?
C184 H18H 0.9700 . ?
C184 H18I 0.9700 . ?
C185 C186 1.49(3) . ?
C185 C187 1.52(2) . ?
C185 C188 1.51(3) . ?
C186 H18J 0.9700 . ?
C186 H18K 0.9700 . ?
C186 H18L 0.9700 . ?
C187 H18M 0.9700 . ?
C187 H18N 0.9700 . ?
C187 H18O 0.9700 . ?
C188 H18P 0.9700 . ?
C188 H18Q 0.9700 . ?
C188 H18R 0.9700 . ?
C189 C190 1.48(3) . ?
C189 C191 1.53(2) . ?
C189 C192 1.54(3) . ?
C190 H19A 0.9700 . ?
C190 H19B 0.9700 . ?
C190 H19C 0.9700 . ?
C191 H19D 0.9700 . ?
C191 H19E 0.9700 . ?
C191 H19F 0.9700 . ?
C192 H19G 0.9700 . ?
C192 H19H 0.9700 . ?
C192 H19I 0.9700 . ?
C201 C202 1.44(3) . ?
C201 C203 1.45(4) . ?
C201 C204 1.50(3) . ?
C202 H20A 0.9700 . ?
C202 H20B 0.9700 . ?
C202 H20C 0.9700 . ?
C203 H20D 0.9700 . ?
C203 H20E 0.9700 . ?
C203 H20F 0.9700 . ?
C204 H20G 0.9700 . ?
C204 H20H 0.9700 . ?
C204 H20I 0.9700 . ?
C205 C206 1.483(17) . ?
C205 C207 1.483(17) . ?
C205 C208 1.574(18) . ?
C206 H20J 0.9700 . ?
C206 H20K 0.9700 . ?
C206 H20L 0.9700 . ?
C207 H20M 0.9700 . ?
C207 H20N 0.9700 . ?
C207 H20O 0.9700 . ?
C208 H20P 0.9700 . ?
C208 H20Q 0.9700 . ?
C208 H20R 0.9700 . ?
C209 C210 1.40(3) . ?
C209 C211 1.48(2) . ?
C209 C212 1.50(3) . ?
C210 H21A 0.9700 . ?
C210 H21B 0.9700 . ?
C210 H21C 0.9700 . ?
C211 H21D 0.9700 . ?
C211 H21E 0.9700 . ?
C211 H21F 0.9700 . ?
C212 H21G 0.9700 . ?
C212 H21H 0.9700 . ?
C212 H21I 0.9700 . ?
C221 C222 1.51(3) . ?
C221 C223 1.43(3) . ?
C221 C224 1.44(3) . ?
C222 H22D 0.9700 . ?
C222 H22E 0.9700 . ?
C222 H22F 0.9700 . ?
C223 H22G 0.9700 . ?
C223 H22H 0.9700 . ?
C223 H22I 0.9700 . ?
C224 H22J 0.9700 . ?
C224 H22K 0.9700 . ?
C224 H22L 0.9700 . ?
C225 C226 1.51(2) . ?
C225 C227 1.51(2) . ?
C225 C228 1.52(2) . ?
C226 H22M 0.9700 . ?
C226 H22N 0.9700 . ?
C226 H22O 0.9700 . ?
C227 H22P 0.9700 . ?
C227 H22Q 0.9700 . ?
C227 H22R 0.9700 . ?
C228 H22S 0.9700 . ?
C228 H22T 0.9700 . ?
C228 H22U 0.9700 . ?
C229 C230 1.53(2) . ?
C229 C231 1.57(2) . ?
C229 C232 1.50(2) . ?
C230 H23D 0.9700 . ?
C230 H23E 0.9700 . ?
C230 H23F 0.9700 . ?
C231 H23G 0.9700 . ?
C231 H23H 0.9700 . ?
C231 H23I 0.9700 . ?
C232 H23J 0.9700 . ?
C232 H23K 0.9700 . ?
C232 H23L 0.9700 . ?
C172 H17G 0.9700 . ?
C172 H17H 0.9700 . ?
C172 H17I 0.9700 . ?

loop_
_geom_torsion_atom_site_label_1
_geom_torsion_atom_site_label_2
_geom_torsion_atom_site_label_3
_geom_torsion_atom_site_label_4
_geom_torsion
_geom_torsion_site_symmetry_1
_geom_torsion_site_symmetry_2
_geom_torsion_site_symmetry_3
_geom_torsion_site_symmetry_4
_geom_torsion_publ_flag
U2 U1 O5 Cs2 -14.7(4) . . . . ?
U2 U1 O5 Cs3 98.3(5) . . . . ?
U2 U1 N2 Cs4 83.5(4) . . . . ?
Cs1 U1 O5 Cs2 -64.27(18) . . . . ?
Cs1 U1 O5 Cs3 48.7(4) . . . . ?
Cs1 U1 N2 U2 45.7(3) . . . . ?
Cs1 U1 N2 Cs4 129.19(18) . . . . ?
Cs1 Si2 O21 U2 -123.5(18) . . . . ?
Cs1 Si2 O22 C21 -23.3(15) . . . . ?
Cs1 Si2 O23 C25 156.6(16) . . . . ?
Cs1 Si2 O24 C29 173.8(16) . . . . ?
Cs1 Si5 O81 Cs3 75.5(2) . . . . ?
Cs1 Si5 O82 Cs3 -67.1(3) . . . . ?
Cs1 Si5 O82 C82 -176.8(14) . . . . ?
Cs1 Si5 O83 Cs3 -21.5(4) . . . . ?
Cs1 Si5 O83 C85 -153.0(11) . . . . ?
Cs1 Si5 O84 C89 34.5(13) . . . . ?
Cs1 O24 C29 C30 -30(2) . . . . ?
Cs1 O24 C29 C31 87.5(15) . . . . ?
Cs1 O24 C29 C32 -151.0(13) . . . . ?
Cs1 O82 C82 C81 31.8(17) . . . . ?
Cs1 O82 C82 C83 148.2(11) . . . . ?
Cs1 O82 C82 C84 -95.2(14) . . . . ?
Cs2 U1 O5 Cs3 113.0(5) . . . . ?
Cs2 U1 N2 U2 -18.4(5) . . . . ?
Cs2 U1 N2 Cs4 65.1(3) . . . . ?
Cs2 Si3 O41 U2 12.0(11) . . . . ?
Cs2 Si3 O41 Cs4 -90.23(19) . . . . ?
Cs2 Si3 O42 C41 -173.4(12) . . . . ?
Cs2 Si3 O43 C45 -134.6(13) . . . . ?
Cs2 Si3 O44 Cs4 103.3(3) . . . . ?
Cs2 Si3 O44 C49 -101.0(12) . . . . ?
Cs2 Si4 O61 Cs1 -115.8(16) . . . . ?
Cs2 Si4 O61 Cs3 98.5(3) . . . . ?
Cs2 Si4 O62 C61 36.6(15) . . . . ?
Cs2 Si4 O63 C65 173.8(19) . . . . ?
Cs2 Si4 O64 Cs3 -41.7(4) . . . . ?
Cs2 Si4 O64 C69 -158.2(11) . . . . ?
Cs2 O43 C45 C46 49.8(15) . . . . ?
Cs2 O43 C45 C47 -69.7(15) . . . . ?
Cs2 O43 C45 C48 168.1(14) . . . . ?
Cs2 O63 C65 C66 -148.7(16) . . . . ?
Cs2 O63 C65 C67 -25(2) . . . . ?
Cs2 O63 C65 C68 85.9(19) . . . . ?
Cs3 U1 O5 Cs2 -113.0(5) . . . . ?
Cs3 U1 N2 U2 84.1(6) . . . . ?
Cs3 U1 N2 Cs4 167.6(3) . . . . ?
Cs3 Si4 O61 Cs1 145.7(16) . . . . ?
Cs3 Si4 O61 Cs2 -98.5(3) . . . . ?
Cs3 Si4 O62 C61 -88.1(14) . . . . ?
Cs3 Si4 O63 Cs2 62.6(3) . . . . ?
Cs3 Si4 O63 C65 -123.6(17) . . . . ?
Cs3 Si4 O64 C69 -116.5(13) . . . . ?
Cs3 Si5 O81 Cs1 -75.5(2) . . . . ?
Cs3 Si5 O82 Cs1 67.1(3) . . . . ?
Cs3 Si5 O82 C82 -109.7(12) . . . . ?
Cs3 Si5 O83 C85 -131.5(13) . . . . ?
Cs3 Si5 O84 C89 -134.5(12) . . . . ?
Cs3 O64 C69 C70 175.6(10) . . . . ?
Cs3 O64 C69 C71 57.2(15) . . . . ?
Cs3 O64 C69 C72 -63.9(13) . . . . ?
Cs3 O82 C82 C81 116.8(13) . . . . ?
Cs3 O82 C82 C83 -126.8(12) . . . . ?
Cs3 O82 C82 C84 -10.3(16) . . . . ?
Cs3 O83 C85 C86 159.2(10) . . . . ?
Cs3 O83 C85 C87 -81.2(16) . . . . ?
Cs3 O83 C85 C88 45.5(16) . . . . ?
Cs4 U1 O5 Cs2 61.8(3) . . . . ?
Cs4 U1 O5 Cs3 174.7(3) . . . . ?
Cs4 U1 N2 U2 -83.5(4) . . . . ?
Cs4 Si1 O2 C1 179.5(18) . . . . ?
Cs4 Si1 O3 C6 27.8(14) . . . . ?
Cs4 Si1 O4 C9 -150.3(14) . . . . ?
Cs4 Si3 O41 U2 102.2(12) . . . . ?
Cs4 Si3 O42 C41 36.9(17) . . . . ?
Cs4 Si3 O43 Cs2 -3.0(7) . . . . ?
Cs4 Si3 O43 C45 -137.6(10) . . . . ?
Cs4 Si3 O44 C49 155.8(14) . . . . ?
Cs4 Si6 O101 U1 149.4(15) . . . . ?
Cs4 Si6 O102 C101 105(3) . . . . ?
Cs4 Si6 O103 C105 -12.0(19) . . . . ?
Cs4 Si6 O104 C109 -168(2) . . . . ?
Cs4 O2 C1 C2 29(2) . . . . ?
Cs4 O2 C1 C3 146.4(16) . . . . ?
Cs4 O2 C1 C4 -92(2) . . . . ?
Cs4 O44 C49 C50 -97.3(17) . . . . ?
Cs4 O44 C49 C51 153.7(14) . . . . ?
Cs4 O44 C49 C52 37(2) . . . . ?
Cs4 O104 C109 C110 97(2) . . . . ?
Cs4 O104 C109 C111 -151.1(15) . . . . ?
Cs4 O104 C109 C112 -23(3) . . . . ?
Si1 O2 C1 C2 -150.0(16) . . . . ?
Si1 O2 C1 C3 -33(3) . . . . ?
Si1 O2 C1 C4 88(2) . . . . ?
Si1 O3 C6 C5 83.6(16) . . . . ?
Si1 O3 C6 C7 -37.4(17) . . . . ?
Si1 O3 C6 C8 -160.6(11) . . . . ?
Si1 O4 C9 C10 23(3) . . . . ?
Si1 O4 C9 C11 -94(2) . . . . ?
Si1 O4 C9 C12 143.6(18) . . . . ?
Si2 O22 C21 C22 40(2) . . . . ?
Si2 O22 C21 C23 -80(2) . . . . ?
Si2 O22 C21 C24 163.7(15) . . . . ?
Si2 O23 C25 C26 -43(3) . . . . ?
Si2 O23 C25 C27 76(2) . . . . ?
Si2 O23 C25 C28 -166.2(14) . . . . ?
Si2 O24 C29 C30 156.6(13) . . . . ?
Si2 O24 C29 C31 -85.6(18) . . . . ?
Si2 O24 C29 C32 36(2) . . . . ?
Si3 O42 C41 C42 -39(2) . . . . ?
Si3 O42 C41 C43 78(2) . . . . ?
Si3 O42 C41 C44 -161.4(13) . . . . ?
Si3 O43 C45 C46 -175.0(12) . . . . ?
Si3 O43 C45 C47 65.5(18) . . . . ?
Si3 O43 C45 C48 -57(2) . . . . ?
Si3 O44 C49 C50 111(2) . . . . ?
Si3 O44 C49 C51 2(2) . . . . ?
Si3 O44 C49 C52 -115.1(18) . . . . ?
Si4 O62 C61 C62 82.5(15) . . . . ?
Si4 O62 C61 C63 -39(2) . . . . ?
Si4 O62 C61 C64 -161.5(11) . . . . ?
Si4 O63 C65 C66 39(3) . . . . ?
Si4 O63 C65 C67 162.1(16) . . . . ?
Si4 O63 C65 C68 -87(2) . . . . ?
Si4 O64 C69 C70 -77.9(16) . . . . ?
Si4 O64 C69 C71 163.8(12) . . . . ?
Si4 O64 C69 C72 42.6(18) . . . . ?
Si5 O82 C82 C81 -151.7(13) . . . . ?
Si5 O82 C82 C83 -35(2) . . . . ?
Si5 O82 C82 C84 81.2(17) . . . . ?
Si5 O83 C85 C86 -78.6(16) . . . . ?
Si5 O83 C85 C87 41(2) . . . . ?
Si5 O83 C85 C88 167.8(12) . . . . ?
Si5 O84 C89 C90 -161.8(11) . . . . ?
Si5 O84 C89 C91 80.0(16) . . . . ?
Si5 O84 C89 C92 -43.0(18) . . . . ?
Si6 O102 C101 C102 -86(3) . . . . ?
Si6 O102 C101 C103 35(3) . . . . ?
Si6 O102 C101 C104 155(2) . . . . ?
Si6 O103 C105 C106 -89(2) . . . . ?
Si6 O103 C105 C107 156.3(18) . . . . ?
Si6 O103 C105 C108 35(3) . . . . ?
Si6 O104 C109 C110 -99(2) . . . . ?
Si6 O104 C109 C111 13(3) . . . . ?
Si6 O104 C109 C112 141.5(18) . . . . ?
O1 Si1 O2 Cs4 6.2(7) . . . . ?
O1 Si1 O2 C1 -174.4(15) . . . . ?
O1 Si1 O3 C6 -44.7(14) . . . . ?
O1 Si1 O4 C9 -77.1(17) . . . . ?
O2 Si1 O1 Cs4 -5.0(5) . . . . ?
O2 Si1 O3 C6 78.4(13) . . . . ?
O2 Si1 O4 C9 165.1(16) . . . . ?
O3 Si1 O1 Cs4 120.8(5) . . . . ?
O3 Si1 O2 Cs4 -120.4(5) . . . . ?
O3 Si1 O2 C1 59.1(17) . . . . ?
O3 Si1 O4 C9 47.4(17) . . . . ?
O4 Si1 O1 Cs4 -120.9(6) . . . . ?
O4 Si1 O2 Cs4 128.8(5) . . . . ?
O4 Si1 O2 C1 -51.8(17) . . . . ?
O4 Si1 O3 C6 -169.8(13) . . . . ?
O21 Si2 O22 C21 43.9(16) . . . . ?
O21 Si2 O23 C25 87.6(18) . . . . ?
O21 Si2 O24 Cs1 -6.0(6) . . . . ?
O21 Si2 O24 C29 167.8(14) . . . . ?
O22 Si2 O21 U2 120.5(17) . . . . ?
O22 Si2 O21 Cs1 -116.0(5) . . . . ?
O22 Si2 O23 C25 -39.1(18) . . . . ?
O22 Si2 O24 Cs1 118.1(5) . . . . ?
O22 Si2 O24 C29 -68.1(15) . . . . ?
O23 Si2 O21 U2 -1.7(19) . . . . ?
O23 Si2 O21 Cs1 121.7(5) . . . . ?
O23 Si2 O22 C21 171.3(14) . . . . ?
O23 Si2 O24 Cs1 -129.0(5) . . . . ?
O23 Si2 O24 C29 44.9(15) . . . . ?
O24 Si2 O21 U2 -118.2(16) . . . . ?
O24 Si2 O21 Cs1 5.3(5) . . . . ?
O24 Si2 O22 C21 -76.0(15) . . . . ?
O24 Si2 O23 C25 -154.8(17) . . . . ?
O41 Si3 O42 C41 -23.8(17) . . . . ?
O41 Si3 O43 Cs2 63.3(6) . . . . ?
O41 Si3 O43 C45 -71.3(13) . . . . ?
O41 Si3 O44 Cs4 20.3(5) . . . . ?
O41 Si3 O44 C49 176.1(12) . . . . ?
O42 Si3 O41 U2 -155.8(10) . . . . ?
O42 Si3 O41 Cs4 102.0(5) . . . . ?
O42 Si3 O43 Cs2 -169.0(5) . . . . ?
O42 Si3 O43 C45 56.4(13) . . . . ?
O42 Si3 O44 Cs4 -102.9(5) . . . . ?
O42 Si3 O44 C49 52.9(13) . . . . ?
O43 Si3 O41 U2 -30.9(13) . . . . ?
O43 Si3 O41 Cs4 -133.2(4) . . . . ?
O43 Si3 O42 C41 -153.0(15) . . . . ?
O43 Si3 O44 Cs4 142.3(4) . . . . ?
O43 Si3 O44 C49 -62.0(13) . . . . ?
O44 Si3 O41 U2 82.4(12) . . . . ?
O44 Si3 O41 Cs4 -19.8(4) . . . . ?
O44 Si3 O42 C41 95.0(16) . . . . ?
O44 Si3 O43 Cs2 -51.6(5) . . . . ?
O44 Si3 O43 C45 173.8(12) . . . . ?
O61 Si4 O62 C61 -28.9(15) . . . . ?
O61 Si4 O63 Cs2 10.1(6) . . . . ?
O61 Si4 O63 C65 -176.2(17) . . . . ?
O61 Si4 O64 Cs3 21.8(4) . . . . ?
O61 Si4 O64 C69 -94.7(12) . . . . ?
O62 Si4 O61 Cs1 -2.5(17) . . . . ?
O62 Si4 O61 Cs2 113.2(5) . . . . ?
O62 Si4 O61 Cs3 -148.3(4) . . . . ?
O62 Si4 O63 Cs2 -118.4(5) . . . . ?
O62 Si4 O63 C65 55.4(18) . . . . ?
O62 Si4 O64 Cs3 151.1(4) . . . . ?
O62 Si4 O64 C69 34.6(13) . . . . ?
O63 Si4 O61 Cs1 -125.5(14) . . . . ?
O63 Si4 O61 Cs2 -9.7(6) . . . . ?
O63 Si4 O61 Cs3 88.8(5) . . . . ?
O63 Si4 O62 C61 93.8(13) . . . . ?
O63 Si4 O64 Cs3 -94.9(4) . . . . ?
O63 Si4 O64 C69 148.6(12) . . . . ?
O64 Si4 O61 Cs1 120.1(14) . . . . ?
O64 Si4 O61 Cs2 -124.1(4) . . . . ?
O64 Si4 O61 Cs3 -25.6(5) . . . . ?
O64 Si4 O62 C61 -155.2(13) . . . . ?
O64 Si4 O63 Cs2 129.9(4) . . . . ?
O64 Si4 O63 C65 -56.3(18) . . . . ?
O81 U1 O5 Cs2 -121.8(3) . . . . ?
O81 U1 O5 Cs3 -8.9(4) . . . . ?
O81 U1 N2 U2 103.5(4) . . . . ?
O81 U1 N2 Cs4 -172.9(3) . . . . ?
O81 Si5 O82 Cs1 4.4(5) . . . . ?
O81 Si5 O82 Cs3 -62.8(4) . . . . ?
O81 Si5 O82 C82 -172.4(12) . . . . ?
O81 Si5 O83 Cs3 43.6(5) . . . . ?
O81 Si5 O83 C85 -87.9(13) . . . . ?
O81 Si5 O84 C89 -33.0(13) . . . . ?
O82 Si5 O81 Cs1 -4.0(5) . . . . ?
O82 Si5 O81 Cs3 71.5(4) . . . . ?
O82 Si5 O83 Cs3 -70.8(4) . . . . ?
O82 Si5 O83 C85 157.7(12) . . . . ?
O82 Si5 O84 C89 89.2(12) . . . . ?
O83 Si5 O81 Cs1 -116.7(5) . . . . ?
O83 Si5 O81 Cs3 -41.2(5) . . . . ?
O83 Si5 O82 Cs1 124.8(4) . . . . ?
O83 Si5 O82 Cs3 57.7(4) . . . . ?
O83 Si5 O82 C82 -51.9(13) . . . . ?
O83 Si5 O84 C89 -160.2(11) . . . . ?
O84 Si5 O81 Cs1 121.4(5) . . . . ?
O84 Si5 O81 Cs3 -163.1(5) . . . . ?
O84 Si5 O82 Cs1 -123.9(4) . . . . ?
O84 Si5 O82 Cs3 169.0(4) . . . . ?
O84 Si5 O82 C82 59.3(13) . . . . ?
O84 Si5 O83 Cs3 172.3(4) . . . . ?
O84 Si5 O83 C85 40.8(13) . . . . ?
O101 U1 O5 Cs2 94.8(3) . . . . ?
O101 U1 O5 Cs3 -152.2(5) . . . . ?
O101 U1 N2 U2 -112.3(4) . . . . ?
O101 U1 N2 Cs4 -28.7(3) . . . . ?
O101 Si6 O102 C101 41(3) . . . . ?
O101 Si6 O103 C105 49.1(19) . . . . ?
O101 Si6 O104 Cs4 -17.2(7) . . . . ?
O101 Si6 O104 C109 175.1(18) . . . . ?
O102 Si6 O101 U1 -74.6(16) . . . . ?
O102 Si6 O101 Cs4 136.0(7) . . . . ?
O102 Si6 O103 C105 172.7(17) . . . . ?
O102 Si6 O104 Cs4 -142.6(6) . . . . ?
O102 Si6 O104 C109 50(2) . . . . ?
O103 Si6 O101 U1 37.5(16) . . . . ?
O103 Si6 O101 Cs4 -111.9(8) . . . . ?
O103 Si6 O102 C101 -82(3) . . . . ?
O103 Si6 O104 Cs4 112.9(7) . . . . ?
O103 Si6 O104 C109 -55(2) . . . . ?
O104 Si6 O101 U1 167.5(13) . . . . ?
O104 Si6 O101 Cs4 18.1(7) . . . . ?
O104 Si6 O102 C101 161(3) . . . . ?
O104 Si6 O103 C105 -77.9(18) . . . . ?
N1 U1 O5 Cs2 -20.2(3) . . . . ?
N1 U1 O5 Cs3 92.8(5) . . . . ?
N1 U1 N2 U2 3.0(3) . . . . ?
N1 U1 N2 Cs4 86.5(3) . . . . ?
U3 U4 O6 Cs5 100.9(5) . . . . ?
U3 U4 O6 Cs7 -8.5(4) . . . . ?
U3 U4 N3 Cs8 80.2(4) . . . . ?
Cs5 U4 O6 Cs7 -109.4(5) . . . . ?
Cs5 U4 N3 U3 86.1(7) . . . . ?
Cs5 U4 N3 Cs8 166.3(4) . . . . ?
Cs5 Si8 O141 Cs6 109(3) . . . . ?
Cs5 Si8 O141 Cs7 -91.9(3) . . . . ?
Cs5 Si8 O142 C141 -109(2) . . . . ?
Cs5 Si8 O143 C145 -124.8(15) . . . . ?
Cs5 Si8 O144 Cs7 75.8(2) . . . . ?
Cs5 Si8 O144 C149 -126.2(15) . . . . ?
Cs5 Si9 O161 U4 113(3) . . . . ?
Cs5 Si9 O161 Cs6 -79.2(2) . . . . ?
Cs5 Si9 O162 C161 -120.9(12) . . . . ?
Cs5 Si9 O163 Cs6 63.3(3) . . . . ?
Cs5 Si9 O163 C165 -112.4(12) . . . . ?
Cs5 Si9 O164 C169 -125.7(13) . . . . ?
Cs5 O143 C145 C146 -79.6(17) . . . . ?
Cs5 O143 C145 C147 164.4(14) . . . . ?
Cs5 O143 C145 C148 39(2) . . . . ?
Cs5 O144 C149 C150 177.9(12) . . . . ?
Cs5 O144 C149 C151 -57(2) . . . . ?
Cs5 O144 C149 C152 63.2(17) . . . . ?
Cs5 O164 C169 C170 44.0(13) . . . . ?
Cs5 O164 C169 C171 -74.5(13) . . . . ?
Cs5 O164 C169 C172 163.4(8) . . . . ?
Cs6 U4 O6 Cs5 47.4(4) . . . . ?
Cs6 U4 O6 Cs7 -62.0(2) . . . . ?
Cs6 U4 N3 U3 48.9(4) . . . . ?
Cs6 U4 N3 Cs8 129.16(17) . . . . ?
Cs6 Si9 O161 U4 -168(3) . . . . ?
Cs6 Si9 O161 Cs5 79.2(2) . . . . ?
Cs6 Si9 O162 C161 30.5(14) . . . . ?
Cs6 Si9 O163 C165 -175.7(14) . . . . ?
Cs6 Si9 O164 Cs5 -26.1(4) . . . . ?
Cs6 Si9 O164 C169 -151.8(11) . . . . ?
Cs6 Si12 O221 U3 -125.9(15) . . . . ?
Cs6 Si12 O222 C221 150.0(17) . . . . ?
Cs6 Si12 O223 C225 167.4(14) . . . . ?
Cs6 Si12 O224 C229 -27.2(14) . . . . ?
Cs6 O163 C165 C166 28.2(17) . . . . ?
Cs6 O163 C165 C167 -93.9(15) . . . . ?
Cs6 O163 C165 C168 149.3(12) . . . . ?
Cs6 O223 C225 C226 80.5(14) . . . . ?
Cs6 O223 C225 C227 -156.1(12) . . . . ?
Cs6 O223 C225 C228 -37.0(17) . . . . ?
Cs7 U4 O6 Cs5 109.4(5) . . . . ?
Cs7 U4 N3 U3 -14.2(6) . . . . ?
Cs7 U4 N3 Cs8 66.1(3) . . . . ?
Cs7 Si8 O141 Cs5 91.9(3) . . . . ?
Cs7 Si8 O141 Cs6 -159(3) . . . . ?
Cs7 Si8 O142 C141 35.5(18) . . . . ?
Cs7 Si8 O143 Cs5 -24.8(7) . . . . ?
Cs7 Si8 O143 C145 -149.6(12) . . . . ?
Cs7 Si8 O144 Cs5 -75.8(2) . . . . ?
Cs7 Si8 O144 C149 158.0(16) . . . . ?
Cs7 Si10 O181 U3 1.5(10) . . . . ?
Cs7 Si10 O181 Cs8 -88.11(18) . . . . ?
Cs7 Si10 O182 Cs8 104.0(4) . . . . ?
Cs7 Si10 O182 C181 -101.7(13) . . . . ?
Cs7 Si10 O183 C185 -178.1(12) . . . . ?
Cs7 Si10 O184 C189 -143.8(15) . . . . ?
Cs7 O144 C149 C150 73.7(17) . . . . ?
Cs7 O144 C149 C151 -161.7(15) . . . . ?
Cs7 O144 C149 C152 -41.1(18) . . . . ?
Cs7 O184 C189 C190 -179.9(15) . . . . ?
Cs7 O184 C189 C191 55.0(15) . . . . ?
Cs7 O184 C189 C192 -58.6(15) . . . . ?
Cs8 U4 O6 Cs5 173.8(3) . . . . ?
Cs8 U4 O6 Cs7 64.4(3) . . . . ?
Cs8 U4 N3 U3 -80.2(4) . . . . ?
Cs8 Si7 O121 U4 168.7(18) . . . . ?
Cs8 Si7 O122 C121 -19.3(17) . . . . ?
Cs8 Si7 O123 C125 109.4(17) . . . . ?
Cs8 Si7 O124 C129 -178.6(16) . . . . ?
Cs8 Si10 O181 U3 89.6(11) . . . . ?
Cs8 Si10 O182 C181 154.3(15) . . . . ?
Cs8 Si10 O183 C185 35.3(17) . . . . ?
Cs8 Si10 O184 Cs7 -2.5(7) . . . . ?
Cs8 Si10 O184 C189 -146.3(12) . . . . ?
Cs8 Si11 O201 U3 -41(3) . . . . ?
Cs8 Si11 O202 C201 -70(3) . . . . ?
Cs8 Si11 O203 C205 149(2) . . . . ?
Cs8 Si11 O204 C209 124(2) . . . . ?
Cs8 O124 C129 C130 -21(2) . . . . ?
Cs8 O124 C129 C131 -144.3(13) . . . . ?
Cs8 O124 C129 C132 99.0(18) . . . . ?
Cs8 O182 C181 C182 169.5(15) . . . . ?
Cs8 O182 C181 C183 42(2) . . . . ?
Cs8 O182 C181 C184 -80.2(16) . . . . ?
Cs8 O203 C205 C206 -57(2) . . . . ?
Cs8 O203 C205 C207 168.6(13) . . . . ?
Cs8 O203 C205 C208 49.7(17) . . . . ?
Si7 O122 C121 C122 34(2) . . . . ?
Si7 O122 C121 C123 -81(2) . . . . ?
Si7 O122 C121 C124 160.2(15) . . . . ?
Si7 O123 C125 C126 27(2) . . . . ?
Si7 O123 C125 C127 149.8(16) . . . . ?
Si7 O123 C125 C128 -95(2) . . . . ?
Si7 O124 C129 C130 157.7(15) . . . . ?
Si7 O124 C129 C131 34(2) . . . . ?
Si7 O124 C129 C132 -83(2) . . . . ?
Si8 O142 C141 C142 82.3(18) . . . . ?
Si8 O142 C141 C143 -36(3) . . . . ?
Si8 O142 C141 C144 -161.2(14) . . . . ?
Si8 O143 C145 C146 34(2) . . . . ?
Si8 O143 C145 C147 -82(2) . . . . ?
Si8 O143 C145 C148 152.7(16) . . . . ?
Si8 O144 C149 C150 -81(2) . . . . ?
Si8 O144 C149 C151 44(3) . . . . ?
Si8 O144 C149 C152 164.7(12) . . . . ?
Si9 O162 C161 C162 -37.5(18) . . . . ?
Si9 O162 C161 C163 85.3(16) . . . . ?
Si9 O162 C161 C164 -157.2(11) . . . . ?
Si9 O163 C165 C166 -156.7(13) . . . . ?
Si9 O163 C165 C167 81.3(17) . . . . ?
Si9 O163 C165 C168 -36(2) . . . . ?
Si9 O164 C169 C170 162.6(11) . . . . ?
Si9 O164 C169 C171 44.0(19) . . . . ?
Si9 O164 C169 C172 -78.0(14) . . . . ?
Si10 O182 C181 C182 18(3) . . . . ?
Si10 O182 C181 C183 -109.0(18) . . . . ?
Si10 O182 C181 C184 128.8(17) . . . . ?
Si10 O183 C185 C186 83(2) . . . . ?
Si10 O183 C185 C187 -35(2) . . . . ?
Si10 O183 C185 C188 -155.2(15) . . . . ?
Si10 O184 C189 C190 -36(2) . . . . ?
Si10 O184 C189 C191 -160.7(13) . . . . ?
Si10 O184 C189 C192 85.7(18) . . . . ?
Si11 O202 C201 C202 169(2) . . . . ?
Si11 O202 C201 C203 50(4) . . . . ?
Si11 O202 C201 C204 -67(4) . . . . ?
Si11 O203 C205 C206 154.8(18) . . . . ?
Si11 O203 C205 C207 21(3) . . . . ?
Si11 O203 C205 C208 -98(2) . . . . ?
Si11 O204 C209 C210 105(2) . . . . ?
Si11 O204 C209 C211 -22(4) . . . . ?
Si11 O204 C209 C212 -145(2) . . . . ?
Si12 O222 C221 C222 59(2) . . . . ?
Si12 O222 C221 C223 -55(3) . . . . ?
Si12 O222 C221 C224 -176.8(15) . . . . ?
Si12 O223 C225 C226 -85.5(16) . . . . ?
Si12 O223 C225 C227 38(2) . . . . ?
Si12 O223 C225 C228 157.0(12) . . . . ?
Si12 O224 C229 C230 166.2(12) . . . . ?
Si12 O224 C229 C231 47.1(19) . . . . ?
Si12 O224 C229 C232 -74.9(17) . . . . ?
O121 U4 O6 Cs5 -148.4(5) . . . . ?
O121 U4 O6 Cs7 102.2(3) . . . . ?
O121 U4 N3 U3 -114.3(4) . . . . ?
O121 U4 N3 Cs8 -34.1(3) . . . . ?
O121 Si7 O122 C121 39.3(17) . . . . ?
O121 Si7 O123 C125 46(2) . . . . ?
O121 Si7 O124 Cs8 -9.7(6) . . . . ?
O121 Si7 O124 C129 171.6(14) . . . . ?
O122 Si7 O121 U4 56.6(17) . . . . ?
O122 Si7 O121 Cs8 -112.1(6) . . . . ?
O122 Si7 O123 C125 -80.0(18) . . . . ?
O122 Si7 O124 Cs8 113.7(6) . . . . ?
O122 Si7 O124 C129 -65.0(16) . . . . ?
O123 Si7 O121 U4 -65.0(18) . . . . ?
O123 Si7 O121 Cs8 126.3(7) . . . . ?
O123 Si7 O122 C121 168.5(15) . . . . ?
O123 Si7 O124 Cs8 -135.2(5) . . . . ?
O123 Si7 O124 C129 46.2(16) . . . . ?
O124 Si7 O121 U4 178.8(14) . . . . ?
O124 Si7 O121 Cs8 10.1(6) . . . . ?
O124 Si7 O122 C121 -80.8(16) . . . . ?
O124 Si7 O123 C125 163.9(17) . . . . ?
O141 Si8 O142 C141 -26.5(19) . . . . ?
O141 Si8 O143 Cs5 37.1(6) . . . . ?
O141 Si8 O143 C145 -87.7(15) . . . . ?
O141 Si8 O144 Cs5 -56.6(4) . . . . ?
O141 Si8 O144 Cs7 19.3(5) . . . . ?
O141 Si8 O144 C149 177.3(14) . . . . ?
O142 Si8 O141 Cs5 -163.3(5) . . . . ?
O142 Si8 O141 Cs6 -54(3) . . . . ?
O142 Si8 O141 Cs7 104.8(6) . . . . ?
O142 Si8 O143 Cs5 168.6(5) . . . . ?
O142 Si8 O143 C145 43.7(15) . . . . ?
O142 Si8 O144 Cs5 173.9(4) . . . . ?
O142 Si8 O144 Cs7 -110.3(5) . . . . ?
O142 Si8 O144 C149 47.7(16) . . . . ?
O143 Si8 O141 Cs5 -39.0(6) . . . . ?
O143 Si8 O141 Cs6 70(3) . . . . ?
O143 Si8 O141 Cs7 -130.9(5) . . . . ?
O143 Si8 O142 C141 -154.9(17) . . . . ?
O143 Si8 O144 Cs5 62.6(4) . . . . ?
O143 Si8 O144 Cs7 138.5(4) . . . . ?
O143 Si8 O144 C149 -63.5(15) . . . . ?
O144 Si8 O141 Cs5 72.4(5) . . . . ?
O144 Si8 O141 Cs6 -178(2) . . . . ?
O144 Si8 O141 Cs7 -19.5(6) . . . . ?
O144 Si8 O142 C141 95.6(17) . . . . ?
O144 Si8 O143 Cs5 -76.3(4) . . . . ?
O144 Si8 O143 C145 158.9(14) . . . . ?
O161 U4 O6 Cs5 -7.5(4) . . . . ?
O161 U4 O6 Cs7 -117.0(3) . . . . ?
O161 U4 N3 U3 104.0(4) . . . . ?
O161 U4 N3 Cs8 -175.7(3) . . . . ?
O161 Si9 O162 C161 -36.0(14) . . . . ?
O161 Si9 O163 Cs6 1.8(5) . . . . ?
O161 Si9 O163 C165 -173.9(12) . . . . ?
O161 Si9 O164 Cs5 36.9(5) . . . . ?
O161 Si9 O164 C169 -88.8(13) . . . . ?
O162 Si9 O161 U4 -43(3) . . . . ?
O162 Si9 O161 Cs5 -156.6(4) . . . . ?
O162 Si9 O161 Cs6 124.2(4) . . . . ?
O162 Si9 O163 Cs6 -126.4(4) . . . . ?
O162 Si9 O163 C165 57.8(13) . . . . ?
O162 Si9 O164 Cs5 164.3(4) . . . . ?
O162 Si9 O164 C169 38.7(13) . . . . ?
O163 Si9 O161 U4 -169(3) . . . . ?
O163 Si9 O161 Cs5 77.5(4) . . . . ?
O163 Si9 O161 Cs6 -1.7(5) . . . . ?
O163 Si9 O162 C161 87.2(13) . . . . ?
O163 Si9 O164 Cs5 -78.0(4) . . . . ?
O163 Si9 O164 C169 156.3(12) . . . . ?
O164 Si9 O161 U4 78(3) . . . . ?
O164 Si9 O161 Cs5 -35.2(5) . . . . ?
O164 Si9 O161 Cs6 -114.4(4) . . . . ?
O164 Si9 O162 C161 -161.4(12) . . . . ?
O164 Si9 O163 Cs6 121.0(4) . . . . ?
O164 Si9 O163 C165 -54.8(13) . . . . ?
O181 Si10 O182 Cs8 18.5(5) . . . . ?
O181 Si10 O182 C181 172.8(13) . . . . ?
O181 Si10 O183 C185 -28.0(18) . . . . ?
O181 Si10 O184 Cs7 66.9(6) . . . . ?
O181 Si10 O184 C189 -76.9(15) . . . . ?
O182 Si10 O181 U3 72.3(11) . . . . ?
O182 Si10 O181 Cs8 -17.3(5) . . . . ?
O182 Si10 O183 C185 92.2(17) . . . . ?
O182 Si10 O184 Cs7 -49.9(6) . . . . ?
O182 Si10 O184 C189 166.3(14) . . . . ?
O183 Si10 O181 U3 -165.3(9) . . . . ?
O183 Si10 O181 Cs8 105.1(5) . . . . ?
O183 Si10 O182 Cs8 -105.1(5) . . . . ?
O183 Si10 O182 C181 49.2(14) . . . . ?
O183 Si10 O184 Cs7 -166.8(5) . . . . ?
O183 Si10 O184 C189 49.4(15) . . . . ?
O184 Si10 O181 U3 -42.5(13) . . . . ?
O184 Si10 O181 Cs8 -132.1(5) . . . . ?
O184 Si10 O182 Cs8 141.5(4) . . . . ?
O184 Si10 O182 C181 -64.1(14) . . . . ?
O184 Si10 O183 C185 -156.1(16) . . . . ?
O201 Si11 O202 C201 15(3) . . . . ?
O201 Si11 O203 Cs8 28.3(7) . . . . ?
O201 Si11 O203 C205 177.8(17) . . . . ?
O201 Si11 O204 C209 58(3) . . . . ?
O202 Si11 O201 U3 170(3) . . . . ?
O202 Si11 O201 Cs8 -148.7(8) . . . . ?
O202 Si11 O203 Cs8 157.5(7) . . . . ?
O202 Si11 O203 C205 -53(2) . . . . ?
O202 Si11 O204 C209 -70(2) . . . . ?
O203 Si11 O201 U3 -65(3) . . . . ?
O203 Si11 O201 Cs8 -23.7(6) . . . . ?
O203 Si11 O202 C201 -108(3) . . . . ?
O203 Si11 O204 C209 175(2) . . . . ?
O204 Si11 O201 U3 50(3) . . . . ?
O204 Si11 O201 Cs8 91.6(7) . . . . ?
O204 Si11 O202 C201 142(3) . . . . ?
O204 Si11 O203 Cs8 -93.9(7) . . . . ?
O204 Si11 O203 C205 55.6(19) . . . . ?
O221 Si12 O222 C221 81.1(19) . . . . ?
O221 Si12 O223 Cs6 -6.2(6) . . . . ?
O221 Si12 O223 C225 161.1(12) . . . . ?
O221 Si12 O224 C229 39.2(14) . . . . ?
O222 Si12 O221 U3 -2.4(16) . . . . ?
O222 Si12 O221 Cs6 123.5(5) . . . . ?
O222 Si12 O223 Cs6 -129.7(5) . . . . ?
O222 Si12 O223 C225 37.6(13) . . . . ?
O222 Si12 O224 C229 166.5(13) . . . . ?
O223 Si12 O221 U3 -120.4(13) . . . . ?
O223 Si12 O221 Cs6 5.5(5) . . . . ?
O223 Si12 O222 C221 -161.0(17) . . . . ?
O223 Si12 O224 C229 -79.2(14) . . . . ?
O224 Si12 O221 U3 119.8(14) . . . . ?
O224 Si12 O221 Cs6 -114.3(5) . . . . ?
O224 Si12 O222 C221 -45.3(19) . . . . ?
O224 Si12 O223 Cs6 116.6(5) . . . . ?
O224 Si12 O223 C225 -76.0(13) . . . . ?
N4 U4 O6 Cs5 94.8(5) . . . . ?
N4 U4 O6 Cs7 -14.6(3) . . . . ?
N4 U4 N3 U3 2.8(4) . . . . ?
N4 U4 N3 Cs8 83.0(3) . . . . ?

loop_
_exptl_oxdiff_crystal_face_indexfrac_h
_exptl_oxdiff_crystal_face_indexfrac_k
_exptl_oxdiff_crystal_face_indexfrac_l
_exptl_oxdiff_crystal_face_x
_exptl_oxdiff_crystal_face_y
_exptl_oxdiff_crystal_face_z
-0.9998 1.0012 0.0003 -0.0067 0.1132 0.0017
-1.0001 -1.0006 1.0011 -0.1015 0.0777 -0.0027
-0.0003 0.0003 -1.0002 0.0058 -0.0019 -0.0559
0.0003 2.0018 -1.0008 0.0949 0.0356 0.0045
-0.0003 -2.0018 1.0008 -0.0949 -0.0356 -0.0045
0.9998 -1.0012 -0.0003 0.0067 -0.1132 -0.0017
1.0001 1.0006 -1.0011 0.1015 -0.0777 0.0027
-1.0047 -0.9951 -17.0020 0.0023 0.0440 -1.0086
0.0047 19.0156 -3.0062 0.8640 0.3499 0.4056
-0.0049 -17.0131 0.0051 -0.7576 -0.3181 -0.5129
0.0016 -12.0154 20.0070 -0.6502 -0.1871 0.7556
-1.9971 20.0197 -11.0066 0.8523 0.5427 -0.0682
0.0053 6.0003 14.0006 0.1866 0.1385 0.9634
-2.0050 -15.0100 -1.9946 -0.7593 -0.0954 -0.6213

loop_
_smtbx_masks_void_nr
_smtbx_masks_void_average_x
_smtbx_masks_void_average_y
_smtbx_masks_void_average_z
_smtbx_masks_void_volume
_smtbx_masks_void_count_electrons
_smtbx_masks_void_content
1 0.079 -0.101 0.153 712.5 99.9 '2 C7H8'
2 -0.079 0.101 0.847 712.5 91.6 '2 C7H8'
3 0.149 0.331 0.560 125.4 0.0 ?
4 0.000 0.500 0.500 23.4 0.0 ?
5 0.000 0.500 0.000 11.7 0.0 ?
6 -0.149 0.669 0.440 125.4 0.0 ?
7 0.188 0.927 0.523 38.4 0.0 ?
8 0.431 0.612 0.725 7.3 0.5 ?
9 0.500 0.500 1.000 46.3 0.0 ?
10 0.500 0.500 0.500 14.5 0.0 ?
11 0.500 0.000 0.000 16.9 0.0 ?
12 0.569 0.388 0.275 7.3 0.0 ?
13 0.812 0.073 0.477 38.4 0.0 ?
